data_7707285
loop_
_publ_author_name
'Xue, Lian'
'Xu, Gan'
'Wang, Zheng'
'Chen, Xu-Dong'

_publ_section_title
;
 Nitride-incorporated W-Fe-S double cubane clusters: terminal ligand
 substitutions and redox behaviors.
;
_journal_issue 20
_journal_name_full 'Dalton transactions (Cambridge, England : 2003)'
_journal_page_first 6840
_journal_page_last 6847
_journal_paper_doi 10.1039/d1dt00414j
_journal_volume 50
_journal_year 2021
_chemical_formula_moiety 'C58 H72 B2 Fe6 N14 S10 W2, C3 H7 N O, 2(C8 H20 N)'
_chemical_formula_sum 'C77 H119 B2 Fe6 N17 O S10 W2'
_chemical_formula_weight 2343.90
_space_group_crystal_system triclinic
_space_group_IT_number 2
_space_group_name_Hall '-P 1'
_space_group_name_H-M_alt 'P -1'
_atom_sites_solution_hydrogens mixed
_atom_sites_solution_primary iterative
_audit_creation_date 2021-01-31
_audit_creation_method
;
Olex2 1.2
(compiled 2018.05.29 svn.r3508 for OlexSys, GUI svn.r5506)
;
_audit_update_record
;
2021-02-05 deposited with the CCDC.	2021-04-01 downloaded from the CCDC.
;
_cell_angle_alpha 76.250(2)
_cell_angle_beta 89.471(2)
_cell_angle_gamma 88.082(2)
_cell_formula_units_Z 4
_cell_length_a 14.222(3)
_cell_length_b 25.989(5)
_cell_length_c 28.267(5)
_cell_measurement_reflns_used 9326
_cell_measurement_temperature 296.15
_cell_measurement_theta_max 24.908
_cell_measurement_theta_min 2.225
_cell_volume 10143(3)
_computing_cell_refinement 'SAINT V8.38A (?, 2016)'
_computing_data_reduction 'SAINT V8.38A (?, 2016)'
_computing_molecular_graphics 'Olex2 (Dolomanov et al., 2009)'
_computing_publication_material 'Olex2 (Dolomanov et al., 2009)'
_computing_structure_refinement 'ShelXL (Sheldrick, 2015)'
_computing_structure_solution 'olex2.solve (Bourhis et al., 2015)'
_diffrn_ambient_temperature 296.15
_diffrn_measured_fraction_theta_full 0.997
_diffrn_measured_fraction_theta_max 0.997
_diffrn_measurement_device_type 'Bruker APEX-II CCD'
_diffrn_measurement_method '\f and \w scans'
_diffrn_radiation_type MoK\a
_diffrn_radiation_wavelength 0.71073
_diffrn_reflns_av_R_equivalents 0.0597
_diffrn_reflns_av_unetI/netI 0.0565
_diffrn_reflns_Laue_measured_fraction_full 0.997
_diffrn_reflns_Laue_measured_fraction_max 0.997
_diffrn_reflns_limit_h_max 17
_diffrn_reflns_limit_h_min -17
_diffrn_reflns_limit_k_max 32
_diffrn_reflns_limit_k_min -32
_diffrn_reflns_limit_l_max 34
_diffrn_reflns_limit_l_min -34
_diffrn_reflns_number 196670
_diffrn_reflns_point_group_measured_fraction_full 0.997
_diffrn_reflns_point_group_measured_fraction_max 0.997
_diffrn_reflns_theta_full 25.242
_diffrn_reflns_theta_max 26.000
_diffrn_reflns_theta_min 1.219
_diffrn_standards_number 0
_exptl_absorpt_coefficient_mu 3.344
_exptl_absorpt_correction_T_max 0.7456
_exptl_absorpt_correction_T_min 0.6956
_exptl_absorpt_correction_type multi-scan
_exptl_absorpt_process_details
'SADABS-2016/2 (Bruker,2016/2) was used for absorption correction. wR2(int) was 0.0581 before and 0.0521 after correction. The Ratio of minimum to maximum transmission is 0.9329. The \l/2 correction factor is Not present.'
_exptl_crystal_colour 'dark black'
_exptl_crystal_colour_modifier dark
_exptl_crystal_colour_primary black
_exptl_crystal_density_diffrn 1.535
_exptl_crystal_description block
_exptl_crystal_F_000 4728
_exptl_crystal_size_max 0.4
_exptl_crystal_size_mid 0.3
_exptl_crystal_size_min 0.2
_refine_diff_density_max 1.530
_refine_diff_density_min -1.147
_refine_diff_density_rms 0.108
_refine_ls_extinction_method none
_refine_ls_goodness_of_fit_ref 1.019
_refine_ls_hydrogen_treatment constr
_refine_ls_matrix_type full
_refine_ls_number_parameters 2216
_refine_ls_number_reflns 39770
_refine_ls_number_restraints 3054
_refine_ls_restrained_S_all 1.029
_refine_ls_R_factor_all 0.0777
_refine_ls_R_factor_gt 0.0440
_refine_ls_shift/su_max 0.002
_refine_ls_shift/su_mean 0.000
_refine_ls_structure_factor_coef Fsqd
_refine_ls_weighting_details 'w=1/[\s^2^(Fo^2^)+(0.0412P)^2^+25.2431P] where P=(Fo^2^+2Fc^2^)/3'
_refine_ls_weighting_scheme calc
_refine_ls_wR_factor_gt 0.0926
_refine_ls_wR_factor_ref 0.1072
_reflns_Friedel_coverage 0.000
_reflns_number_gt 27933
_reflns_number_total 39770
_reflns_threshold_expression 'I > 2\s(I)'
_cod_data_source_file d1dt00414j2.cif
_cod_data_source_block mo_222_0m_a_sq
_cod_depositor_comments 'Adding full bibliography for 7707281--7707285.cif.'
_cod_original_cell_volume 10142(3)
_cod_database_code 7707285
_shelx_shelxl_version_number 2018/1
_shelx_space_group_comment
;
The symmetry employed for this shelxl refinement is uniquely defined
by the following loop, which should always be used as a source of
symmetry information in preference to the above space-group names.
They are only intended as comments.
;
_shelx_estimated_absorpt_t_max 0.554
_shelx_estimated_absorpt_t_min 0.348
_olex2_refinement_description
;
1. Fixed Uiso
 At 1.2 times of:
  All B(H) groups, All C(H) groups, All C(H,H) groups
 At 1.5 times of:
  All C(H,H,H) groups, All C(H,H,H,H,H,H) groups
2. Uiso/Uaniso restraints and constraints
O2 \\sim C159 \\sim N33 \\sim C157 \\sim C158: within 1.7A with sigma of 0.01
and sigma for terminal atoms of 0.02
C25 \\sim C24 \\sim C23 \\sim C22 \\sim C21 \\sim C30 \\sim C29 \\sim C28 \\sim
C27 \\sim C26 \\sim C20 \\sim C19 \\sim C18 \\sim C17 \\sim C16 \\sim C10 \\sim
C9 \\sim C8 \\sim C7 \\sim C6 \\sim C5 \\sim C4 \\sim C3 \\sim C2 \\sim C1
\\sim C15 \\sim C14 \\sim C13 \\sim C12 \\sim C11 \\sim C45 \\sim C46 \\sim C47
\\sim C48 \\sim C49 \\sim C50 \\sim C51 \\sim C53 \\sim C54 \\sim C55 \\sim C56
\\sim C57 \\sim C52 \\sim C58 \\sim C31 \\sim C36 \\sim C35 \\sim C34 \\sim C33
\\sim C32 \\sim C37 \\sim C38 \\sim C39 \\sim C40 \\sim C41 \\sim C42 \\sim C43
\\sim C44 \\sim C59 \\sim C60 \\sim C61 \\sim C62 \\sim C63 \\sim C64 \\sim C65
\\sim C66 \\sim C67 \\sim C68 \\sim C69 \\sim C70 \\sim C71 \\sim C72 \\sim C73
\\sim C74 \\sim C75 \\sim C76 \\sim C77 \\sim C78 \\sim C79 \\sim C80 \\sim C81
\\sim C82 \\sim C83 \\sim C84 \\sim C85 \\sim C86 \\sim C87 \\sim C88 \\sim C89
\\sim C90 \\sim C91 \\sim C92 \\sim C93 \\sim C94 \\sim C95 \\sim C96 \\sim C97
\\sim C98 \\sim C99 \\sim C100 \\sim C101 \\sim C102 \\sim C103 \\sim C104
\\sim C105 \\sim C106 \\sim C107 \\sim C108 \\sim C109 \\sim C110 \\sim C111
\\sim C112 \\sim C113 \\sim C114 \\sim C115 \\sim C116 \\sim C160 \\sim C161
\\sim C162 \\sim C157 \\sim C158 \\sim C159 \\sim C120 \\sim C123 \\sim C163
\\sim C167 \\sim C117 \\sim C118 \\sim C119 \\sim C121 \\sim C122 \\sim C124
\\sim C165 \\sim C166 \\sim C137 \\sim C138 \\sim C139 \\sim C140 \\sim C141
\\sim C144 \\sim C145 \\sim C148 \\sim C142 \\sim C143 \\sim C146 \\sim C147
\\sim C149 \\sim C150 \\sim C151 \\sim C152 \\sim C153 \\sim C154 \\sim C155
\\sim C156 \\sim C125 \\sim C126 \\sim C127 \\sim C128 \\sim C129 \\sim C132
\\sim C133 \\sim C136 \\sim C130 \\sim C131 \\sim C134 \\sim C135: within 3.8A
with sigma of 0.01 and sigma for terminal atoms of 0.02
3. Others
 Sof(H12D)=Sof(H12E)=Sof(H12F)=Sof(H12J)=Sof(H12K)=Sof(H12L)=Sof(H16G)=
 Sof(H16H)=Sof(H16I)=Sof(H16M)=Sof(H16N)=Sof(H16O)=Sof(C122)=Sof(H12O)=
 Sof(H12P)=Sof(C124)=Sof(H12Q)=Sof(H12R)=Sof(C165)=Sof(H16P)=Sof(H16Q)=
 Sof(C166)=Sof(H16R)=Sof(H16S)=Sof(H13D)=Sof(H13E)=Sof(H13F)=Sof(H13J)=
 Sof(H13K)=Sof(H13L)=Sof(H13P)=Sof(H13Q)=Sof(H13R)=Sof(H14D)=Sof(H14E)=
 Sof(H14F)=Sof(C142)=Sof(H14O)=Sof(H14P)=Sof(C143)=Sof(H14Q)=Sof(H14R)=
 Sof(C146)=Sof(H14S)=Sof(H14T)=Sof(C147)=Sof(H14U)=Sof(H14V)=Sof(H12V)=
 Sof(H12W)=Sof(H12X)=Sof(HC)=Sof(HD)=Sof(HE)=Sof(HH)=Sof(HI)=Sof(HJ)=Sof(HM)=
 Sof(HN)=Sof(HO)=Sof(C130)=Sof(H13Y)=Sof(HQ)=Sof(C131)=Sof(H13Z)=Sof(HR)=
 Sof(C134)=Sof(H1AA)=Sof(HS)=Sof(C135)=Sof(H2AA)=Sof(HT)=1-FVAR(1)
 Sof(H12A)=Sof(H12B)=Sof(H12C)=Sof(H12G)=Sof(H12H)=Sof(H12I)=Sof(H16D)=
 Sof(H16E)=Sof(H16F)=Sof(H16J)=Sof(H16K)=Sof(H16L)=Sof(C117)=Sof(H11G)=
 Sof(H11H)=Sof(C118)=Sof(H11I)=Sof(H11J)=Sof(C119)=Sof(H11K)=Sof(H11L)=
 Sof(C121)=Sof(H12M)=Sof(H12N)=Sof(H13A)=Sof(H13B)=Sof(H13C)=Sof(H13G)=
 Sof(H13H)=Sof(H13I)=Sof(H13M)=Sof(H13N)=Sof(H13O)=Sof(H14A)=Sof(H14B)=
 Sof(H14C)=Sof(C141)=Sof(H14G)=Sof(H14H)=Sof(C144)=Sof(H14I)=Sof(H14J)=
 Sof(C145)=Sof(H14K)=Sof(H14L)=Sof(C148)=Sof(H14M)=Sof(H14N)=Sof(H12S)=
 Sof(H12T)=Sof(H12U)=Sof(H12Y)=Sof(HA)=Sof(HB)=Sof(H12Z)=Sof(HF)=Sof(HG)=
 Sof(H12)=Sof(HK)=Sof(HL)=Sof(C129)=Sof(H0AA)=Sof(HP)=Sof(C132)=Sof(H13S)=
 Sof(H13T)=Sof(C133)=Sof(H13U)=Sof(H13V)=Sof(C136)=Sof(H13W)=Sof(H13X)=FVAR(1)
4.a Riding coordinates:
 C58(H58A,H58B,H58C), C44(H44A,H44B,H44C), C163(H16D,H16E,H16F), C163(H16G,
 H16H,H16I), C137(H13D,H13E,H13F), C138(H13G,H13H,H13I), C138(H13J,H13K,H13L),
 C139(H13P,H13Q,H13R), C125(H12V,H12W,H12X), C126(HC,HD,HE), C128(HM,HN,HO)
4.b Ternary CH refined with riding coordinates:
 B1(H1), B2(H2), B3(H3A), B4(H4)
4.c Secondary CH2 refined with riding coordinates:
 C117(H11G,H11H), C118(H11I,H11J), C119(H11K,H11L), C121(H12M,H12N), C122(H12O,
 H12P), C124(H12Q,H12R), C165(H16P,H16Q), C166(H16R,H16S), C141(H14G,H14H),
 C144(H14I,H14J), C145(H14K,H14L), C148(H14M,H14N), C142(H14O,H14P), C143(H14Q,
 H14R), C146(H14S,H14T), C147(H14U,H14V), C150(H15D,H15E), C152(H15I,H15J),
 C153(H15K,H15L), C155(H15P,H15Q), C129(H0AA,HP), C132(H13S,H13T), C133(H13U,
 H13V), C136(H13W,H13X), C130(H13Y,HQ), C131(H13Z,HR), C134(H1AA,HS), C135(H2AA,
 HT)
4.d Aromatic/amide H refined with riding coordinates:
 C23(H23), C28(H28), C18(H18), C8(H8), C3(H3), C13(H13), C46(H46), C47(H47),
 C49(H49), C50(H50), C53(H53), C54(H54), C56(H56), C57(H57), C36(H36), C35(H35),
  C33(H33), C32(H32), C39(H39), C40(H40), C42(H42), C43(H43), C61(H61),
 C66(H66), C71(H71), C76(H76), C81(H81), C86(H86), C90(H90), C91(H91), C93(H93),
  C94(H94), C97(H97), C98(H98), C100(H100), C101(H101), C104(H104), C105(H105),
 C107(H107), C108(H108), C111(H111), C112(H112), C114(H114), C115(H115),
 C162(H162), C159(H159)
4.e Fitted hexagon refined as free rotating group:
 C53(C54,C55,C56,C57,C52)
4.f Idealised Me refined as rotating group:
 C25(H25A,H25B,H25C), C21(H21A,H21B,H21C), C30(H30A,H30B,H30C), C26(H26A,H26B,
 H26C), C20(H20A,H20B,H20C), C16(H16A,H16B,H16C), C10(H10A,H10B,H10C), C6(H6A,
 H6B,H6C), C5(H5A,H5B,H5C), C1(H1A,H1B,H1C), C15(H15A,H15B,H15C), C11(H11A,H11B,
 H11C), C51(H51A,H51B,H51C), C37(H37A,H37B,H37C), C59(H59A,H59B,H59C), C63(H63A,
 H63B,H63C), C64(H64A,H64B,H64C), C68(H68A,H68B,H68C), C69(H69A,H69B,H69C),
 C73(H73A,H73B,H73C), C74(H74A,H74B,H74C), C78(H78A,H78B,H78C), C79(H79A,H79B,
 H79C), C83(H83A,H83B,H83C), C84(H84A,H84B,H84C), C88(H88A,H88B,H88C), C95(H95A,
 H95B,H95C), C102(H10D,H10E,H10F), C109(H10G,H10H,H10I), C116(H11D,H11E,H11F),
 C160(H16T,H16U,H16V), C161(H16W,H16X,H16Y), C157(H15U,H15V,H15W), C158(H15X,
 H15Y,H), C120(H12A,H12B,H12C), C120(H12D,H12E,H12F), C123(H12G,H12H,H12I),
 C123(H12J,H12K,H12L), C167(H16J,H16K,H16L), C167(H16M,H16N,H16O), C137(H13A,
 H13B,H13C), C139(H13M,H13N,H13O), C140(H14A,H14B,H14C), C140(H14D,H14E,H14F),
 C149(H14W,H14X,H14Y), C151(H15F,H15G,H15H), C154(H15M,H15N,H15O), C156(H15R,
 H15S,H15T), C125(H12S,H12T,H12U), C126(H12Y,HA,HB), C127(H12Z,HF,HG), C127(HH,
 HI,HJ), C128(H12,HK,HL)
;
_olex2_submission_special_instructions 'No special instructions were received'

loop_
_space_group_symop_operation_xyz
'x, y, z'
'-x, -y, -z'

loop_
_atom_site_label
_atom_site_type_symbol
_atom_site_fract_x
_atom_site_fract_y
_atom_site_fract_z
_atom_site_U_iso_or_equiv
_atom_site_adp_type
_atom_site_occupancy
_atom_site_site_symmetry_order
_atom_site_calc_flag
_atom_site_refinement_flags_posn
_atom_site_refinement_flags_adp
_atom_site_refinement_flags_occupancy
_atom_site_disorder_assembly
_atom_site_disorder_group
W2 W 0.07840(2) 0.33837(2) 0.95716(2) 0.03998(7) Uani 1 1 d . . . . .
W1 W 0.36834(2) 0.12283(2) 0.87978(2) 0.03217(6) Uani 1 1 d . . . . .
Fe6 Fe 0.26689(6) 0.33045(4) 0.93166(4) 0.0467(2) Uani 1 1 d . . . . .
Fe4 Fe 0.16158(6) 0.24879(3) 0.94370(3) 0.0374(2) Uani 1 1 d . . . . .
Fe5 Fe 0.14269(7) 0.32664(3) 0.86707(3) 0.0449(2) Uani 1 1 d . . . . .
Fe3 Fe 0.28275(6) 0.21237(3) 0.89447(3) 0.03429(19) Uani 1 1 d . . . . .
Fe2 Fe 0.30581(6) 0.13432(3) 0.97009(3) 0.03435(19) Uani 1 1 d . . . . .
Fe1 Fe 0.18179(5) 0.12883(3) 0.90699(3) 0.03440(19) Uani 1 1 d . . . . .
S8 S 0.20098(12) 0.28755(7) 1.00364(6) 0.0456(4) Uani 1 1 d . . . . .
S7 S 0.02172(11) 0.28184(6) 0.91117(6) 0.0433(4) Uani 1 1 d . . . . .
S6 S 0.16456(13) 0.39899(6) 0.89859(7) 0.0526(4) Uani 1 1 d . . . . .
S3 S 0.42363(10) 0.18059(6) 0.92581(6) 0.0373(3) Uani 1 1 d . . . . .
S1 S 0.28791(10) 0.06080(6) 0.93972(5) 0.0380(3) Uani 1 1 d . . . . .
S2 S 0.24406(10) 0.17295(6) 0.83482(5) 0.0378(3) Uani 1 1 d . . . . .
S10 S 0.1247(2) 0.32859(9) 0.78593(8) 0.0952(8) Uani 1 1 d . . . . .
S9 S 0.42294(16) 0.34440(12) 0.94006(14) 0.1152(11) Uani 1 1 d . . . . .
S4 S 0.02564(12) 0.10797(8) 0.90495(7) 0.0630(5) Uani 1 1 d . . . . .
S5 S 0.30172(13) 0.12347(9) 1.05264(6) 0.0638(5) Uani 1 1 d . . . . .
N8 N 0.0035(4) 0.4103(2) 1.0267(2) 0.0540(15) Uani 1 1 d . . . . .
N7 N 0.0857(4) 0.3936(2) 1.0078(2) 0.0558(15) Uani 1 1 d . . . . .
N10 N -0.0787(4) 0.3245(2) 1.0401(2) 0.0544(15) Uani 1 1 d . . . . .
N9 N -0.0186(4) 0.2955(2) 1.01742(19) 0.0469(13) Uani 1 1 d . . . . .
N12 N -0.1163(4) 0.3973(2) 0.9673(2) 0.0557(15) Uani 1 1 d . . . . .
N11 N -0.0541(4) 0.3878(2) 0.9325(2) 0.0552(15) Uani 1 1 d . . . . .
N4 N 0.5053(3) 0.07599(19) 0.90019(19) 0.0420(12) Uani 1 1 d . . . . .
N3 N 0.5599(4) 0.0619(2) 0.8646(2) 0.0472(13) Uani 1 1 d . . . . .
N2 N 0.3536(4) 0.06678(19) 0.82942(18) 0.0436(13) Uani 1 1 d . . . . .
N1 N 0.4336(4) 0.0513(2) 0.80707(19) 0.0492(14) Uani 1 1 d . . . . .
N6 N 0.4623(3) 0.1659(2) 0.81795(18) 0.0397(12) Uani 1 1 d . . . . .
N5 N 0.5184(3) 0.1365(2) 0.79341(18) 0.0452(13) Uani 1 1 d . . . . .
N14 N 0.2487(3) 0.28340(19) 0.89176(18) 0.0430(12) Uani 1 1 d . . . . .
N13 N 0.1990(3) 0.17813(18) 0.94599(17) 0.0347(11) Uani 1 1 d . . . . .
C25 C -0.0529(7) 0.4724(3) 1.0759(3) 0.088(3) Uani 1 1 d . U . . .
H25A H -0.098867 0.488302 1.051750 0.131 Uiso 1 1 calc GR . . . .
H25B H -0.026266 0.499276 1.089295 0.131 Uiso 1 1 calc GR . . . .
H25C H -0.082421 0.446848 1.101433 0.131 Uiso 1 1 calc GR . . . .
C24 C 0.0224(7) 0.4456(3) 1.0533(3) 0.0688(19) Uani 1 1 d . U . . .
C23 C 0.1167(7) 0.4511(3) 1.0524(3) 0.0714(19) Uani 1 1 d . U . . .
H23 H 0.149735 0.472832 1.067648 0.086 Uiso 1 1 calc R . . . .
C22 C 0.1550(6) 0.4185(3) 1.0247(3) 0.0670(18) Uani 1 1 d . U . . .
C21 C 0.2563(6) 0.4131(3) 1.0129(3) 0.081(2) Uani 1 1 d . U . . .
H21A H 0.276188 0.376419 1.022324 0.121 Uiso 1 1 calc GR . . . .
H21B H 0.292492 0.433099 1.030346 0.121 Uiso 1 1 calc GR . . . .
H21C H 0.265698 0.426242 0.978572 0.121 Uiso 1 1 calc GR . . . .
C30 C -0.1941(7) 0.3122(4) 1.1097(3) 0.099(3) Uani 1 1 d . U . . .
H30A H -0.165329 0.338256 1.123349 0.148 Uiso 1 1 calc GR . . . .
H30B H -0.213566 0.283284 1.135427 0.148 Uiso 1 1 calc GR . . . .
H30C H -0.247980 0.327985 1.090791 0.148 Uiso 1 1 calc GR . . . .
C29 C -0.1238(6) 0.2918(3) 1.0771(3) 0.0682(19) Uani 1 1 d . U . . .
C28 C -0.0928(5) 0.2408(3) 1.0781(3) 0.0628(18) Uani 1 1 d . U . . .
H28 H -0.111545 0.210038 1.099813 0.075 Uiso 1 1 calc R . . . .
C27 C -0.0284(5) 0.2442(3) 1.0408(3) 0.0536(16) Uani 1 1 d . U . . .
C26 C 0.0208(5) 0.1978(3) 1.0286(3) 0.0588(18) Uani 1 1 d . U . . .
H26A H 0.008780 0.197882 0.995213 0.088 Uiso 1 1 calc GR . . . .
H26B H -0.001771 0.165791 1.049353 0.088 Uiso 1 1 calc GR . . . .
H26C H 0.087236 0.199680 1.033329 0.088 Uiso 1 1 calc GR . . . .
C20 C -0.2779(6) 0.4377(4) 0.9743(4) 0.091(3) Uani 1 1 d . U . . .
H20A H -0.309082 0.406443 0.991390 0.136 Uiso 1 1 calc GR . . . .
H20B H -0.321373 0.460269 0.952372 0.136 Uiso 1 1 calc GR . . . .
H20C H -0.255400 0.456244 0.997317 0.136 Uiso 1 1 calc GR . . . .
C19 C -0.1957(6) 0.4219(3) 0.9457(3) 0.0696(18) Uani 1 1 d . U . . .
C18 C -0.1853(5) 0.4280(3) 0.8972(3) 0.0714(19) Uani 1 1 d . U . . .
H18 H -0.228829 0.443729 0.873392 0.086 Uiso 1 1 calc R . . . .
C17 C -0.0975(6) 0.4065(3) 0.8896(3) 0.0657(18) Uani 1 1 d . U . . .
C16 C -0.0556(6) 0.4057(4) 0.8407(3) 0.086(3) Uani 1 1 d . U . . .
H16A H 0.006401 0.419690 0.838517 0.130 Uiso 1 1 calc GR . . . .
H16B H -0.094443 0.427050 0.815465 0.130 Uiso 1 1 calc GR . . . .
H16C H -0.051846 0.369945 0.837024 0.130 Uiso 1 1 calc GR . . . .
C10 C 0.5226(5) 0.0660(3) 0.9910(2) 0.0538(16) Uani 1 1 d . U . . .
H10A H 0.524401 0.102689 0.991667 0.081 Uiso 1 1 calc GR . . . .
H10B H 0.563262 0.045379 1.015777 0.081 Uiso 1 1 calc GR . . . .
H10C H 0.459395 0.054130 0.996728 0.081 Uiso 1 1 calc GR . . . .
C9 C 0.5547(4) 0.0594(3) 0.9426(2) 0.0454(14) Uani 1 1 d . U . . .
C8 C 0.6390(5) 0.0362(3) 0.9327(3) 0.0529(16) Uani 1 1 d . U . . .
H8 H 0.685667 0.021694 0.955215 0.063 Uiso 1 1 calc R . . . .
C7 C 0.6419(4) 0.0383(3) 0.8842(3) 0.0526(16) Uani 1 1 d . U . . .
C6 C 0.7171(5) 0.0182(3) 0.8545(3) 0.076(2) Uani 1 1 d . U . . .
H6A H 0.691296 -0.007694 0.839451 0.113 Uiso 1 1 calc GR . . . .
H6B H 0.768374 0.002208 0.875292 0.113 Uiso 1 1 calc GR . . . .
H6C H 0.739523 0.047212 0.829712 0.113 Uiso 1 1 calc GR . . . .
C5 C 0.1820(5) 0.0453(3) 0.8308(3) 0.0600(18) Uani 1 1 d . U . . .
H5A H 0.178038 0.037654 0.865723 0.090 Uiso 1 1 calc GR . . . .
H5B H 0.145786 0.020441 0.819036 0.090 Uiso 1 1 calc GR . . . .
H5C H 0.157662 0.080597 0.817379 0.090 Uiso 1 1 calc GR . . . .
C4 C 0.2820(5) 0.0409(3) 0.8159(2) 0.0528(16) Uani 1 1 d . U . . .
C3 C 0.3168(6) 0.0094(3) 0.7855(3) 0.0639(18) Uani 1 1 d . U . . .
H3 H 0.281987 -0.012552 0.771252 0.077 Uiso 1 1 calc R . . . .
C2 C 0.4101(6) 0.0168(3) 0.7805(3) 0.0621(17) Uani 1 1 d . U . . .
C1 C 0.4809(7) -0.0087(4) 0.7525(3) 0.091(3) Uani 1 1 d . U . . .
H1A H 0.510538 0.018185 0.728326 0.136 Uiso 1 1 calc GR . . . .
H1B H 0.449554 -0.032361 0.736891 0.136 Uiso 1 1 calc GR . . . .
H1C H 0.527660 -0.028287 0.774487 0.136 Uiso 1 1 calc GR . . . .
C15 C 0.4298(5) 0.2644(3) 0.8087(3) 0.0578(18) Uani 1 1 d . U . . .
H15A H 0.363251 0.264552 0.803121 0.087 Uiso 1 1 calc GR . . . .
H15B H 0.455444 0.296070 0.788865 0.087 Uiso 1 1 calc GR . . . .
H15C H 0.441144 0.262937 0.842375 0.087 Uiso 1 1 calc GR . . . .
C14 C 0.4753(5) 0.2174(3) 0.7957(2) 0.0487(15) Uani 1 1 d . U . . .
C13 C 0.5392(5) 0.2198(3) 0.7576(3) 0.0583(17) Uani 1 1 d . U . . .
H13 H 0.560570 0.250326 0.736568 0.070 Uiso 1 1 calc R . . . .
C12 C 0.5646(5) 0.1689(3) 0.7570(2) 0.0552(16) Uani 1 1 d . U . . .
C11 C 0.6304(6) 0.1482(3) 0.7228(3) 0.078(2) Uani 1 1 d . U . . .
H11A H 0.680484 0.127137 0.741175 0.117 Uiso 1 1 calc GR . . . .
H11B H 0.656317 0.177529 0.699650 0.117 Uiso 1 1 calc GR . . . .
H11C H 0.596226 0.126862 0.705875 0.117 Uiso 1 1 calc GR . . . .
C45 C 0.1405(7) 0.3922(3) 0.7502(3) 0.0798(19) Uani 1 1 d . U . . .
C46 C 0.0808(7) 0.4145(4) 0.7112(4) 0.095(2) Uani 1 1 d . U . . .
H46 H 0.029983 0.395195 0.705408 0.114 Uiso 1 1 calc R . . . .
C47 C 0.0937(8) 0.4637(4) 0.6809(4) 0.102(2) Uani 1 1 d . U . . .
H47 H 0.050772 0.477437 0.656136 0.123 Uiso 1 1 calc R . . . .
C48 C 0.1685(8) 0.4921(4) 0.6870(4) 0.102(2) Uani 1 1 d . U . . .
C49 C 0.2290(8) 0.4725(4) 0.7240(4) 0.105(2) Uani 1 1 d . U . . .
H49 H 0.279936 0.492320 0.728416 0.126 Uiso 1 1 calc R . . . .
C50 C 0.2166(8) 0.4222(4) 0.7561(4) 0.107(2) Uani 1 1 d . U . . .
H50 H 0.259394 0.409333 0.781144 0.128 Uiso 1 1 calc R . . . .
C51 C 0.1872(10) 0.5463(5) 0.6511(5) 0.150(4) Uani 1 1 d . U . . .
H51A H 0.243219 0.560737 0.660669 0.224 Uiso 1 1 calc GR . . . .
H51B H 0.134777 0.570385 0.651621 0.224 Uiso 1 1 calc GR . . . .
H51C H 0.195163 0.541133 0.618727 0.224 Uiso 1 1 calc GR . . . .
C53 C 0.4275(7) 0.3854(4) 0.8450(4) 0.187(3) Uani 1 1 d . U . . .
H53 H 0.384860 0.359925 0.842080 0.224 Uiso 1 1 calc R . . . .
C54 C 0.4594(8) 0.4209(5) 0.8036(3) 0.183(3) Uani 1 1 d G U . . .
H54 H 0.438257 0.419199 0.773014 0.220 Uiso 1 1 calc R . . . .
C55 C 0.5231(8) 0.4589(4) 0.8080(4) 0.194(3) Uani 1 1 d G U . . .
C56 C 0.5548(7) 0.4615(4) 0.8537(5) 0.197(3) Uani 1 1 d G U . . .
H56 H 0.597372 0.486903 0.856641 0.236 Uiso 1 1 calc R . . . .
C57 C 0.5228(8) 0.4259(5) 0.8951(3) 0.197(3) Uani 1 1 d G U . . .
H57 H 0.543976 0.427630 0.925707 0.237 Uiso 1 1 calc R . . . .
C52 C 0.4591(8) 0.3879(4) 0.8907(4) 0.187(3) Uani 1 1 d G U . . .
C58 C 0.5491(13) 0.4986(7) 0.7633(6) 0.236(5) Uani 1 1 d . U . . .
H58A H 0.565248 0.480732 0.738072 0.354 Uiso 1 1 d R . . . .
H58B H 0.602328 0.517312 0.770201 0.354 Uiso 1 1 d R . . . .
H58C H 0.497348 0.523172 0.752731 0.354 Uiso 1 1 d R . . . .
C31 C -0.0146(5) 0.1408(3) 0.8464(3) 0.0610(15) Uani 1 1 d . U . . .
C36 C -0.0064(5) 0.1951(3) 0.8277(3) 0.0638(15) Uani 1 1 d . U . . .
H36 H 0.025723 0.214840 0.845421 0.077 Uiso 1 1 calc R . . . .
C35 C -0.0451(5) 0.2200(4) 0.7835(3) 0.0747(17) Uani 1 1 d . U . . .
H35 H -0.039490 0.256448 0.772363 0.090 Uiso 1 1 calc R . . . .
C34 C -0.0921(6) 0.1928(4) 0.7552(3) 0.0783(18) Uani 1 1 d . U . . .
C33 C -0.0972(6) 0.1392(4) 0.7727(3) 0.0766(17) Uani 1 1 d . U . . .
H33 H -0.126968 0.119734 0.753845 0.092 Uiso 1 1 calc R . . . .
C32 C -0.0599(5) 0.1125(3) 0.8173(3) 0.0694(16) Uani 1 1 d . U . . .
H32 H -0.064991 0.075981 0.827920 0.083 Uiso 1 1 calc R . . . .
C37 C -0.1358(7) 0.2234(4) 0.7069(4) 0.115(3) Uani 1 1 d . U . . .
H37A H -0.110830 0.258204 0.697932 0.173 Uiso 1 1 calc GR . . . .
H37B H -0.202858 0.226139 0.710545 0.173 Uiso 1 1 calc GR . . . .
H37C H -0.121184 0.204865 0.682002 0.173 Uiso 1 1 calc GR . . . .
C38 C 0.4170(5) 0.1334(3) 1.0703(3) 0.0612(16) Uani 1 1 d . U . . .
C39 C 0.4564(6) 0.1827(4) 1.0588(3) 0.0769(18) Uani 1 1 d . U . . .
H39 H 0.423500 0.211430 1.039376 0.092 Uiso 1 1 calc R . . . .
C40 C 0.5456(6) 0.1894(4) 1.0763(3) 0.0852(19) Uani 1 1 d . U . . .
H40 H 0.571092 0.222898 1.069413 0.102 Uiso 1 1 calc R . . . .
C41 C 0.5951(6) 0.1474(4) 1.1034(3) 0.0841(19) Uani 1 1 d . U . . .
C42 C 0.5602(6) 0.0983(4) 1.1136(3) 0.087(2) Uani 1 1 d . U . . .
H42 H 0.596048 0.069455 1.130888 0.104 Uiso 1 1 calc R . . . .
C43 C 0.4706(6) 0.0912(4) 1.0980(3) 0.0764(18) Uani 1 1 d . U . . .
H43 H 0.445612 0.057643 1.106241 0.092 Uiso 1 1 calc R . . . .
C44 C 0.6931(7) 0.1555(5) 1.1222(4) 0.130(3) Uani 1 1 d . U . . .
H44A H 0.723807 0.182628 1.098734 0.195 Uiso 1 1 d R . . . .
H44B H 0.729807 0.122978 1.127184 0.195 Uiso 1 1 d R . . . .
H44C H 0.686997 0.165978 1.152484 0.195 Uiso 1 1 d R . . . .
B1 B -0.0893(6) 0.3849(3) 1.0212(3) 0.058(2) Uani 1 1 d . . . . .
H1 H -0.138540 0.398831 1.039657 0.070 Uiso 1 1 calc R . . . .
B2 B 0.5280(6) 0.0755(3) 0.8116(3) 0.051(2) Uani 1 1 d . . . . .
H2 H 0.574885 0.061732 0.791772 0.062 Uiso 1 1 calc R . . . .
W3 W 1.36067(2) 0.33899(2) 0.47853(2) 0.03916(7) Uani 1 1 d . . . . .
W4 W 1.11544(2) 0.13261(2) 0.37708(2) 0.03463(6) Uani 1 1 d . . . . .
Fe7 Fe 1.17935(6) 0.33150(4) 0.44483(3) 0.0455(2) Uani 1 1 d . . . . .
Fe8 Fe 1.31335(7) 0.34040(4) 0.38348(3) 0.0461(2) Uani 1 1 d . . . . .
Fe9 Fe 1.29974(6) 0.25339(3) 0.45061(3) 0.0379(2) Uani 1 1 d . . . . .
Fe10 Fe 1.18902(6) 0.22135(3) 0.39589(3) 0.03605(19) Uani 1 1 d . . . . .
Fe11 Fe 1.29970(6) 0.13770(4) 0.40524(3) 0.0400(2) Uani 1 1 d . . . . .
Fe12 Fe 1.17245(6) 0.13935(3) 0.46883(3) 0.03617(19) Uani 1 1 d . . . . .
S11 S 1.24230(11) 0.28103(6) 0.51522(6) 0.0447(4) Uani 1 1 d . . . . .
S12 S 1.27152(13) 0.40460(7) 0.42402(7) 0.0518(4) Uani 1 1 d . . . . .
S13 S 1.43665(11) 0.29308(7) 0.42557(6) 0.0457(4) Uani 1 1 d . . . . .
S14 S 1.05075(10) 0.18716(6) 0.42572(6) 0.0381(3) Uani 1 1 d . . . . .
S15 S 1.23514(11) 0.18495(7) 0.33391(6) 0.0446(4) Uani 1 1 d . . . . .
S16 S 1.20136(11) 0.06855(6) 0.43499(6) 0.0420(4) Uani 1 1 d . . . . .
S17 S 1.02100(15) 0.34197(12) 0.43323(11) 0.0964(9) Uani 1 1 d . . . . .
S18 S 1.33666(19) 0.36888(10) 0.30126(8) 0.0895(7) Uani 1 1 d . . . . .
S19 S 1.17634(13) 0.12271(9) 0.55186(6) 0.0631(5) Uani 1 1 d . . . . .
S20 S 1.45872(13) 0.11719(10) 0.40339(9) 0.0751(6) Uani 1 1 d . . . . .
N15 N 1.4036(4) 0.3877(2) 0.5692(2) 0.0485(14) Uani 1 1 d . . . . .
N16 N 1.3315(4) 0.3821(2) 0.5387(2) 0.0483(13) Uani 1 1 d . . . . .
N17 N 1.5272(4) 0.4062(2) 0.5050(2) 0.0510(14) Uani 1 1 d . . . . .
N18 N 1.4839(4) 0.3934(2) 0.4660(2) 0.0486(14) Uani 1 1 d . . . . .
N19 N 1.5189(4) 0.3163(2) 0.56083(19) 0.0486(13) Uani 1 1 d . . . . .
N20 N 1.4595(4) 0.29026(19) 0.53613(19) 0.0450(13) Uani 1 1 d . . . . .
N21 N 0.9848(3) 0.08360(19) 0.39631(19) 0.0426(12) Uani 1 1 d . . . . .
N22 N 0.9317(4) 0.0716(2) 0.36019(19) 0.0448(13) Uani 1 1 d . . . . .
N23 N 1.0175(3) 0.1774(2) 0.31649(18) 0.0415(12) Uani 1 1 d . . . . .
N24 N 0.9640(4) 0.1493(2) 0.29149(18) 0.0460(13) Uani 1 1 d . . . . .
N25 N 1.1384(4) 0.0797(2) 0.32386(19) 0.0482(13) Uani 1 1 d . . . . .
N26 N 1.0613(4) 0.0659(2) 0.30055(19) 0.0480(13) Uani 1 1 d . . . . .
N27 N 1.2149(3) 0.29169(19) 0.39920(18) 0.0421(12) Uani 1 1 d . . . . .
N28 N 1.2750(3) 0.18381(19) 0.44675(17) 0.0377(11) Uani 1 1 d . . . . .
C59 C 1.4301(6) 0.4180(3) 0.6458(3) 0.074(2) Uani 1 1 d . U . . .
H59A H 1.463977 0.385847 0.661107 0.112 Uiso 1 1 calc GR . . . .
H59B H 1.390850 0.429351 0.669402 0.112 Uiso 1 1 calc GR . . . .
H59C H 1.473900 0.444974 0.632469 0.112 Uiso 1 1 calc GR . . . .
C60 C 1.3695(5) 0.4080(3) 0.6052(3) 0.0583(17) Uani 1 1 d . U . . .
C61 C 1.2739(5) 0.4156(3) 0.5993(3) 0.0610(17) Uani 1 1 d . U . . .
H61 H 1.232018 0.428750 0.619382 0.073 Uiso 1 1 calc R . . . .
C62 C 1.2526(5) 0.3998(3) 0.5576(3) 0.0553(16) Uani 1 1 d . U . . .
C63 C 1.1564(5) 0.4018(3) 0.5357(3) 0.0740(19) Uani 1 1 d . U . . .
H63A H 1.158511 0.420516 0.502040 0.111 Uiso 1 1 calc GR . . . .
H63B H 1.113015 0.419900 0.552890 0.111 Uiso 1 1 calc GR . . . .
H63C H 1.136213 0.366434 0.538093 0.111 Uiso 1 1 calc GR . . . .
C64 C 1.6469(6) 0.4678(3) 0.5233(3) 0.082(2) Uani 1 1 d . U . . .
H64A H 1.604980 0.479185 0.545927 0.124 Uiso 1 1 calc GR . . . .
H64B H 1.679018 0.497825 0.504479 0.124 Uiso 1 1 calc GR . . . .
H64C H 1.692106 0.442276 0.540897 0.124 Uiso 1 1 calc GR . . . .
C65 C 1.5916(5) 0.4432(3) 0.4900(3) 0.0628(18) Uani 1 1 d . U . . .
C66 C 1.5917(5) 0.4548(3) 0.4402(3) 0.0676(19) Uani 1 1 d . U . . .
H66 H 1.629345 0.479116 0.419817 0.081 Uiso 1 1 calc R . . . .
C67 C 1.5251(5) 0.4235(3) 0.4256(3) 0.0633(18) Uani 1 1 d . U . . .
C68 C 1.5017(6) 0.4226(3) 0.3747(3) 0.078(2) Uani 1 1 d . U . . .
H68A H 1.516287 0.387997 0.369610 0.117 Uiso 1 1 calc GR . . . .
H68B H 1.537863 0.448361 0.352555 0.117 Uiso 1 1 calc GR . . . .
H68C H 1.435878 0.430901 0.369035 0.117 Uiso 1 1 calc GR . . . .
C69 C 1.6513(6) 0.2966(3) 0.6209(3) 0.081(2) Uani 1 1 d . U . . .
H69A H 1.695341 0.318575 0.600163 0.121 Uiso 1 1 calc GR . . . .
H69B H 1.683554 0.265425 0.639571 0.121 Uiso 1 1 calc GR . . . .
H69C H 1.622521 0.315910 0.642585 0.121 Uiso 1 1 calc GR . . . .
C70 C 1.5769(5) 0.2808(3) 0.5904(3) 0.0567(17) Uani 1 1 d . U . . .
C71 C 1.5552(5) 0.2311(3) 0.5854(3) 0.0600(17) Uani 1 1 d . U . . .
H71 H 1.583282 0.199086 0.601767 0.072 Uiso 1 1 calc R . . . .
C72 C 1.4838(5) 0.2378(3) 0.5513(3) 0.0516(15) Uani 1 1 d . U . . .
C73 C 1.4383(5) 0.1939(3) 0.5351(3) 0.0576(18) Uani 1 1 d . U . . .
H73A H 1.371713 0.195740 0.540547 0.086 Uiso 1 1 calc GR . . . .
H73B H 1.463784 0.160428 0.553292 0.086 Uiso 1 1 calc GR . . . .
H73C H 1.450328 0.197314 0.501032 0.086 Uiso 1 1 calc GR . . . .
C74 C 1.0412(5) 0.2753(3) 0.3097(3) 0.0610(18) Uani 1 1 d . U . . .
H74A H 1.022621 0.275809 0.342298 0.091 Uiso 1 1 calc GR . . . .
H74B H 1.019781 0.307690 0.287745 0.091 Uiso 1 1 calc GR . . . .
H74C H 1.108492 0.272101 0.307958 0.091 Uiso 1 1 calc GR . . . .
C75 C 0.9986(5) 0.2293(3) 0.2956(3) 0.0588(16) Uani 1 1 d . U . . .
C76 C 0.9336(5) 0.2332(3) 0.2581(3) 0.0643(17) Uani 1 1 d . U . . .
H76 H 0.908588 0.264243 0.238120 0.077 Uiso 1 1 calc R . . . .
C77 C 0.9138(5) 0.1829(3) 0.2564(3) 0.0658(16) Uani 1 1 d . U . . .
C78 C 0.8486(6) 0.1643(3) 0.2226(3) 0.077(2) Uani 1 1 d . U . . .
H78A H 0.883313 0.141978 0.205499 0.116 Uiso 1 1 calc GR . . . .
H78B H 0.822002 0.194375 0.199595 0.116 Uiso 1 1 calc GR . . . .
H78C H 0.799145 0.144596 0.241146 0.116 Uiso 1 1 calc GR . . . .
C79 C 1.3118(5) 0.0579(3) 0.3252(3) 0.075(2) Uani 1 1 d . U . . .
H79A H 1.334626 0.092658 0.311301 0.112 Uiso 1 1 calc GR . . . .
H79B H 1.350738 0.031955 0.314515 0.112 Uiso 1 1 calc GR . . . .
H79C H 1.313672 0.051154 0.360036 0.112 Uiso 1 1 calc GR . . . .
C80 C 1.2127(5) 0.0550(3) 0.3089(3) 0.0562(16) Uani 1 1 d . U . . .
C81 C 1.1838(6) 0.0258(3) 0.2770(3) 0.0670(18) Uani 1 1 d . U . . .
H81 H 1.222248 0.005153 0.261537 0.080 Uiso 1 1 calc R . . . .
C82 C 1.0896(6) 0.0328(3) 0.2724(3) 0.0627(18) Uani 1 1 d . U . . .
C83 C 1.0228(7) 0.0099(3) 0.2426(3) 0.089(3) Uani 1 1 d . U . . .
H83A H 0.979274 -0.012040 0.263859 0.134 Uiso 1 1 calc GR . . . .
H83B H 1.057605 -0.011056 0.224296 0.134 Uiso 1 1 calc GR . . . .
H83C H 0.988780 0.038111 0.220712 0.134 Uiso 1 1 calc GR . . . .
C84 C 0.9689(5) 0.0677(3) 0.4878(2) 0.0527(16) Uani 1 1 d . U . . .
H84A H 1.032745 0.054593 0.493302 0.079 Uiso 1 1 calc GR . . . .
H84B H 0.928903 0.046976 0.512103 0.079 Uiso 1 1 calc GR . . . .
H84C H 0.964698 0.104066 0.489819 0.079 Uiso 1 1 calc GR . . . .
C85 C 0.9384(4) 0.0637(2) 0.4387(2) 0.0460(14) Uani 1 1 d . U . . .
C86 C 0.8571(5) 0.0401(3) 0.4282(3) 0.0587(17) Uani 1 1 d . U . . .
H86 H 0.812856 0.023513 0.450665 0.070 Uiso 1 1 calc R . . . .
C87 C 0.8545(5) 0.0456(3) 0.3795(3) 0.0598(16) Uani 1 1 d . U . . .
C88 C 0.7838(5) 0.0266(3) 0.3491(3) 0.079(2) Uani 1 1 d . U . . .
H88A H 0.757424 0.056319 0.325506 0.119 Uiso 1 1 calc GR . . . .
H88B H 0.734615 0.009134 0.369647 0.119 Uiso 1 1 calc GR . . . .
H88C H 0.814038 0.002229 0.332616 0.119 Uiso 1 1 calc GR . . . .
C89 C 0.9713(6) 0.3660(4) 0.4802(4) 0.087(2) Uani 1 1 d . U . . .
C90 C 0.9500(7) 0.4195(5) 0.4754(4) 0.104(2) Uani 1 1 d . U . . .
H90 H 0.959847 0.443172 0.445572 0.125 Uiso 1 1 calc R . . . .
C91 C 0.9133(7) 0.4390(5) 0.5152(5) 0.110(2) Uani 1 1 d . U . . .
H91 H 0.901559 0.475112 0.512119 0.132 Uiso 1 1 calc R . . . .
C92 C 0.8963(7) 0.4042(6) 0.5569(5) 0.110(2) Uani 1 1 d . U . . .
C93 C 0.9120(7) 0.3539(5) 0.5635(5) 0.113(2) Uani 1 1 d . U . . .
H93 H 0.898275 0.331329 0.593324 0.136 Uiso 1 1 calc R . . . .
C94 C 0.9498(7) 0.3333(5) 0.5258(4) 0.108(2) Uani 1 1 d . U . . .
H94 H 0.960921 0.296869 0.531029 0.129 Uiso 1 1 calc R . . . .
C95 C 0.8602(9) 0.4273(6) 0.6011(5) 0.158(4) Uani 1 1 d . U . . .
H95A H 0.908891 0.422866 0.625187 0.237 Uiso 1 1 calc GR . . . .
H95B H 0.805648 0.408819 0.615371 0.237 Uiso 1 1 calc GR . . . .
H95C H 0.844064 0.464369 0.589657 0.237 Uiso 1 1 calc GR . . . .
C96 C 1.2254(8) 0.3934(4) 0.2761(3) 0.099(2) Uani 1 1 d . U . . .
C97 C 1.2149(9) 0.4125(4) 0.2256(4) 0.114(2) Uani 1 1 d . U . . .
H97 H 1.266074 0.412527 0.204841 0.137 Uiso 1 1 calc R . . . .
C98 C 1.1261(9) 0.4315(4) 0.2069(4) 0.116(2) Uani 1 1 d . U . . .
H98 H 1.119909 0.443107 0.173308 0.140 Uiso 1 1 calc R . . . .
C99 C 1.0477(10) 0.4340(5) 0.2350(4) 0.116(2) Uani 1 1 d . U . . .
C100 C 1.0605(9) 0.4188(4) 0.2831(4) 0.110(2) Uani 1 1 d . U . . .
H100 H 1.009852 0.421840 0.303397 0.132 Uiso 1 1 calc R . . . .
C101 C 1.1450(8) 0.3987(4) 0.3041(4) 0.105(2) Uani 1 1 d . U . . .
H101 H 1.149125 0.388261 0.337866 0.126 Uiso 1 1 calc R . . . .
C102 C 0.9506(10) 0.4551(6) 0.2119(5) 0.165(4) Uani 1 1 d . U . . .
H10D H 0.929034 0.484712 0.224341 0.247 Uiso 1 1 calc GR . . . .
H10E H 0.905943 0.427469 0.219954 0.247 Uiso 1 1 calc GR . . . .
H10F H 0.957150 0.466098 0.177146 0.247 Uiso 1 1 calc GR . . . .
C103 C 1.0590(5) 0.1249(3) 0.5718(3) 0.0583(15) Uani 1 1 d . U . . .
C104 C 1.0058(6) 0.1712(3) 0.5630(3) 0.0678(17) Uani 1 1 d . U . . .
H104 H 1.030990 0.202368 0.544841 0.081 Uiso 1 1 calc R . . . .
C105 C 0.9154(6) 0.1719(4) 0.5808(3) 0.0825(18) Uani 1 1 d . U . . .
H105 H 0.880984 0.203864 0.574947 0.099 Uiso 1 1 calc R . . . .
C106 C 0.8748(6) 0.1269(4) 0.6070(3) 0.0766(18) Uani 1 1 d . U . . .
C107 C 0.9265(6) 0.0802(4) 0.6156(3) 0.0760(18) Uani 1 1 d . U . . .
H107 H 0.900437 0.049006 0.633011 0.091 Uiso 1 1 calc R . . . .
C108 C 1.0166(6) 0.0797(3) 0.5984(3) 0.0671(16) Uani 1 1 d . U . . .
H108 H 1.051010 0.047694 0.604865 0.081 Uiso 1 1 calc R . . . .
C109 C 0.7747(7) 0.1276(5) 0.6263(4) 0.120(3) Uani 1 1 d . U . . .
H10G H 0.776078 0.125487 0.660630 0.179 Uiso 1 1 calc GR . . . .
H10H H 0.742357 0.097862 0.620430 0.179 Uiso 1 1 calc GR . . . .
H10I H 0.742500 0.159868 0.609901 0.179 Uiso 1 1 calc GR . . . .
C110 C 1.4949(5) 0.1555(4) 0.3459(3) 0.0796(19) Uani 1 1 d . U . . .
C111 C 1.4784(5) 0.2098(4) 0.3312(4) 0.0828(19) Uani 1 1 d . U . . .
H111 H 1.443940 0.226840 0.351438 0.099 Uiso 1 1 calc R . . . .
C112 C 1.5109(6) 0.2390(4) 0.2882(4) 0.095(2) Uani 1 1 d . U . . .
H112 H 1.498757 0.275429 0.279960 0.114 Uiso 1 1 calc R . . . .
C113 C 1.5616(7) 0.2156(5) 0.2565(4) 0.104(2) Uani 1 1 d . U . . .
C114 C 1.5759(7) 0.1614(5) 0.2702(4) 0.103(2) Uani 1 1 d . U . . .
H114 H 1.608036 0.144624 0.248999 0.124 Uiso 1 1 calc R . . . .
C115 C 1.5446(6) 0.1311(4) 0.3139(4) 0.092(2) Uani 1 1 d . U . . .
H115 H 1.556526 0.094618 0.322059 0.110 Uiso 1 1 calc R . . . .
C116 C 1.5992(8) 0.2476(5) 0.2082(4) 0.147(4) Uani 1 1 d . U . . .
H11D H 1.561647 0.279638 0.197700 0.220 Uiso 1 1 calc GR . . . .
H11E H 1.596499 0.227073 0.184172 0.220 Uiso 1 1 calc GR . . . .
H11F H 1.663270 0.256350 0.212208 0.220 Uiso 1 1 calc GR . . . .
B3 B 1.5054(5) 0.3768(3) 0.5564(3) 0.050(2) Uani 1 1 d . . . . .
H3A H 1.547694 0.387761 0.579103 0.060 Uiso 1 1 calc R . . . .
B4 B 0.9637(6) 0.0885(3) 0.3070(3) 0.050(2) Uani 1 1 d . . . . .
H4 H 0.919448 0.075609 0.286388 0.060 Uiso 1 1 calc R . . . .
O1 O 0.5415(9) 0.0757(4) 0.6356(4) 0.180(4) Uani 1 1 d . . . . .
N34 N 0.4889(14) 0.0463(4) 0.5716(4) 0.145(5) Uani 1 1 d . . . . .
C160 C 0.4075(12) 0.0394(7) 0.5445(7) 0.199(6) Uani 1 1 d . U . . .
H16T H 0.416005 0.056739 0.510852 0.298 Uiso 1 1 calc GR . . . .
H16U H 0.353032 0.054599 0.557048 0.298 Uiso 1 1 calc GR . . . .
H16V H 0.398942 0.002290 0.547542 0.298 Uiso 1 1 calc GR . . . .
C161 C 0.5768(11) 0.0401(6) 0.5516(7) 0.192(6) Uani 1 1 d . U . . .
H16W H 0.590109 0.003124 0.553674 0.288 Uiso 1 1 calc GR . . . .
H16X H 0.623836 0.053584 0.569096 0.288 Uiso 1 1 calc GR . . . .
H16Y H 0.577199 0.059150 0.518016 0.288 Uiso 1 1 calc GR . . . .
C162 C 0.4709(14) 0.0602(7) 0.6126(9) 0.192(6) Uani 1 1 d . U . . .
H162 H 0.410138 0.059305 0.625124 0.230 Uiso 1 1 calc R . . . .
O2 O 0.9465(9) 0.0902(4) 0.1330(3) 0.188(5) Uani 1 1 d . U . . .
N33 N 0.9745(13) 0.0556(4) 0.0720(6) 0.161(4) Uani 1 1 d . U . . .
C157 C 0.9122(9) 0.0399(5) 0.0410(6) 0.164(5) Uani 1 1 d . U . . .
H15U H 0.925252 0.057981 0.007940 0.246 Uiso 1 1 calc GR . . . .
H15V H 0.848915 0.048457 0.049202 0.246 Uiso 1 1 calc GR . . . .
H15W H 0.919471 0.002326 0.044371 0.246 Uiso 1 1 calc GR . . . .
C158 C 1.0595(11) 0.0502(6) 0.0634(7) 0.182(5) Uani 1 1 d . U . . .
H15X H 1.074439 0.013590 0.064610 0.274 Uiso 1 1 calc GR . . . .
H15Y H 1.095955 0.061333 0.087407 0.274 Uiso 1 1 calc GR . . . .
H H 1.074008 0.071374 0.031651 0.274 Uiso 1 1 calc GR . . . .
C159 C 0.9033(14) 0.0777(6) 0.1049(7) 0.182(5) Uani 1 1 d . U . . .
H159 H 0.838124 0.080056 0.101863 0.219 Uiso 1 1 calc R . . . .
N29 N 0.7395(4) 0.2416(3) 0.4191(3) 0.0712(18) Uani 1 1 d . . . . .
C120 C 0.7590(8) 0.1782(4) 0.3647(4) 0.118(2) Uani 1 1 d . U . . .
H12A H 0.729166 0.203186 0.338116 0.176 Uiso 0.629(4) 1 calc GR . P A 1
H12B H 0.712979 0.154796 0.382222 0.176 Uiso 0.629(4) 1 calc GR . P A 1
H12C H 0.806776 0.157955 0.352243 0.176 Uiso 0.629(4) 1 calc GR . P A 1
H12D H 0.774760 0.195769 0.331854 0.176 Uiso 0.371(4) 1 calc GR . P A 2
H12E H 0.729863 0.145371 0.364855 0.176 Uiso 0.371(4) 1 calc GR . P A 2
H12F H 0.815191 0.171214 0.384041 0.176 Uiso 0.371(4) 1 calc GR . P A 2
C123 C 0.7087(9) 0.1631(5) 0.4885(5) 0.135(2) Uani 1 1 d . U . . .
H12G H 0.738239 0.179620 0.511185 0.202 Uiso 0.629(4) 1 calc GR . P A 1
H12H H 0.755297 0.143866 0.474195 0.202 Uiso 0.629(4) 1 calc GR . P A 1
H12I H 0.662586 0.139144 0.505150 0.202 Uiso 0.629(4) 1 calc GR . P A 1
H12J H 0.672247 0.151923 0.464503 0.202 Uiso 0.371(4) 1 calc GR . P A 2
H12K H 0.669936 0.185125 0.504135 0.202 Uiso 0.371(4) 1 calc GR . P A 2
H12L H 0.731459 0.132579 0.512308 0.202 Uiso 0.371(4) 1 calc GR . P A 2
C163 C 0.7694(9) 0.3166(5) 0.3455(5) 0.138(2) Uani 1 1 d . U . . .
H16D H 0.820819 0.293142 0.341354 0.206 Uiso 0.629(4) 1 d R . P A 1
H16E H 0.790179 0.340602 0.364064 0.206 Uiso 0.629(4) 1 d R . P A 1
H16F H 0.747709 0.336322 0.314214 0.206 Uiso 0.629(4) 1 d R . P A 1
H16G H 0.811869 0.342152 0.327754 0.206 Uiso 0.371(4) 1 d R . P A 2
H16H H 0.718679 0.334492 0.358344 0.206 Uiso 0.371(4) 1 d R . P A 2
H16I H 0.744659 0.296692 0.324154 0.206 Uiso 0.371(4) 1 d R . P A 2
C167 C 0.7203(8) 0.3068(5) 0.4730(4) 0.130(2) Uani 1 1 d . U . . .
H16J H 0.695662 0.334875 0.447217 0.194 Uiso 0.629(4) 1 calc GR . P A 1
H16K H 0.755425 0.321538 0.495163 0.194 Uiso 0.629(4) 1 calc GR . P A 1
H16L H 0.669392 0.287078 0.490075 0.194 Uiso 0.629(4) 1 calc GR . P A 1
H16M H 0.768279 0.328952 0.455700 0.194 Uiso 0.371(4) 1 calc GR . P A 2
H16N H 0.747371 0.282881 0.501141 0.194 Uiso 0.371(4) 1 calc GR . P A 2
H16O H 0.671780 0.328463 0.483037 0.194 Uiso 0.371(4) 1 calc GR . P A 2
C117 C 0.7832(14) 0.2709(8) 0.4521(7) 0.128(2) Uani 0.629(4) 1 d . U P A 1
H11G H 0.833051 0.291853 0.434223 0.154 Uiso 0.629(4) 1 calc R . P A 1
H11H H 0.812466 0.245133 0.478846 0.154 Uiso 0.629(4) 1 calc R . P A 1
C118 C 0.6821(13) 0.2809(8) 0.3764(7) 0.124(2) Uani 0.629(4) 1 d . U P A 1
H11I H 0.637076 0.303140 0.389039 0.149 Uiso 0.629(4) 1 calc R . P A 1
H11J H 0.649581 0.261736 0.356267 0.149 Uiso 0.629(4) 1 calc R . P A 1
C119 C 0.8065(14) 0.2097(8) 0.4010(7) 0.126(2) Uani 0.629(4) 1 d . U P A 1
H11K H 0.835730 0.184323 0.428014 0.151 Uiso 0.629(4) 1 calc R . P A 1
H11L H 0.855288 0.231891 0.383592 0.151 Uiso 0.629(4) 1 calc R . P A 1
C121 C 0.6565(13) 0.2093(8) 0.4450(7) 0.122(2) Uani 0.629(4) 1 d . U P A 1
H12M H 0.622712 0.193444 0.422688 0.146 Uiso 0.629(4) 1 calc R . P A 1
H12N H 0.613040 0.231374 0.458751 0.146 Uiso 0.629(4) 1 calc R . P A 1
C122 C 0.830(2) 0.2706(13) 0.3947(12) 0.122(2) Uani 0.371(4) 1 d . U P A 2
H12O H 0.873746 0.246845 0.383104 0.147 Uiso 0.371(4) 1 calc R . P A 2
H12P H 0.862175 0.288362 0.416108 0.147 Uiso 0.371(4) 1 calc R . P A 2
C124 C 0.689(2) 0.2146(13) 0.3865(12) 0.122(3) Uani 0.371(4) 1 d . U P A 2
H12Q H 0.659564 0.240889 0.360178 0.147 Uiso 0.371(4) 1 calc R . P A 2
H12R H 0.640078 0.193270 0.404652 0.147 Uiso 0.371(4) 1 calc R . P A 2
C165 C 0.797(2) 0.1963(12) 0.4623(12) 0.118(2) Uani 0.371(4) 1 d . U P A 2
H16P H 0.840327 0.174390 0.448393 0.142 Uiso 0.371(4) 1 calc R . P A 2
H16Q H 0.830048 0.212476 0.484508 0.142 Uiso 0.371(4) 1 calc R . P A 2
C166 C 0.678(2) 0.2752(13) 0.4398(13) 0.123(3) Uani 0.371(4) 1 d . U P A 2
H16R H 0.630352 0.253262 0.458161 0.148 Uiso 0.371(4) 1 calc R . P A 2
H16S H 0.647116 0.300125 0.413195 0.148 Uiso 0.371(4) 1 calc R . P A 2
N30 N -0.2815(4) 0.2345(2) 0.9152(2) 0.0585(16) Uani 1 1 d . . . . .
C137 C -0.2358(7) 0.1560(4) 0.9835(4) 0.107(2) Uani 1 1 d . U . . .
H13A H -0.262833 0.130860 0.968080 0.161 Uiso 0.629(4) 1 calc GR . P A 1
H13B H -0.283018 0.169038 1.002638 0.161 Uiso 0.629(4) 1 calc GR . P A 1
H13C H -0.185103 0.139108 1.004305 0.161 Uiso 0.629(4) 1 calc GR . P A 1
H13D H -0.195825 0.143160 0.961042 0.161 Uiso 0.371(4) 1 d R . P A 2
H13E H -0.255215 0.126730 1.008952 0.161 Uiso 0.371(4) 1 d R . P A 2
H13F H -0.201955 0.180150 0.997492 0.161 Uiso 0.371(4) 1 d R . P A 2
C138 C -0.3017(7) 0.2908(4) 0.9759(4) 0.1006(18) Uani 1 1 d . U . . .
H13G H -0.342303 0.292172 1.002984 0.151 Uiso 0.629(4) 1 d R . P A 1
H13H H -0.292603 0.326062 0.956794 0.151 Uiso 0.629(4) 1 d R . P A 1
H13I H -0.242033 0.274752 0.987894 0.151 Uiso 0.629(4) 1 d R . P A 1
H13J H -0.345573 0.314682 0.955424 0.151 Uiso 0.371(4) 1 d R . P A 2
H13K H -0.270113 0.309202 0.996554 0.151 Uiso 0.371(4) 1 d R . P A 2
H13L H -0.334843 0.261752 0.995704 0.151 Uiso 0.371(4) 1 d R . P A 2
C139 C -0.3196(7) 0.3140(4) 0.8471(4) 0.110(2) Uani 1 1 d . U . . .
H13M H -0.343490 0.295721 0.824247 0.166 Uiso 0.629(4) 1 calc GR . P A 1
H13N H -0.296880 0.347741 0.829914 0.166 Uiso 0.629(4) 1 calc GR . P A 1
H13O H -0.368910 0.319373 0.869031 0.166 Uiso 0.629(4) 1 calc GR . P A 1
H13P H -0.366831 0.338691 0.830264 0.166 Uiso 0.371(4) 1 d R . P A 2
H13Q H -0.287361 0.297321 0.824484 0.166 Uiso 0.371(4) 1 d R . P A 2
H13R H -0.275301 0.332571 0.861834 0.166 Uiso 0.371(4) 1 d R . P A 2
C140 C -0.2710(7) 0.1749(4) 0.8562(4) 0.0933(16) Uani 1 1 d . U . . .
H14A H -0.238472 0.202313 0.833953 0.140 Uiso 0.629(4) 1 calc GR . P A 1
H14B H -0.309071 0.156364 0.838280 0.140 Uiso 0.629(4) 1 calc GR . P A 1
H14C H -0.226000 0.150500 0.875449 0.140 Uiso 0.629(4) 1 calc GR . P A 1
H14D H -0.228076 0.166871 0.832367 0.140 Uiso 0.371(4) 1 calc GR . P A 2
H14E H -0.325993 0.193146 0.840228 0.140 Uiso 0.371(4) 1 calc GR . P A 2
H14F H -0.288815 0.142567 0.878311 0.140 Uiso 0.371(4) 1 calc GR . P A 2
C141 C -0.1961(10) 0.2050(6) 0.9423(6) 0.091(2) Uani 0.629(4) 1 d . U P A 1
H14G H -0.161333 0.228421 0.957363 0.109 Uiso 0.629(4) 1 calc R . P A 1
H14H H -0.154548 0.192026 0.920056 0.109 Uiso 0.629(4) 1 calc R . P A 1
C144 C -0.3488(11) 0.2558(6) 0.9441(6) 0.092(2) Uani 0.629(4) 1 d . U P A 1
H14I H -0.380845 0.226874 0.965553 0.111 Uiso 0.629(4) 1 calc R . P A 1
H14J H -0.395551 0.277382 0.922822 0.111 Uiso 0.629(4) 1 calc R . P A 1
C145 C -0.2365(11) 0.2800(6) 0.8770(6) 0.094(2) Uani 0.629(4) 1 d . U P A 1
H14K H -0.195188 0.265612 0.855463 0.113 Uiso 0.629(4) 1 calc R . P A 1
H14L H -0.199972 0.301721 0.893024 0.113 Uiso 0.629(4) 1 calc R . P A 1
C148 C -0.3329(10) 0.1993(6) 0.8893(6) 0.089(2) Uani 0.629(4) 1 d . U P A 1
H14M H -0.361176 0.171060 0.913423 0.107 Uiso 0.629(4) 1 calc R . P A 1
H14N H -0.383402 0.219936 0.870120 0.107 Uiso 0.629(4) 1 calc R . P A 1
C142 C -0.3289(18) 0.1873(10) 0.9548(10) 0.095(2) Uani 0.371(4) 1 d . U P A 2
H14O H -0.363929 0.164515 0.939251 0.114 Uiso 0.371(4) 1 calc R . P A 2
H14P H -0.370317 0.201120 0.976683 0.114 Uiso 0.371(4) 1 calc R . P A 2
C143 C -0.2286(18) 0.2673(11) 0.9445(10) 0.096(2) Uani 0.371(4) 1 d . U P A 2
H14Q H -0.196339 0.295693 0.922523 0.115 Uiso 0.371(4) 1 calc R . P A 2
H14R H -0.182127 0.244969 0.965407 0.115 Uiso 0.371(4) 1 calc R . P A 2
C146 C -0.3686(18) 0.2643(10) 0.8921(10) 0.094(2) Uani 0.371(4) 1 d . U P A 2
H14S H -0.405098 0.278907 0.915254 0.113 Uiso 0.371(4) 1 calc R . P A 2
H14T H -0.408029 0.241957 0.878160 0.113 Uiso 0.371(4) 1 calc R . P A 2
C147 C -0.2203(18) 0.2123(10) 0.8863(10) 0.0907(19) Uani 0.371(4) 1 d . U P A 2
H14U H -0.171882 0.191334 0.906943 0.109 Uiso 0.371(4) 1 calc R . P A 2
H14V H -0.189715 0.240582 0.863403 0.109 Uiso 0.371(4) 1 calc R . P A 2
N31 N 1.2283(4) 0.2097(3) 0.6784(2) 0.0614(16) Uani 1 1 d . . . . .
C149 C 1.1009(8) 0.2820(5) 0.6566(4) 0.132(3) Uani 1 1 d . U . . .
H14W H 1.068808 0.304339 0.629119 0.198 Uiso 1 1 calc GR . . . .
H14X H 1.134696 0.303554 0.673459 0.198 Uiso 1 1 calc GR . . . .
H14Y H 1.055838 0.261890 0.678206 0.198 Uiso 1 1 calc GR . . . .
C150 C 1.1697(8) 0.2444(4) 0.6390(3) 0.102(2) Uani 1 1 d . U . . .
H15D H 1.134532 0.222019 0.622948 0.122 Uiso 1 1 calc R . . . .
H15E H 1.211270 0.265071 0.614924 0.122 Uiso 1 1 calc R . . . .
C151 C 1.1153(7) 0.1327(4) 0.6937(3) 0.099(3) Uani 1 1 d . U . . .
H15F H 1.079332 0.151121 0.665914 0.149 Uiso 1 1 calc GR . . . .
H15G H 1.073706 0.113755 0.718243 0.149 Uiso 1 1 calc GR . . . .
H15H H 1.159180 0.108111 0.684220 0.149 Uiso 1 1 calc GR . . . .
C152 C 1.1690(7) 0.1726(4) 0.7142(3) 0.087(2) Uani 1 1 d . U . . .
H15I H 1.123771 0.193549 0.728247 0.105 Uiso 1 1 calc R . . . .
H15J H 1.209190 0.153169 0.740356 0.105 Uiso 1 1 calc R . . . .
C153 C 1.2963(7) 0.1802(4) 0.6536(4) 0.101(2) Uani 1 1 d . U . . .
H15K H 1.334528 0.205527 0.631506 0.121 Uiso 1 1 calc R . . . .
H15L H 1.261605 0.161069 0.634286 0.121 Uiso 1 1 calc R . . . .
C154 C 1.3606(8) 0.1414(5) 0.6880(4) 0.126(3) Uani 1 1 d . U . . .
H15M H 1.398059 0.121298 0.669900 0.189 Uiso 1 1 calc GR . . . .
H15N H 1.323487 0.117749 0.711649 0.189 Uiso 1 1 calc GR . . . .
H15O H 1.401080 0.160394 0.704365 0.189 Uiso 1 1 calc GR . . . .
C155 C 1.2779(7) 0.2432(4) 0.7068(3) 0.089(2) Uani 1 1 d . U . . .
H15P H 1.230902 0.262143 0.721825 0.106 Uiso 1 1 calc R . . . .
H15Q H 1.313953 0.219970 0.732746 0.106 Uiso 1 1 calc R . . . .
C156 C 1.3429(7) 0.2828(4) 0.6768(4) 0.109(3) Uani 1 1 d . U . . .
H15R H 1.307860 0.306388 0.651263 0.163 Uiso 1 1 calc GR . . . .
H15S H 1.391342 0.264405 0.662782 0.163 Uiso 1 1 calc GR . . . .
H15T H 1.371025 0.302746 0.697175 0.163 Uiso 1 1 calc GR . . . .
N32 N 1.2308(5) 0.2315(3) 0.1712(2) 0.079(2) Uani 1 1 d . . . . .
C125 C 1.1047(8) 0.3023(4) 0.1446(4) 0.121(2) Uani 1 1 d . U . . .
H12S H 1.089665 0.331730 0.117831 0.181 Uiso 0.629(4) 1 calc GR . P A 1
H12T H 1.122886 0.315208 0.172225 0.181 Uiso 0.629(4) 1 calc GR . P A 1
H12U H 1.050593 0.280823 0.152907 0.181 Uiso 0.629(4) 1 calc GR . P A 1
H12V H 1.144304 0.325193 0.121767 0.181 Uiso 0.371(4) 1 d R . P A 2
H12W H 1.056424 0.323163 0.155987 0.181 Uiso 0.371(4) 1 d R . P A 2
H12X H 1.076274 0.277703 0.129057 0.181 Uiso 0.371(4) 1 d R . P A 2
C126 C 1.1152(8) 0.1605(4) 0.1750(4) 0.114(2) Uani 1 1 d . U . . .
H12Y H 1.160045 0.151906 0.152272 0.170 Uiso 0.629(4) 1 calc GR . P A 1
HA H 1.061181 0.178459 0.157677 0.170 Uiso 0.629(4) 1 calc GR . P A 1
HB H 1.096146 0.128535 0.197217 0.170 Uiso 0.629(4) 1 calc GR . P A 1
HC H 1.084791 0.138328 0.157442 0.170 Uiso 0.371(4) 1 d R . P A 2
HD H 1.068521 0.181428 0.187472 0.170 Uiso 0.371(4) 1 d R . P A 2
HE H 1.150491 0.138778 0.201572 0.170 Uiso 0.371(4) 1 d R . P A 2
C127 C 1.3576(8) 0.1590(4) 0.1934(4) 0.115(2) Uani 1 1 d . U . . .
H12Z H 1.415277 0.147689 0.180492 0.173 Uiso 0.629(4) 1 calc GR . P A 1
HF H 1.317207 0.129376 0.202897 0.173 Uiso 0.629(4) 1 calc GR . P A 1
HG H 1.370974 0.172596 0.221256 0.173 Uiso 0.629(4) 1 calc GR . P A 1
HH H 1.417712 0.173599 0.183451 0.173 Uiso 0.371(4) 1 calc GR . P A 2
HI H 1.329701 0.147608 0.166950 0.173 Uiso 0.371(4) 1 calc GR . P A 2
HJ H 1.365624 0.129205 0.220787 0.173 Uiso 0.371(4) 1 calc GR . P A 2
C128 C 1.3422(8) 0.3043(5) 0.1795(4) 0.126(2) Uani 1 1 d . U . . .
H12 H 1.310474 0.332498 0.156444 0.189 Uiso 0.629(4) 1 calc GR . P A 1
HK H 1.385507 0.285814 0.162555 0.189 Uiso 0.629(4) 1 calc GR . P A 1
HL H 1.376019 0.318696 0.202314 0.189 Uiso 0.629(4) 1 calc GR . P A 1
HM H 1.367632 0.337864 0.163976 0.189 Uiso 0.371(4) 1 d R . P A 2
HN H 1.388883 0.283074 0.200336 0.189 Uiso 0.371(4) 1 d R . P A 2
HO H 1.288083 0.309774 0.198406 0.189 Uiso 0.371(4) 1 d R . P A 2
C129 C 1.1887(13) 0.2679(7) 0.1297(6) 0.110(2) Uani 0.629(4) 1 d . U P A 1
H0AA H 1.165577 0.248042 0.107419 0.132 Uiso 0.629(4) 1 calc R . P A 1
HP H 1.236325 0.291297 0.112801 0.132 Uiso 0.629(4) 1 calc R . P A 1
C132 C 1.1578(12) 0.1948(6) 0.2021(6) 0.0982(19) Uani 0.629(4) 1 d . U P A 1
H13S H 1.188481 0.173057 0.230802 0.118 Uiso 0.629(4) 1 calc R . P A 1
H13T H 1.108844 0.216318 0.212790 0.118 Uiso 0.629(4) 1 calc R . P A 1
C133 C 1.3100(13) 0.2012(7) 0.1555(6) 0.108(2) Uani 0.629(4) 1 d . U P A 1
H13U H 1.356957 0.226133 0.140473 0.130 Uiso 0.629(4) 1 calc R . P A 1
H13V H 1.286894 0.184934 0.130514 0.130 Uiso 0.629(4) 1 calc R . P A 1
C136 C 1.2635(13) 0.2623(7) 0.2091(6) 0.108(2) Uani 0.629(4) 1 d . U P A 1
H13W H 1.291826 0.238188 0.237269 0.130 Uiso 0.629(4) 1 calc R . P A 1
H13X H 1.210836 0.281367 0.219839 0.130 Uiso 0.629(4) 1 calc R . P A 1
C130 C 1.170(2) 0.2683(12) 0.1906(10) 0.107(2) Uani 0.371(4) 1 d . U P A 2
H13Y H 1.208193 0.292034 0.203668 0.128 Uiso 0.371(4) 1 calc R . P A 2
HQ H 1.130783 0.248909 0.216506 0.128 Uiso 0.371(4) 1 calc R . P A 2
C131 C 1.180(2) 0.1992(12) 0.1425(11) 0.110(2) Uani 0.371(4) 1 d . U P A 2
H13Z H 1.225906 0.179682 0.127256 0.132 Uiso 0.371(4) 1 calc R . P A 2
HR H 1.143716 0.222677 0.116892 0.132 Uiso 0.371(4) 1 calc R . P A 2
C134 C 1.292(2) 0.2017(12) 0.2080(11) 0.110(2) Uani 0.371(4) 1 d . U P A 2
H1AA H 1.254532 0.184461 0.235496 0.132 Uiso 0.371(4) 1 calc R . P A 2
HS H 1.331789 0.226389 0.218950 0.132 Uiso 0.371(4) 1 calc R . P A 2
C135 C 1.302(2) 0.2649(12) 0.1286(11) 0.112(2) Uani 0.371(4) 1 d . U P A 2
H2AA H 1.269865 0.287098 0.100653 0.135 Uiso 0.371(4) 1 calc R . P A 2
HT H 1.351920 0.243213 0.118680 0.135 Uiso 0.371(4) 1 calc R . P A 2

loop_
_atom_site_aniso_label
_atom_site_aniso_U_11
_atom_site_aniso_U_22
_atom_site_aniso_U_33
_atom_site_aniso_U_23
_atom_site_aniso_U_13
_atom_site_aniso_U_12
W2 0.04343(14) 0.03562(14) 0.04353(15) -0.01525(12) 0.00639(12) 0.00132(11)
W1 0.03112(12) 0.03706(13) 0.03034(13) -0.01225(10) 0.00402(10) -0.00043(10)
Fe6 0.0436(5) 0.0446(5) 0.0555(6) -0.0186(5) 0.0071(4) -0.0063(4)
Fe4 0.0375(5) 0.0364(5) 0.0398(5) -0.0127(4) 0.0074(4) 0.0010(4)
Fe5 0.0549(6) 0.0379(5) 0.0426(5) -0.0111(4) 0.0055(4) -0.0002(4)
Fe3 0.0326(4) 0.0374(5) 0.0340(5) -0.0111(4) 0.0040(4) 0.0004(4)
Fe2 0.0322(4) 0.0409(5) 0.0304(5) -0.0097(4) -0.0003(4) 0.0008(4)
Fe1 0.0308(4) 0.0395(5) 0.0332(5) -0.0090(4) -0.0002(4) -0.0025(4)
S8 0.0478(9) 0.0496(10) 0.0421(9) -0.0166(8) -0.0006(8) 0.0026(7)
S7 0.0414(9) 0.0429(9) 0.0488(10) -0.0176(8) 0.0007(7) 0.0002(7)
S6 0.0659(11) 0.0365(9) 0.0564(11) -0.0133(8) 0.0116(9) -0.0049(8)
S3 0.0294(7) 0.0451(9) 0.0415(9) -0.0180(7) 0.0012(6) -0.0036(6)
S1 0.0405(8) 0.0367(8) 0.0362(8) -0.0074(7) 0.0023(7) -0.0009(6)
S2 0.0380(8) 0.0465(9) 0.0291(8) -0.0095(7) -0.0023(6) -0.0003(7)
S10 0.173(3) 0.0649(14) 0.0493(13) -0.0161(11) 0.0037(15) -0.0140(15)
S9 0.0473(13) 0.120(2) 0.186(3) -0.049(2) 0.0071(16) -0.0128(14)
S4 0.0392(9) 0.0831(14) 0.0622(12) -0.0063(10) 0.0000(9) -0.0167(9)
S5 0.0522(11) 0.1051(16) 0.0361(10) -0.0208(10) -0.0007(8) -0.0043(10)
N8 0.067(4) 0.046(3) 0.051(4) -0.016(3) 0.013(3) 0.007(3)
N7 0.071(4) 0.046(3) 0.058(4) -0.029(3) 0.016(3) -0.005(3)
N10 0.055(3) 0.049(3) 0.061(4) -0.017(3) 0.026(3) 0.003(3)
N9 0.047(3) 0.044(3) 0.051(3) -0.014(3) 0.016(3) -0.003(2)
N12 0.054(4) 0.044(3) 0.071(4) -0.020(3) 0.009(3) 0.010(3)
N11 0.056(4) 0.045(3) 0.064(4) -0.015(3) 0.000(3) 0.011(3)
N4 0.040(3) 0.040(3) 0.046(3) -0.014(3) 0.008(3) 0.007(2)
N3 0.042(3) 0.052(3) 0.050(3) -0.017(3) 0.010(3) 0.005(3)
N2 0.049(3) 0.045(3) 0.042(3) -0.020(3) 0.006(3) -0.005(2)
N1 0.058(3) 0.052(3) 0.043(3) -0.021(3) 0.011(3) 0.002(3)
N6 0.037(3) 0.047(3) 0.036(3) -0.013(2) 0.013(2) -0.002(2)
N5 0.041(3) 0.055(3) 0.039(3) -0.011(3) 0.013(2) 0.003(3)
N14 0.044(3) 0.043(3) 0.043(3) -0.014(2) 0.016(2) -0.004(2)
N13 0.034(3) 0.037(3) 0.032(3) -0.007(2) 0.006(2) 0.000(2)
C25 0.116(6) 0.075(5) 0.081(6) -0.041(4) 0.023(5) 0.008(5)
C24 0.103(5) 0.052(4) 0.060(4) -0.031(3) 0.019(4) 0.000(4)
C23 0.108(5) 0.051(4) 0.067(4) -0.035(3) 0.008(4) -0.009(4)
C22 0.091(5) 0.051(4) 0.069(4) -0.031(3) 0.009(4) -0.010(3)
C21 0.082(5) 0.076(5) 0.099(6) -0.048(5) 0.003(5) -0.020(4)
C30 0.105(6) 0.085(6) 0.102(6) -0.018(5) 0.058(5) 0.008(5)
C29 0.068(4) 0.063(4) 0.071(4) -0.012(4) 0.029(4) 0.000(3)
C28 0.065(4) 0.054(4) 0.065(4) -0.004(3) 0.024(3) -0.008(3)
C27 0.055(4) 0.047(3) 0.058(4) -0.012(3) 0.014(3) -0.003(3)
C26 0.064(4) 0.042(4) 0.066(5) -0.005(3) 0.020(4) 0.000(3)
C20 0.060(5) 0.084(6) 0.128(7) -0.029(5) 0.006(5) 0.017(4)
C19 0.061(4) 0.056(4) 0.096(4) -0.028(4) -0.006(4) 0.009(3)
C18 0.061(4) 0.063(4) 0.093(5) -0.026(4) -0.021(4) 0.016(3)
C17 0.067(4) 0.053(4) 0.080(5) -0.025(4) -0.012(4) 0.016(3)
C16 0.093(6) 0.088(6) 0.073(5) -0.014(5) -0.024(5) 0.035(5)
C10 0.049(4) 0.063(4) 0.048(4) -0.012(3) -0.005(3) 0.008(3)
C9 0.039(3) 0.047(3) 0.049(3) -0.009(3) 0.000(3) 0.004(3)
C8 0.042(3) 0.057(4) 0.057(4) -0.010(3) -0.001(3) 0.009(3)
C7 0.038(3) 0.055(4) 0.062(4) -0.009(3) 0.009(3) 0.008(3)
C6 0.051(4) 0.088(5) 0.083(5) -0.013(4) 0.016(4) 0.026(4)
C5 0.059(4) 0.066(4) 0.062(4) -0.026(3) -0.004(3) -0.018(3)
C4 0.070(4) 0.049(3) 0.045(3) -0.022(3) -0.002(3) -0.003(3)
C3 0.087(4) 0.059(4) 0.054(4) -0.031(3) -0.004(4) -0.006(4)
C2 0.085(4) 0.060(4) 0.050(4) -0.033(3) 0.007(4) 0.002(3)
C1 0.115(6) 0.092(6) 0.080(5) -0.053(5) 0.018(5) 0.011(5)
C15 0.061(4) 0.056(4) 0.054(4) -0.009(3) 0.015(3) -0.011(3)
C14 0.046(3) 0.058(4) 0.041(3) -0.008(3) 0.007(3) -0.008(3)
C13 0.052(4) 0.068(4) 0.050(4) -0.004(3) 0.013(3) -0.005(3)
C12 0.048(3) 0.069(4) 0.044(3) -0.004(3) 0.018(3) -0.004(3)
C11 0.076(5) 0.096(5) 0.058(5) -0.012(4) 0.035(4) 0.007(4)
C45 0.095(4) 0.077(4) 0.072(4) -0.027(3) 0.000(4) -0.004(4)
C46 0.101(5) 0.095(4) 0.088(4) -0.017(4) -0.003(4) -0.008(4)
C47 0.111(5) 0.095(4) 0.096(4) -0.012(4) -0.002(4) 0.001(4)
C48 0.116(5) 0.086(4) 0.098(5) -0.012(4) 0.006(4) 0.000(4)
C49 0.116(5) 0.097(4) 0.101(5) -0.018(4) 0.002(4) -0.016(4)
C50 0.115(4) 0.101(4) 0.101(4) -0.014(4) -0.004(4) -0.018(4)
C51 0.184(9) 0.108(7) 0.139(8) 0.005(7) 0.025(8) -0.003(7)
C53 0.168(6) 0.180(6) 0.188(7) 0.012(6) -0.015(6) -0.067(5)
C54 0.168(6) 0.176(6) 0.183(6) 0.014(5) -0.014(5) -0.063(5)
C55 0.175(6) 0.185(6) 0.193(7) 0.021(6) -0.012(6) -0.072(5)
C56 0.174(6) 0.189(6) 0.199(7) 0.018(6) -0.019(6) -0.070(5)
C57 0.175(6) 0.187(7) 0.204(7) 0.015(6) -0.022(6) -0.073(5)
C52 0.165(6) 0.180(6) 0.193(7) 0.012(6) -0.021(6) -0.070(5)
C58 0.215(9) 0.223(9) 0.229(10) 0.039(9) -0.004(9) -0.074(8)
C31 0.049(3) 0.072(3) 0.071(3) -0.032(3) -0.007(3) -0.006(3)
C36 0.052(3) 0.076(3) 0.070(3) -0.031(3) -0.007(3) -0.008(3)
C35 0.062(3) 0.082(4) 0.082(4) -0.020(3) -0.007(3) -0.005(3)
C34 0.061(3) 0.094(4) 0.079(4) -0.019(3) -0.013(3) -0.005(3)
C33 0.065(3) 0.092(4) 0.080(4) -0.033(3) -0.018(3) -0.008(3)
C32 0.058(3) 0.077(3) 0.079(4) -0.031(3) -0.011(3) -0.007(3)
C37 0.096(6) 0.141(7) 0.097(6) -0.003(6) -0.032(5) -0.006(6)
C38 0.060(3) 0.087(4) 0.043(3) -0.027(3) 0.001(3) -0.014(3)
C39 0.077(4) 0.101(4) 0.059(4) -0.028(3) 0.002(3) -0.015(3)
C40 0.087(4) 0.106(4) 0.068(4) -0.028(4) 0.006(3) -0.027(4)
C41 0.074(4) 0.123(5) 0.061(4) -0.030(4) -0.005(3) -0.020(4)
C42 0.078(4) 0.119(4) 0.063(4) -0.019(4) -0.007(3) -0.006(4)
C43 0.070(4) 0.103(4) 0.057(4) -0.019(3) -0.005(3) -0.011(3)
C44 0.097(6) 0.187(8) 0.107(6) -0.034(6) -0.016(5) -0.031(6)
B1 0.064(5) 0.049(5) 0.064(6) -0.018(4) 0.024(5) 0.003(4)
B2 0.059(5) 0.059(5) 0.042(5) -0.023(4) 0.019(4) -0.001(4)
W3 0.03806(14) 0.03926(14) 0.04071(15) -0.00936(11) -0.00329(11) -0.00931(11)
W4 0.03416(13) 0.04154(14) 0.03110(13) -0.01397(11) -0.00258(10) -0.00362(10)
Fe7 0.0398(5) 0.0478(5) 0.0509(6) -0.0152(5) -0.0037(4) -0.0018(4)
Fe8 0.0494(5) 0.0469(5) 0.0397(5) -0.0050(4) -0.0012(4) -0.0082(4)
Fe9 0.0357(5) 0.0412(5) 0.0376(5) -0.0103(4) -0.0036(4) -0.0071(4)
Fe10 0.0335(4) 0.0433(5) 0.0326(5) -0.0108(4) -0.0032(4) -0.0048(4)
Fe11 0.0329(5) 0.0487(5) 0.0396(5) -0.0130(4) 0.0005(4) -0.0005(4)
Fe12 0.0348(4) 0.0432(5) 0.0313(5) -0.0101(4) -0.0007(4) -0.0041(4)
S11 0.0455(9) 0.0503(9) 0.0400(9) -0.0122(8) 0.0017(7) -0.0148(7)
S12 0.0591(11) 0.0418(9) 0.0530(11) -0.0078(8) -0.0081(9) -0.0037(8)
S13 0.0361(8) 0.0529(10) 0.0496(10) -0.0140(8) 0.0023(7) -0.0077(7)
S14 0.0320(8) 0.0469(9) 0.0387(9) -0.0168(7) -0.0003(6) -0.0023(7)
S15 0.0435(9) 0.0586(10) 0.0334(9) -0.0136(8) 0.0040(7) -0.0082(8)
S16 0.0422(9) 0.0417(9) 0.0428(9) -0.0117(7) -0.0044(7) 0.0004(7)
S17 0.0461(12) 0.137(2) 0.127(2) -0.0739(19) -0.0178(13) 0.0115(13)
S18 0.112(2) 0.1007(18) 0.0512(13) -0.0071(12) 0.0130(13) -0.0184(15)
S19 0.0545(11) 0.0987(15) 0.0363(10) -0.0149(10) -0.0001(8) -0.0115(10)
S20 0.0386(10) 0.0971(16) 0.0863(16) -0.0167(13) 0.0026(10) 0.0097(10)
N15 0.051(3) 0.045(3) 0.053(4) -0.019(3) -0.006(3) -0.009(3)
N16 0.046(3) 0.048(3) 0.056(4) -0.020(3) 0.002(3) -0.012(3)
N17 0.046(3) 0.047(3) 0.061(4) -0.012(3) -0.005(3) -0.018(3)
N18 0.042(3) 0.047(3) 0.057(4) -0.011(3) 0.000(3) -0.017(2)
N19 0.049(3) 0.048(3) 0.049(3) -0.010(3) -0.010(3) -0.009(3)
N20 0.048(3) 0.039(3) 0.048(3) -0.008(2) -0.016(3) -0.004(2)
N21 0.039(3) 0.047(3) 0.045(3) -0.015(3) -0.006(2) -0.010(2)
N22 0.048(3) 0.045(3) 0.042(3) -0.011(3) -0.007(3) -0.011(2)
N23 0.042(3) 0.047(3) 0.037(3) -0.012(2) -0.015(2) -0.003(2)
N24 0.049(3) 0.052(3) 0.038(3) -0.012(3) -0.012(3) -0.009(3)
N25 0.052(3) 0.056(3) 0.045(3) -0.029(3) 0.001(3) 0.000(3)
N26 0.060(4) 0.050(3) 0.039(3) -0.021(3) -0.005(3) -0.006(3)
N27 0.040(3) 0.045(3) 0.042(3) -0.010(2) -0.010(2) -0.003(2)
N28 0.032(3) 0.046(3) 0.035(3) -0.008(2) -0.006(2) -0.002(2)
C59 0.088(5) 0.082(5) 0.061(5) -0.030(4) -0.007(4) -0.018(4)
C60 0.068(4) 0.052(3) 0.061(4) -0.023(3) -0.001(3) -0.016(3)
C61 0.069(4) 0.058(4) 0.063(4) -0.029(3) 0.010(3) -0.013(3)
C62 0.059(4) 0.050(3) 0.062(4) -0.023(3) 0.002(3) -0.008(3)
C63 0.054(4) 0.088(4) 0.092(5) -0.047(4) -0.001(4) 0.000(4)
C64 0.072(5) 0.077(5) 0.098(6) -0.014(5) -0.021(4) -0.034(4)
C65 0.054(4) 0.061(4) 0.074(4) -0.013(3) -0.002(3) -0.023(3)
C66 0.058(4) 0.059(4) 0.081(4) -0.002(4) -0.003(4) -0.035(3)
C67 0.061(4) 0.060(4) 0.065(4) -0.003(3) 0.000(3) -0.025(3)
C68 0.087(5) 0.075(5) 0.062(5) 0.006(4) 0.005(4) -0.040(4)
C69 0.077(5) 0.080(5) 0.083(5) -0.011(4) -0.041(4) -0.010(4)
C70 0.052(4) 0.059(4) 0.056(4) -0.006(3) -0.018(3) -0.009(3)
C71 0.063(4) 0.051(4) 0.061(4) -0.004(3) -0.022(3) 0.003(3)
C72 0.053(3) 0.047(3) 0.054(4) -0.009(3) -0.011(3) -0.002(3)
C73 0.064(4) 0.046(4) 0.060(4) -0.007(3) -0.017(4) -0.003(3)
C74 0.073(4) 0.052(4) 0.056(4) -0.009(3) -0.018(4) 0.001(3)
C75 0.064(4) 0.066(4) 0.048(3) -0.018(3) -0.007(3) -0.008(3)
C76 0.066(4) 0.070(4) 0.054(4) -0.008(3) -0.013(3) -0.003(3)
C77 0.067(3) 0.078(4) 0.056(3) -0.021(3) -0.011(3) -0.011(3)
C78 0.077(5) 0.091(5) 0.062(5) -0.014(4) -0.036(4) -0.006(4)
C79 0.069(5) 0.088(5) 0.077(5) -0.044(4) 0.014(4) 0.011(4)
C80 0.072(4) 0.055(4) 0.048(4) -0.026(3) 0.010(3) 0.000(3)
C81 0.088(4) 0.061(4) 0.059(4) -0.031(3) 0.011(4) 0.000(4)
C82 0.087(4) 0.060(4) 0.051(4) -0.031(3) 0.001(4) -0.009(4)
C83 0.122(7) 0.082(5) 0.078(5) -0.047(4) -0.011(5) -0.020(5)
C84 0.057(4) 0.060(4) 0.043(4) -0.014(3) 0.010(3) -0.019(3)
C85 0.041(3) 0.049(3) 0.048(3) -0.011(3) 0.002(3) -0.011(3)
C86 0.051(3) 0.064(4) 0.060(4) -0.011(3) 0.002(3) -0.017(3)
C87 0.053(3) 0.067(4) 0.060(4) -0.014(3) -0.007(3) -0.017(3)
C88 0.067(5) 0.090(5) 0.080(5) -0.014(4) -0.023(4) -0.029(4)
C89 0.053(4) 0.112(5) 0.104(5) -0.041(4) -0.009(4) 0.004(4)
C90 0.074(4) 0.126(5) 0.114(5) -0.036(4) -0.011(4) 0.013(4)
C91 0.076(4) 0.132(5) 0.125(5) -0.038(4) -0.012(4) 0.016(4)
C92 0.072(4) 0.147(5) 0.114(5) -0.043(5) -0.010(4) 0.012(4)
C93 0.074(4) 0.146(5) 0.118(5) -0.027(5) -0.010(4) -0.003(4)
C94 0.075(4) 0.130(5) 0.121(5) -0.034(4) -0.010(4) 0.000(4)
C95 0.118(7) 0.219(9) 0.147(8) -0.070(7) -0.013(7) 0.027(7)
C96 0.142(5) 0.096(4) 0.059(4) -0.016(4) -0.031(4) 0.005(4)
C97 0.147(5) 0.113(4) 0.078(4) -0.016(4) -0.024(4) 0.012(4)
C98 0.150(5) 0.119(5) 0.074(4) -0.012(4) -0.031(4) 0.018(5)
C99 0.148(5) 0.115(5) 0.080(4) -0.013(4) -0.034(4) 0.018(5)
C100 0.141(5) 0.107(4) 0.075(4) -0.010(4) -0.038(4) 0.013(4)
C101 0.135(5) 0.104(4) 0.070(4) -0.010(4) -0.030(4) 0.008(4)
C102 0.176(9) 0.178(9) 0.121(8) -0.001(7) -0.065(7) 0.042(8)
C103 0.065(3) 0.073(4) 0.042(3) -0.024(3) 0.006(3) -0.006(3)
C104 0.078(4) 0.077(4) 0.051(3) -0.021(3) 0.004(3) -0.001(3)
C105 0.086(4) 0.094(4) 0.066(3) -0.020(3) 0.008(3) 0.014(3)
C106 0.072(4) 0.103(4) 0.055(3) -0.021(3) 0.013(3) 0.004(3)
C107 0.078(4) 0.092(4) 0.055(3) -0.012(3) 0.014(3) -0.009(3)
C108 0.073(4) 0.079(4) 0.050(3) -0.017(3) 0.009(3) -0.002(3)
C109 0.089(6) 0.164(7) 0.097(6) -0.019(6) 0.022(5) 0.014(6)
C110 0.047(3) 0.107(4) 0.095(4) -0.043(4) 0.018(3) -0.006(3)
C111 0.052(3) 0.107(4) 0.099(4) -0.043(4) 0.019(3) -0.012(4)
C112 0.061(4) 0.117(5) 0.106(5) -0.027(4) 0.018(4) -0.009(4)
C113 0.072(4) 0.127(5) 0.110(5) -0.023(4) 0.026(4) -0.005(4)
C114 0.072(4) 0.128(5) 0.110(5) -0.033(4) 0.031(4) 0.002(4)
C115 0.060(4) 0.115(5) 0.106(5) -0.036(4) 0.030(4) 0.000(4)
C116 0.110(7) 0.179(8) 0.131(8) 0.001(7) 0.052(6) 0.005(7)
B3 0.045(4) 0.053(5) 0.053(5) -0.014(4) -0.016(4) -0.008(4)
B4 0.058(5) 0.053(5) 0.043(5) -0.014(4) -0.012(4) -0.020(4)
O1 0.220(12) 0.163(9) 0.161(9) -0.046(7) -0.056(8) 0.002(8)
N34 0.274(18) 0.082(7) 0.085(7) -0.033(6) -0.009(9) 0.009(9)
C160 0.173(12) 0.180(12) 0.229(15) -0.020(11) 0.002(12) -0.003(10)
C161 0.136(11) 0.147(11) 0.258(16) 0.024(11) -0.015(11) -0.016(9)
C162 0.182(13) 0.141(11) 0.227(16) 0.007(11) -0.001(13) -0.011(10)
O2 0.292(12) 0.153(8) 0.120(7) -0.019(6) -0.069(7) -0.090(8)
N33 0.207(11) 0.073(5) 0.185(9) 0.002(6) 0.040(9) -0.008(7)
C157 0.118(10) 0.119(8) 0.210(12) 0.049(9) 0.027(9) 0.014(7)
C158 0.163(11) 0.116(8) 0.230(11) 0.042(8) -0.066(10) -0.040(9)
C159 0.195(11) 0.112(7) 0.206(10) 0.030(7) 0.013(9) -0.017(7)
N29 0.051(4) 0.081(5) 0.086(5) -0.027(4) 0.000(4) -0.002(3)
C120 0.118(4) 0.118(4) 0.116(4) -0.027(4) 0.012(4) -0.003(4)
C123 0.132(5) 0.135(5) 0.130(5) -0.016(4) 0.012(4) -0.005(4)
C163 0.136(5) 0.132(5) 0.137(5) -0.016(4) 0.015(4) -0.002(4)
C167 0.123(4) 0.134(4) 0.132(4) -0.031(4) 0.008(4) -0.004(4)
C117 0.121(5) 0.130(5) 0.130(5) -0.025(4) 0.008(4) -0.005(4)
C118 0.118(4) 0.126(5) 0.126(5) -0.024(4) 0.010(4) -0.003(4)
C119 0.117(4) 0.128(4) 0.128(5) -0.021(4) 0.012(4) -0.002(4)
C121 0.114(4) 0.124(5) 0.125(5) -0.025(4) 0.010(4) -0.005(4)
C122 0.116(5) 0.124(5) 0.125(5) -0.026(4) 0.010(4) -0.004(4)
C124 0.117(5) 0.124(5) 0.124(5) -0.025(4) 0.009(4) -0.005(4)
C165 0.112(4) 0.122(4) 0.119(4) -0.025(4) 0.010(4) -0.001(4)
C166 0.117(5) 0.126(5) 0.126(5) -0.027(4) 0.011(4) -0.003(4)
N30 0.038(3) 0.060(4) 0.079(4) -0.018(3) 0.000(3) -0.003(3)
C137 0.107(4) 0.101(4) 0.111(4) -0.019(4) -0.016(4) 0.002(4)
C138 0.102(4) 0.094(4) 0.109(4) -0.030(3) -0.005(3) -0.007(3)
C139 0.108(4) 0.105(4) 0.113(4) -0.014(4) -0.013(4) -0.005(4)
C140 0.088(3) 0.097(3) 0.099(3) -0.030(3) -0.008(3) -0.004(3)
C141 0.087(4) 0.091(4) 0.099(4) -0.028(4) -0.012(4) -0.009(4)
C144 0.090(4) 0.091(4) 0.100(4) -0.029(3) -0.010(4) -0.007(3)
C145 0.089(4) 0.092(4) 0.101(4) -0.025(4) -0.009(4) -0.011(4)
C148 0.085(4) 0.089(4) 0.098(4) -0.031(4) -0.011(4) -0.010(4)
C142 0.091(4) 0.093(4) 0.102(4) -0.027(4) -0.010(4) -0.008(4)
C143 0.092(4) 0.095(4) 0.103(4) -0.027(4) -0.011(4) -0.009(4)
C146 0.090(4) 0.093(4) 0.101(4) -0.027(4) -0.010(4) -0.008(4)
C147 0.085(3) 0.092(3) 0.098(4) -0.026(3) -0.008(3) -0.006(3)
N31 0.063(4) 0.087(5) 0.032(3) -0.009(3) 0.004(3) -0.009(3)
C149 0.117(6) 0.144(7) 0.114(6) 0.009(6) 0.001(6) 0.012(6)
C150 0.110(5) 0.120(5) 0.069(4) -0.009(4) -0.005(4) -0.009(4)
C151 0.105(5) 0.113(6) 0.085(5) -0.027(5) -0.007(5) -0.042(5)
C152 0.100(5) 0.102(5) 0.060(4) -0.017(4) 0.003(4) -0.022(4)
C153 0.112(5) 0.112(5) 0.077(4) -0.020(4) 0.009(4) -0.010(4)
C154 0.121(6) 0.122(6) 0.124(7) -0.011(6) 0.000(6) 0.005(6)
C155 0.101(5) 0.101(5) 0.063(4) -0.014(4) -0.007(4) -0.023(4)
C156 0.110(5) 0.106(5) 0.098(5) 0.002(5) -0.008(5) -0.030(5)
N32 0.092(5) 0.101(6) 0.044(4) -0.015(4) 0.006(4) -0.009(4)
C125 0.123(4) 0.122(4) 0.109(4) -0.011(4) -0.009(4) -0.005(4)
C126 0.115(4) 0.120(4) 0.100(4) -0.014(3) -0.004(4) -0.007(4)
C127 0.118(4) 0.124(4) 0.102(4) -0.024(4) -0.001(4) 0.002(4)
C128 0.131(4) 0.127(4) 0.115(4) -0.019(4) -0.008(4) -0.006(4)
C129 0.117(4) 0.117(4) 0.094(4) -0.019(4) -0.006(4) -0.008(4)
C132 0.103(4) 0.106(4) 0.084(4) -0.019(3) -0.003(3) -0.005(3)
C133 0.114(4) 0.117(4) 0.094(4) -0.024(4) 0.001(4) -0.005(4)
C136 0.115(4) 0.116(4) 0.092(4) -0.022(4) -0.003(4) -0.003(4)
C130 0.112(4) 0.113(4) 0.093(4) -0.020(4) -0.004(4) -0.005(4)
C131 0.116(4) 0.116(4) 0.096(4) -0.020(4) -0.004(4) -0.005(4)
C134 0.115(4) 0.118(4) 0.095(4) -0.021(4) -0.003(4) -0.004(4)
C135 0.117(4) 0.120(4) 0.097(4) -0.018(4) -0.003(4) -0.002(4)

loop_
_atom_type_symbol
_atom_type_description
_atom_type_scat_dispersion_real
_atom_type_scat_dispersion_imag
_atom_type_scat_source
C C 0.0033 0.0016 'International Tables Vol C Tables 4.2.6.8 and 6.1.1.4'
H H 0.0000 0.0000 'International Tables Vol C Tables 4.2.6.8 and 6.1.1.4'
B B 0.0013 0.0007 'International Tables Vol C Tables 4.2.6.8 and 6.1.1.4'
Fe Fe 0.3463 0.8444 'International Tables Vol C Tables 4.2.6.8 and 6.1.1.4'
N N 0.0061 0.0033 'International Tables Vol C Tables 4.2.6.8 and 6.1.1.4'
O O 0.0106 0.0060 'International Tables Vol C Tables 4.2.6.8 and 6.1.1.4'
S S 0.1246 0.1234 'International Tables Vol C Tables 4.2.6.8 and 6.1.1.4'
W W -0.8490 6.8722 'International Tables Vol C Tables 4.2.6.8 and 6.1.1.4'

loop_
_geom_angle_atom_site_label_1
_geom_angle_atom_site_label_2
_geom_angle_atom_site_label_3
_geom_angle
_geom_angle_site_symmetry_1
_geom_angle_site_symmetry_3
_geom_angle_publ_flag
Fe4 W2 Fe6 56.61(3) . . ?
Fe4 W2 Fe5 56.78(3) . . ?
Fe5 W2 Fe6 55.11(3) . . ?
S8 W2 Fe6 51.94(5) . . ?
S8 W2 Fe4 52.55(4) . . ?
S8 W2 Fe5 96.42(5) . . ?
S8 W2 S6 101.20(6) . . ?
S7 W2 Fe6 96.68(4) . . ?
S7 W2 Fe4 52.77(4) . . ?
S7 W2 Fe5 52.42(4) . . ?
S7 W2 S8 103.62(6) . . ?
S7 W2 S6 102.12(6) . . ?
S6 W2 Fe6 51.97(5) . . ?
S6 W2 Fe4 97.90(5) . . ?
S6 W2 Fe5 52.27(4) . . ?
N7 W2 Fe6 101.03(15) . . ?
N7 W2 Fe4 139.67(16) . . ?
N7 W2 Fe5 141.41(14) . . ?
N7 W2 S8 87.12(16) . . ?
N7 W2 S7 162.29(16) . . ?
N7 W2 S6 89.28(15) . . ?
N7 W2 N9 80.96(19) . . ?
N7 W2 N11 81.7(2) . . ?
N9 W2 Fe6 136.79(14) . . ?
N9 W2 Fe4 94.10(13) . . ?
N9 W2 Fe5 137.59(13) . . ?
N9 W2 S8 85.42(15) . . ?
N9 W2 S7 85.84(14) . . ?
N9 W2 S6 167.97(13) . . ?
N11 W2 Fe6 140.71(15) . . ?
N11 W2 Fe4 137.69(14) . . ?
N11 W2 Fe5 98.87(15) . . ?
N11 W2 S8 164.66(16) . . ?
N11 W2 S7 84.93(15) . . ?
N11 W2 S6 89.18(16) . . ?
N11 W2 N9 82.5(2) . . ?
Fe3 W1 Fe2 56.32(2) . . ?
Fe3 W1 Fe1 56.60(2) . . ?
Fe1 W1 Fe2 54.84(2) . . ?
S3 W1 Fe3 52.09(4) . . ?
S3 W1 Fe2 51.94(4) . . ?
S3 W1 Fe1 96.01(4) . . ?
S1 W1 Fe3 98.32(4) . . ?
S1 W1 Fe2 52.35(4) . . ?
S1 W1 Fe1 52.83(4) . . ?
S1 W1 S3 101.48(5) . . ?
S2 W1 Fe3 52.28(4) . . ?
S2 W1 Fe2 95.90(4) . . ?
S2 W1 Fe1 52.07(4) . . ?
S2 W1 S3 102.70(5) . . ?
S2 W1 S1 102.36(5) . . ?
N4 W1 Fe3 138.04(12) . . ?
N4 W1 Fe2 101.22(13) . . ?
N4 W1 Fe1 142.88(13) . . ?
N4 W1 S3 85.96(13) . . ?
N4 W1 S1 90.36(13) . . ?
N4 W1 S2 162.67(13) . . ?
N4 W1 N2 82.86(18) . . ?
N4 W1 N6 80.14(18) . . ?
N2 W1 Fe3 138.13(13) . . ?
N2 W1 Fe2 139.59(13) . . ?
N2 W1 Fe1 98.43(13) . . ?
N2 W1 S3 165.56(13) . . ?
N2 W1 S1 87.73(13) . . ?
N2 W1 S2 85.90(14) . . ?
N2 W1 N6 82.08(17) . . ?
N6 W1 Fe3 94.85(12) . . ?
N6 W1 Fe2 138.33(12) . . ?
N6 W1 Fe1 136.94(13) . . ?
N6 W1 S3 87.04(13) . . ?
N6 W1 S1 166.82(13) . . ?
N6 W1 S2 85.29(13) . . ?
Fe4 Fe6 W2 59.72(3) . . ?
Fe5 Fe6 W2 62.36(3) . . ?
Fe5 Fe6 Fe4 60.38(3) . . ?
S8 Fe6 W2 54.46(5) . . ?
S8 Fe6 Fe4 54.52(5) . . ?
S8 Fe6 Fe5 104.40(6) . . ?
S8 Fe6 S6 105.96(7) . . ?
S6 Fe6 W2 54.47(5) . . ?
S6 Fe6 Fe4 102.48(6) . . ?
S6 Fe6 Fe5 55.99(5) . . ?
S9 Fe6 W2 152.48(9) . . ?
S9 Fe6 Fe4 136.20(9) . . ?
S9 Fe6 Fe5 141.86(10) . . ?
S9 Fe6 S8 111.86(11) . . ?
S9 Fe6 S6 121.06(10) . . ?
N14 Fe6 W2 95.53(15) . . ?
N14 Fe6 Fe4 49.43(15) . . ?
N14 Fe6 Fe5 47.01(16) . . ?
N14 Fe6 S8 102.53(16) . . ?
N14 Fe6 S6 102.01(17) . . ?
N14 Fe6 S9 111.48(17) . . ?
Fe6 Fe4 W2 63.66(3) . . ?
Fe6 Fe4 Fe5 59.43(4) . . ?
Fe5 Fe4 W2 63.49(3) . . ?
Fe3 Fe4 W2 143.99(4) . . ?
Fe3 Fe4 Fe6 85.84(4) . . ?
Fe3 Fe4 Fe5 85.16(4) . . ?
S8 Fe4 W2 56.38(5) . . ?
S8 Fe4 Fe6 55.74(5) . . ?
S8 Fe4 Fe5 104.59(6) . . ?
S8 Fe4 Fe3 122.15(6) . . ?
S8 Fe4 S7 110.40(7) . . ?
S7 Fe4 W2 55.95(4) . . ?
S7 Fe4 Fe6 104.68(6) . . ?
S7 Fe4 Fe5 55.95(5) . . ?
S7 Fe4 Fe3 121.06(6) . . ?
N14 Fe4 W2 96.28(14) . . ?
N14 Fe4 Fe6 46.04(14) . . ?
N14 Fe4 Fe5 46.27(15) . . ?
N14 Fe4 Fe3 47.72(14) . . ?
N14 Fe4 S8 100.43(15) . . ?
N14 Fe4 S7 100.94(16) . . ?
N13 Fe4 W2 166.02(14) . . ?
N13 Fe4 Fe6 127.88(14) . . ?
N13 Fe4 Fe5 127.57(14) . . ?
N13 Fe4 Fe3 49.97(14) . . ?
N13 Fe4 S8 120.89(15) . . ?
N13 Fe4 S7 120.45(15) . . ?
N13 Fe4 N14 97.7(2) . . ?
Fe6 Fe5 W2 62.53(3) . . ?
Fe6 Fe5 Fe4 60.19(4) . . ?
Fe4 Fe5 W2 59.73(3) . . ?
S7 Fe5 W2 54.06(4) . . ?
S7 Fe5 Fe6 104.08(6) . . ?
S7 Fe5 Fe4 54.44(5) . . ?
S7 Fe5 S10 109.81(9) . . ?
S6 Fe5 W2 54.47(5) . . ?
S6 Fe5 Fe6 55.66(6) . . ?
S6 Fe5 Fe4 102.07(6) . . ?
S6 Fe5 S7 105.79(7) . . ?
S6 Fe5 S10 125.54(8) . . ?
S10 Fe5 W2 153.55(9) . . ?
S10 Fe5 Fe6 142.71(9) . . ?
S10 Fe5 Fe4 132.11(7) . . ?
N14 Fe5 W2 95.41(15) . . ?
N14 Fe5 Fe6 46.66(15) . . ?
N14 Fe5 Fe4 49.29(15) . . ?
N14 Fe5 S7 102.40(15) . . ?
N14 Fe5 S6 101.33(16) . . ?
N14 Fe5 S10 109.45(17) . . ?
Fe4 Fe3 W1 144.86(4) . . ?
Fe4 Fe3 Fe2 86.49(4) . . ?
Fe4 Fe3 Fe1 87.10(4) . . ?
Fe2 Fe3 W1 63.15(3) . . ?
Fe2 Fe3 Fe1 58.97(3) . . ?
Fe1 Fe3 W1 62.82(3) . . ?
S3 Fe3 W1 56.08(4) . . ?
S3 Fe3 Fe4 121.62(5) . . ?
S3 Fe3 Fe2 55.74(5) . . ?
S3 Fe3 Fe1 103.96(5) . . ?
S3 Fe3 S2 109.90(6) . . ?
S2 Fe3 W1 55.74(4) . . ?
S2 Fe3 Fe4 122.43(6) . . ?
S2 Fe3 Fe2 103.94(5) . . ?
S2 Fe3 Fe1 55.48(5) . . ?
N14 Fe3 W1 163.80(15) . . ?
N14 Fe3 Fe4 51.27(14) . . ?
N14 Fe3 Fe2 128.89(16) . . ?
N14 Fe3 Fe1 131.08(15) . . ?
N14 Fe3 S3 118.70(16) . . ?
N14 Fe3 S2 121.79(17) . . ?
N14 Fe3 N13 99.3(2) . . ?
N13 Fe3 W1 96.83(14) . . ?
N13 Fe3 Fe4 48.04(14) . . ?
N13 Fe3 Fe2 46.91(14) . . ?
N13 Fe3 Fe1 46.88(13) . . ?
N13 Fe3 S3 101.16(15) . . ?
N13 Fe3 S2 100.81(14) . . ?
Fe3 Fe2 W1 60.52(3) . . ?
Fe1 Fe2 W1 62.39(3) . . ?
Fe1 Fe2 Fe3 60.65(3) . . ?
S3 Fe2 W1 54.72(4) . . ?
S3 Fe2 Fe3 54.56(5) . . ?
S3 Fe2 Fe1 104.41(5) . . ?
S3 Fe2 S1 106.13(6) . . ?
S3 Fe2 S5 119.80(7) . . ?
S1 Fe2 W1 54.48(4) . . ?
S1 Fe2 Fe3 103.52(5) . . ?
S1 Fe2 Fe1 56.60(5) . . ?
S5 Fe2 W1 158.77(6) . . ?
S5 Fe2 Fe3 136.40(7) . . ?
S5 Fe2 Fe1 133.36(6) . . ?
S5 Fe2 S1 117.88(8) . . ?
N13 Fe2 W1 95.61(14) . . ?
N13 Fe2 Fe3 48.20(14) . . ?
N13 Fe2 Fe1 47.87(14) . . ?
N13 Fe2 S3 101.27(14) . . ?
N13 Fe2 S1 103.63(14) . . ?
N13 Fe2 S5 105.61(15) . . ?
Fe3 Fe1 W1 60.58(3) . . ?
Fe2 Fe1 W1 62.77(3) . . ?
Fe2 Fe1 Fe3 60.38(3) . . ?
S1 Fe1 W1 54.53(4) . . ?
S1 Fe1 Fe3 102.93(5) . . ?
S1 Fe1 Fe2 56.10(4) . . ?
S2 Fe1 W1 54.60(4) . . ?
S2 Fe1 Fe3 54.59(4) . . ?
S2 Fe1 Fe2 104.39(5) . . ?
S2 Fe1 S1 106.40(6) . . ?
S2 Fe1 S4 115.76(7) . . ?
S4 Fe1 W1 152.95(6) . . ?
S4 Fe1 Fe3 138.86(7) . . ?
S4 Fe1 Fe2 138.48(6) . . ?
S4 Fe1 S1 117.46(7) . . ?
N13 Fe1 W1 95.84(14) . . ?
N13 Fe1 Fe3 48.05(13) . . ?
N13 Fe1 Fe2 47.75(14) . . ?
N13 Fe1 S1 103.02(15) . . ?
N13 Fe1 S2 101.08(14) . . ?
N13 Fe1 S4 111.17(15) . . ?
Fe6 S8 W2 73.59(6) . . ?
Fe4 S8 W2 71.07(5) . . ?
Fe4 S8 Fe6 69.73(6) . . ?
Fe4 S7 W2 71.28(5) . . ?
Fe4 S7 Fe5 69.61(6) . . ?
Fe5 S7 W2 73.52(5) . . ?
Fe6 S6 W2 73.56(6) . . ?
Fe6 S6 Fe5 68.35(6) . . ?
Fe5 S6 W2 73.26(5) . . ?
Fe3 S3 W1 71.83(5) . . ?
Fe3 S3 Fe2 69.70(5) . . ?
Fe2 S3 W1 73.33(5) . . ?
Fe2 S1 W1 73.17(5) . . ?
Fe2 S1 Fe1 67.30(5) . . ?
Fe1 S1 W1 72.64(5) . . ?
Fe3 S2 W1 71.98(5) . . ?
Fe3 S2 Fe1 69.92(5) . . ?
Fe1 S2 W1 73.33(5) . . ?
C45 S10 Fe5 110.7(3) . . ?
C52 S9 Fe6 108.9(4) . . ?
C31 S4 Fe1 105.5(2) . . ?
C38 S5 Fe2 106.2(2) . . ?
N7 N8 B1 120.8(5) . . ?
C24 N8 N7 110.1(6) . . ?
C24 N8 B1 128.7(6) . . ?
N8 N7 W2 119.4(4) . . ?
C22 N7 W2 135.2(5) . . ?
C22 N7 N8 105.4(5) . . ?
N9 N10 B1 120.4(5) . . ?
C29 N10 N9 109.8(5) . . ?
C29 N10 B1 129.7(6) . . ?
N10 N9 W2 119.4(4) . . ?
C27 N9 W2 134.1(4) . . ?
C27 N9 N10 106.3(5) . . ?
N11 N12 B1 121.4(6) . . ?
C19 N12 N11 110.0(6) . . ?
C19 N12 B1 128.4(6) . . ?
N12 N11 W2 118.6(4) . . ?
C17 N11 W2 135.0(5) . . ?
C17 N11 N12 105.8(6) . . ?
N3 N4 W1 119.8(4) . . ?
C9 N4 W1 133.9(4) . . ?
C9 N4 N3 106.1(5) . . ?
N4 N3 B2 120.9(5) . . ?
C7 N3 N4 109.9(5) . . ?
C7 N3 B2 129.1(6) . . ?
N1 N2 W1 118.9(4) . . ?
C4 N2 W1 134.8(4) . . ?
C4 N2 N1 106.2(5) . . ?
N2 N1 B2 120.9(5) . . ?
C2 N1 N2 109.4(6) . . ?
C2 N1 B2 129.5(6) . . ?
N5 N6 W1 119.1(4) . . ?
C14 N6 W1 134.6(4) . . ?
C14 N6 N5 106.2(5) . . ?
N6 N5 B2 120.6(5) . . ?
C12 N5 N6 110.1(5) . . ?
C12 N5 B2 129.1(6) . . ?
Fe6 N14 Fe4 84.53(19) . . ?
Fe6 N14 Fe5 86.3(2) . . ?
Fe6 N14 Fe3 135.5(3) . . ?
Fe5 N14 Fe4 84.44(19) . . ?
Fe3 N14 Fe4 81.00(19) . . ?
Fe3 N14 Fe5 133.2(3) . . ?
Fe4 N13 Fe3 81.98(18) . . ?
Fe4 N13 Fe2 134.9(3) . . ?
Fe4 N13 Fe1 136.6(3) . . ?
Fe2 N13 Fe3 84.89(18) . . ?
Fe2 N13 Fe1 84.38(18) . . ?
Fe1 N13 Fe3 85.07(18) . . ?
H25A C25 H25B 109.5 . . ?
H25A C25 H25C 109.5 . . ?
H25B C25 H25C 109.5 . . ?
C24 C25 H25A 109.5 . . ?
C24 C25 H25B 109.5 . . ?
C24 C25 H25C 109.5 . . ?
N8 C24 C25 122.1(8) . . ?
N8 C24 C23 107.3(6) . . ?
C23 C24 C25 130.6(7) . . ?
C24 C23 H23 126.2 . . ?
C24 C23 C22 107.6(7) . . ?
C22 C23 H23 126.2 . . ?
N7 C22 C23 109.5(7) . . ?
N7 C22 C21 124.5(6) . . ?
C23 C22 C21 125.9(7) . . ?
C22 C21 H21A 109.5 . . ?
C22 C21 H21B 109.5 . . ?
C22 C21 H21C 109.5 . . ?
H21A C21 H21B 109.5 . . ?
H21A C21 H21C 109.5 . . ?
H21B C21 H21C 109.5 . . ?
H30A C30 H30B 109.5 . . ?
H30A C30 H30C 109.5 . . ?
H30B C30 H30C 109.5 . . ?
C29 C30 H30A 109.5 . . ?
C29 C30 H30B 109.5 . . ?
C29 C30 H30C 109.5 . . ?
N10 C29 C30 122.4(7) . . ?
N10 C29 C28 107.4(6) . . ?
C28 C29 C30 130.2(7) . . ?
C29 C28 H28 126.6 . . ?
C29 C28 C27 106.8(6) . . ?
C27 C28 H28 126.6 . . ?
N9 C27 C28 109.6(6) . . ?
N9 C27 C26 126.2(6) . . ?
C28 C27 C26 124.2(6) . . ?
C27 C26 H26A 109.5 . . ?
C27 C26 H26B 109.5 . . ?
C27 C26 H26C 109.5 . . ?
H26A C26 H26B 109.5 . . ?
H26A C26 H26C 109.5 . . ?
H26B C26 H26C 109.5 . . ?
H20A C20 H20B 109.5 . . ?
H20A C20 H20C 109.5 . . ?
H20B C20 H20C 109.5 . . ?
C19 C20 H20A 109.5 . . ?
C19 C20 H20B 109.5 . . ?
C19 C20 H20C 109.5 . . ?
N12 C19 C20 122.8(8) . . ?
C18 C19 N12 107.4(7) . . ?
C18 C19 C20 129.8(8) . . ?
C19 C18 H18 126.4 . . ?
C19 C18 C17 107.3(8) . . ?
C17 C18 H18 126.4 . . ?
N11 C17 C18 109.6(8) . . ?
N11 C17 C16 124.9(7) . . ?
C18 C17 C16 125.5(8) . . ?
C17 C16 H16A 109.5 . . ?
C17 C16 H16B 109.5 . . ?
C17 C16 H16C 109.5 . . ?
H16A C16 H16B 109.5 . . ?
H16A C16 H16C 109.5 . . ?
H16B C16 H16C 109.5 . . ?
H10A C10 H10B 109.5 . . ?
H10A C10 H10C 109.5 . . ?
H10B C10 H10C 109.5 . . ?
C9 C10 H10A 109.5 . . ?
C9 C10 H10B 109.5 . . ?
C9 C10 H10C 109.5 . . ?
N4 C9 C10 125.2(6) . . ?
N4 C9 C8 108.7(6) . . ?
C8 C9 C10 126.1(6) . . ?
C9 C8 H8 126.0 . . ?
C7 C8 C9 108.0(6) . . ?
C7 C8 H8 126.0 . . ?
N3 C7 C6 122.8(7) . . ?
C8 C7 N3 107.3(6) . . ?
C8 C7 C6 129.9(7) . . ?
C7 C6 H6A 109.5 . . ?
C7 C6 H6B 109.5 . . ?
C7 C6 H6C 109.5 . . ?
H6A C6 H6B 109.5 . . ?
H6A C6 H6C 109.5 . . ?
H6B C6 H6C 109.5 . . ?
H5A C5 H5B 109.5 . . ?
H5A C5 H5C 109.5 . . ?
H5B C5 H5C 109.5 . . ?
C4 C5 H5A 109.5 . . ?
C4 C5 H5B 109.5 . . ?
C4 C5 H5C 109.5 . . ?
N2 C4 C5 125.5(6) . . ?
N2 C4 C3 108.9(6) . . ?
C3 C4 C5 125.6(6) . . ?
C4 C3 H3 126.3 . . ?
C2 C3 C4 107.4(6) . . ?
C2 C3 H3 126.3 . . ?
N1 C2 C1 123.1(7) . . ?
C3 C2 N1 108.1(6) . . ?
C3 C2 C1 128.7(7) . . ?
C2 C1 H1A 109.5 . . ?
C2 C1 H1B 109.5 . . ?
C2 C1 H1C 109.5 . . ?
H1A C1 H1B 109.5 . . ?
H1A C1 H1C 109.5 . . ?
H1B C1 H1C 109.5 . . ?
H15A C15 H15B 109.5 . . ?
H15A C15 H15C 109.5 . . ?
H15B C15 H15C 109.5 . . ?
C14 C15 H15A 109.5 . . ?
C14 C15 H15B 109.5 . . ?
C14 C15 H15C 109.5 . . ?
N6 C14 C15 126.7(6) . . ?
N6 C14 C13 108.8(6) . . ?
C13 C14 C15 124.5(6) . . ?
C14 C13 H13 126.4 . . ?
C12 C13 C14 107.1(6) . . ?
C12 C13 H13 126.4 . . ?
N5 C12 C13 107.8(6) . . ?
N5 C12 C11 122.5(7) . . ?
C13 C12 C11 129.6(6) . . ?
C12 C11 H11A 109.5 . . ?
C12 C11 H11B 109.5 . . ?
C12 C11 H11C 109.5 . . ?
H11A C11 H11B 109.5 . . ?
H11A C11 H11C 109.5 . . ?
H11B C11 H11C 109.5 . . ?
C46 C45 S10 121.5(7) . . ?
C50 C45 S10 122.5(8) . . ?
C50 C45 C46 115.8(9) . . ?
C45 C46 H46 118.5 . . ?
C47 C46 C45 123.0(10) . . ?
C47 C46 H46 118.5 . . ?
C46 C47 H47 119.9 . . ?
C48 C47 C46 120.2(11) . . ?
C48 C47 H47 119.9 . . ?
C47 C48 C51 120.7(11) . . ?
C49 C48 C47 119.4(11) . . ?
C49 C48 C51 119.9(11) . . ?
C48 C49 H49 119.3 . . ?
C48 C49 C50 121.5(11) . . ?
C50 C49 H49 119.3 . . ?
C45 C50 C49 120.0(10) . . ?
C45 C50 H50 120.0 . . ?
C49 C50 H50 120.0 . . ?
C48 C51 H51A 109.5 . . ?
C48 C51 H51B 109.5 . . ?
C48 C51 H51C 109.5 . . ?
H51A C51 H51B 109.5 . . ?
H51A C51 H51C 109.5 . . ?
H51B C51 H51C 109.5 . . ?
C54 C53 H53 120.0 . . ?
C54 C53 C52 120.0 . . ?
C52 C53 H53 120.0 . . ?
C53 C54 H54 120.0 . . ?
C53 C54 C55 120.0 . . ?
C55 C54 H54 120.0 . . ?
C54 C55 C58 117.9(11) . . ?
C56 C55 C54 120.0 . . ?
C56 C55 C58 121.9(11) . . ?
C55 C56 H56 120.0 . . ?
C55 C56 C57 120.0 . . ?
C57 C56 H56 120.0 . . ?
C56 C57 H57 120.0 . . ?
C56 C57 C52 120.0 . . ?
C52 C57 H57 120.0 . . ?
C53 C52 S9 119.9(7) . . ?
C57 C52 S9 120.1(7) . . ?
C57 C52 C53 120.0 . . ?
C55 C58 H58A 109.3 . . ?
C55 C58 H58B 108.9 . . ?
C55 C58 H58C 110.1 . . ?
H58A C58 H58B 109.5 . . ?
H58A C58 H58C 109.5 . . ?
H58B C58 H58C 109.5 . . ?
C36 C31 S4 122.7(5) . . ?
C36 C31 C32 117.3(7) . . ?
C32 C31 S4 120.0(6) . . ?
C31 C36 H36 119.5 . . ?
C35 C36 C31 121.0(7) . . ?
C35 C36 H36 119.5 . . ?
C36 C35 H35 118.9 . . ?
C36 C35 C34 122.1(8) . . ?
C34 C35 H35 118.9 . . ?
C35 C34 C37 119.3(9) . . ?
C33 C34 C35 116.9(8) . . ?
C33 C34 C37 123.8(8) . . ?
C34 C33 H33 118.6 . . ?
C34 C33 C32 122.8(8) . . ?
C32 C33 H33 118.6 . . ?
C31 C32 H32 120.1 . . ?
C33 C32 C31 119.7(8) . . ?
C33 C32 H32 120.1 . . ?
C34 C37 H37A 109.5 . . ?
C34 C37 H37B 109.5 . . ?
C34 C37 H37C 109.5 . . ?
H37A C37 H37B 109.5 . . ?
H37A C37 H37C 109.5 . . ?
H37B C37 H37C 109.5 . . ?
C39 C38 S5 122.0(7) . . ?
C39 C38 C43 117.7(7) . . ?
C43 C38 S5 120.3(6) . . ?
C38 C39 H39 120.0 . . ?
C38 C39 C40 120.1(9) . . ?
C40 C39 H39 120.0 . . ?
C39 C40 H40 119.9 . . ?
C41 C40 C39 120.2(9) . . ?
C41 C40 H40 119.9 . . ?
C40 C41 C44 119.5(10) . . ?
C42 C41 C40 121.1(9) . . ?
C42 C41 C44 119.4(10) . . ?
C41 C42 H42 120.3 . . ?
C41 C42 C43 119.4(10) . . ?
C43 C42 H42 120.3 . . ?
C38 C43 H43 119.3 . . ?
C42 C43 C38 121.4(9) . . ?
C42 C43 H43 119.3 . . ?
C41 C44 H44A 109.4 . . ?
C41 C44 H44B 109.5 . . ?
C41 C44 H44C 109.5 . . ?
H44A C44 H44B 109.5 . . ?
H44A C44 H44C 109.5 . . ?
H44B C44 H44C 109.5 . . ?
N8 B1 N10 109.6(6) . . ?
N8 B1 N12 109.4(6) . . ?
N8 B1 H1 109.7 . . ?
N10 B1 H1 109.7 . . ?
N12 B1 N10 108.7(6) . . ?
N12 B1 H1 109.7 . . ?
N3 B2 N5 108.9(5) . . ?
N3 B2 H2 109.4 . . ?
N1 B2 N3 110.3(6) . . ?
N1 B2 N5 109.4(6) . . ?
N1 B2 H2 109.4 . . ?
N5 B2 H2 109.4 . . ?
Fe8 W3 Fe7 54.52(3) . . ?
Fe9 W3 Fe7 56.23(3) . . ?
Fe9 W3 Fe8 56.64(3) . . ?
S11 W3 Fe7 51.77(5) . . ?
S11 W3 Fe8 95.89(4) . . ?
S11 W3 Fe9 52.33(4) . . ?
S12 W3 Fe7 52.39(5) . . ?
S12 W3 Fe8 52.59(5) . . ?
S12 W3 Fe9 98.30(5) . . ?
S12 W3 S11 101.22(6) . . ?
S12 W3 S13 101.99(6) . . ?
S13 W3 Fe7 95.82(4) . . ?
S13 W3 Fe8 52.09(5) . . ?
S13 W3 Fe9 52.58(4) . . ?
S13 W3 S11 103.35(6) . . ?
N16 W3 Fe7 101.18(13) . . ?
N16 W3 Fe8 142.15(14) . . ?
N16 W3 Fe9 138.38(13) . . ?
N16 W3 S11 86.06(13) . . ?
N16 W3 S12 89.87(15) . . ?
N16 W3 S13 162.91(14) . . ?
N18 W3 Fe7 141.10(14) . . ?
N18 W3 Fe8 100.63(14) . . ?
N18 W3 Fe9 139.48(14) . . ?
N18 W3 S11 163.48(14) . . ?
N18 W3 S12 89.02(15) . . ?
N18 W3 S13 86.90(14) . . ?
N18 W3 N16 80.98(19) . . ?
N18 W3 N20 81.45(19) . . ?
N20 W3 Fe7 137.44(12) . . ?
N20 W3 Fe8 136.41(13) . . ?
N20 W3 Fe9 93.73(12) . . ?
N20 W3 S11 86.53(13) . . ?
N20 W3 S12 167.96(12) . . ?
N20 W3 S13 84.92(14) . . ?
N20 W3 N16 81.42(19) . . ?
Fe10 W4 Fe11 56.60(3) . . ?
Fe10 W4 Fe12 56.51(2) . . ?
Fe11 W4 Fe12 54.77(2) . . ?
S14 W4 Fe10 52.06(4) . . ?
S14 W4 Fe11 95.90(4) . . ?
S14 W4 Fe12 52.03(4) . . ?
S14 W4 S15 102.58(5) . . ?
S15 W4 Fe10 52.19(4) . . ?
S15 W4 Fe11 52.15(4) . . ?
S15 W4 Fe12 95.97(4) . . ?
S16 W4 Fe10 98.46(4) . . ?
S16 W4 Fe11 52.86(4) . . ?
S16 W4 Fe12 52.32(4) . . ?
S16 W4 S14 101.57(6) . . ?
S16 W4 S15 102.44(6) . . ?
N21 W4 Fe10 138.43(13) . . ?
N21 W4 Fe11 141.91(13) . . ?
N21 W4 Fe12 100.67(13) . . ?
N21 W4 S14 86.37(13) . . ?
N21 W4 S15 163.25(13) . . ?
N21 W4 S16 89.36(13) . . ?
N21 W4 N23 80.57(18) . . ?
N21 W4 N25 82.20(18) . . ?
N23 W4 Fe10 95.19(12) . . ?
N23 W4 Fe11 137.47(12) . . ?
N23 W4 Fe12 138.53(13) . . ?
N23 W4 S14 87.05(13) . . ?
N23 W4 S15 85.72(13) . . ?
N23 W4 S16 166.35(12) . . ?
N25 W4 Fe10 138.51(14) . . ?
N25 W4 Fe11 98.98(14) . . ?
N25 W4 Fe12 139.76(14) . . ?
N25 W4 S14 165.11(14) . . ?
N25 W4 S15 86.36(14) . . ?
N25 W4 S16 87.85(15) . . ?
N25 W4 N23 81.70(19) . . ?
Fe8 Fe7 W3 62.36(3) . . ?
Fe8 Fe7 Fe9 60.76(4) . . ?
Fe9 Fe7 W3 60.24(3) . . ?
S11 Fe7 W3 54.45(4) . . ?
S11 Fe7 Fe8 104.52(6) . . ?
S11 Fe7 Fe9 54.72(5) . . ?
S11 Fe7 S12 105.35(7) . . ?
S12 Fe7 W3 54.06(5) . . ?
S12 Fe7 Fe8 56.36(5) . . ?
S12 Fe7 Fe9 102.99(6) . . ?
S17 Fe7 W3 162.19(7) . . ?
S17 Fe7 Fe8 130.49(9) . . ?
S17 Fe7 Fe9 134.56(8) . . ?
S17 Fe7 S11 121.77(10) . . ?
S17 Fe7 S12 119.14(10) . . ?
N27 Fe7 W3 95.80(14) . . ?
N27 Fe7 Fe8 47.93(15) . . ?
N27 Fe7 Fe9 48.78(15) . . ?
N27 Fe7 S11 102.03(16) . . ?
N27 Fe7 S12 103.47(16) . . ?
N27 Fe7 S17 101.96(16) . . ?
Fe7 Fe8 W3 63.12(3) . . ?
Fe7 Fe8 Fe9 60.45(4) . . ?
Fe9 Fe8 W3 60.41(3) . . ?
S12 Fe8 W3 54.38(5) . . ?
S12 Fe8 Fe7 56.48(5) . . ?
S12 Fe8 Fe9 102.85(6) . . ?
S13 Fe8 W3 54.70(5) . . ?
S13 Fe8 Fe7 104.93(6) . . ?
S13 Fe8 Fe9 54.83(5) . . ?
S13 Fe8 S12 106.19(7) . . ?
S13 Fe8 S18 115.03(9) . . ?
S18 Fe8 W3 151.06(8) . . ?
S18 Fe8 Fe7 139.12(9) . . ?
S18 Fe8 Fe9 140.49(8) . . ?
S18 Fe8 S12 116.22(9) . . ?
N27 Fe8 W3 96.27(15) . . ?
N27 Fe8 Fe7 47.72(15) . . ?
N27 Fe8 Fe9 48.60(15) . . ?
N27 Fe8 S12 103.38(16) . . ?
N27 Fe8 S13 101.77(16) . . ?
N27 Fe8 S18 112.65(17) . . ?
Fe7 Fe9 W3 63.53(3) . . ?
Fe7 Fe9 Fe8 58.79(4) . . ?
Fe8 Fe9 W3 62.95(3) . . ?
Fe10 Fe9 W3 145.26(4) . . ?
Fe10 Fe9 Fe7 85.48(4) . . ?
Fe10 Fe9 Fe8 88.32(4) . . ?
S11 Fe9 W3 56.03(4) . . ?
S11 Fe9 Fe7 55.67(5) . . ?
S11 Fe9 Fe8 103.66(6) . . ?
S11 Fe9 Fe10 119.56(6) . . ?
S11 Fe9 S13 110.18(6) . . ?
S13 Fe9 W3 55.91(5) . . ?
S13 Fe9 Fe7 104.08(6) . . ?
S13 Fe9 Fe8 55.50(5) . . ?
S13 Fe9 Fe10 124.22(6) . . ?
N27 Fe9 W3 96.97(14) . . ?
N27 Fe9 Fe7 46.69(15) . . ?
N27 Fe9 Fe8 46.72(14) . . ?
N27 Fe9 Fe10 48.41(14) . . ?
N27 Fe9 S11 100.92(16) . . ?
N27 Fe9 S13 100.59(15) . . ?
N28 Fe9 W3 164.17(15) . . ?
N28 Fe9 Fe7 127.32(15) . . ?
N28 Fe9 Fe8 131.34(15) . . ?
N28 Fe9 Fe10 50.22(14) . . ?
N28 Fe9 S11 117.82(15) . . ?
N28 Fe9 S13 123.08(15) . . ?
N28 Fe9 N27 98.6(2) . . ?
Fe9 Fe10 W4 143.57(4) . . ?
Fe9 Fe10 Fe11 87.49(4) . . ?
Fe9 Fe10 Fe12 84.95(4) . . ?
Fe11 Fe10 W4 62.33(3) . . ?
Fe11 Fe10 Fe12 58.52(3) . . ?
Fe12 Fe10 W4 62.55(3) . . ?
S14 Fe10 W4 55.47(4) . . ?
S14 Fe10 Fe9 119.70(5) . . ?
S14 Fe10 Fe11 103.06(5) . . ?
S14 Fe10 Fe12 55.38(5) . . ?
S14 Fe10 S15 109.03(6) . . ?
S15 Fe10 W4 55.44(4) . . ?
S15 Fe10 Fe9 124.34(6) . . ?
S15 Fe10 Fe11 55.34(5) . . ?
S15 Fe10 Fe12 103.24(6) . . ?
N27 Fe10 W4 165.72(15) . . ?
N27 Fe10 Fe9 50.30(14) . . ?
N27 Fe10 Fe11 130.77(15) . . ?
N27 Fe10 Fe12 126.93(15) . . ?
N27 Fe10 S14 118.58(16) . . ?
N27 Fe10 S15 124.10(16) . . ?
N27 Fe10 N28 98.2(2) . . ?
N28 Fe10 W4 95.82(14) . . ?
N28 Fe10 Fe9 47.89(14) . . ?
N28 Fe10 Fe11 46.31(14) . . ?
N28 Fe10 Fe12 46.59(14) . . ?
N28 Fe10 S14 100.66(15) . . ?
N28 Fe10 S15 100.20(15) . . ?
Fe10 Fe11 W4 61.07(3) . . ?
Fe12 Fe11 W4 62.79(3) . . ?
Fe12 Fe11 Fe10 60.76(3) . . ?
S15 Fe11 W4 54.78(4) . . ?
S15 Fe11 Fe10 54.72(5) . . ?
S15 Fe11 Fe12 104.60(6) . . ?
S15 Fe11 S16 106.51(6) . . ?
S15 Fe11 S20 116.11(8) . . ?
S16 Fe11 W4 54.49(4) . . ?
S16 Fe11 Fe10 103.44(5) . . ?
S16 Fe11 Fe12 56.09(5) . . ?
S16 Fe11 S20 117.10(8) . . ?
S20 Fe11 W4 153.14(7) . . ?
S20 Fe11 Fe10 138.61(7) . . ?
S20 Fe11 Fe12 137.95(7) . . ?
N28 Fe11 W4 96.23(14) . . ?
N28 Fe11 Fe10 48.28(14) . . ?
N28 Fe11 Fe12 47.95(14) . . ?
N28 Fe11 S15 101.51(15) . . ?
N28 Fe11 S16 103.15(15) . . ?
N28 Fe11 S20 110.61(15) . . ?
Fe10 Fe12 W4 60.94(3) . . ?
Fe11 Fe12 W4 62.43(3) . . ?
Fe11 Fe12 Fe10 60.73(3) . . ?
S14 Fe12 W4 54.62(4) . . ?
S14 Fe12 Fe10 54.57(5) . . ?
S14 Fe12 Fe11 104.24(5) . . ?
S14 Fe12 S16 106.08(6) . . ?
S14 Fe12 S19 121.04(7) . . ?
S16 Fe12 W4 54.47(4) . . ?
S16 Fe12 Fe10 103.86(6) . . ?
S16 Fe12 Fe11 56.68(5) . . ?
S19 Fe12 W4 158.64(6) . . ?
S19 Fe12 Fe10 136.89(7) . . ?
S19 Fe12 Fe11 132.49(6) . . ?
S19 Fe12 S16 116.75(8) . . ?
N28 Fe12 W4 95.70(14) . . ?
N28 Fe12 Fe10 48.24(14) . . ?
N28 Fe12 Fe11 47.61(15) . . ?
N28 Fe12 S14 101.47(15) . . ?
N28 Fe12 S16 103.39(15) . . ?
N28 Fe12 S19 105.56(15) . . ?
Fe7 S11 W3 73.78(5) . . ?
Fe9 S11 W3 71.65(5) . . ?
Fe9 S11 Fe7 69.62(6) . . ?
Fe7 S12 W3 73.55(6) . . ?
Fe8 S12 W3 73.03(6) . . ?
Fe8 S12 Fe7 67.16(6) . . ?
Fe8 S13 W3 73.20(6) . . ?
Fe9 S13 W3 71.52(5) . . ?
Fe9 S13 Fe8 69.67(6) . . ?
Fe10 S14 W4 72.47(5) . . ?
Fe10 S14 Fe12 70.05(5) . . ?
Fe12 S14 W4 73.35(5) . . ?
Fe10 S15 W4 72.37(5) . . ?
Fe10 S15 Fe11 69.94(6) . . ?
Fe11 S15 W4 73.07(5) . . ?
Fe11 S16 W4 72.65(5) . . ?
Fe12 S16 W4 73.20(5) . . ?
Fe12 S16 Fe11 67.23(5) . . ?
C89 S17 Fe7 109.0(3) . . ?
C96 S18 Fe8 106.1(4) . . ?
C103 S19 Fe12 106.9(2) . . ?
C110 S20 Fe11 103.3(3) . . ?
N16 N15 B3 120.5(5) . . ?
C60 N15 N16 109.8(6) . . ?
C60 N15 B3 129.4(6) . . ?
N15 N16 W3 119.4(4) . . ?
C62 N16 W3 134.4(4) . . ?
C62 N16 N15 105.6(5) . . ?
N18 N17 B3 120.5(5) . . ?
C65 N17 N18 111.3(6) . . ?
C65 N17 B3 128.0(6) . . ?
N17 N18 W3 120.2(4) . . ?
C67 N18 W3 134.1(4) . . ?
C67 N18 N17 105.4(5) . . ?
N20 N19 B3 120.4(5) . . ?
C70 N19 N20 110.1(5) . . ?
C70 N19 B3 129.2(5) . . ?
N19 N20 W3 119.1(4) . . ?
C72 N20 W3 134.9(4) . . ?
C72 N20 N19 105.7(5) . . ?
N22 N21 W4 120.3(4) . . ?
C85 N21 W4 133.7(4) . . ?
C85 N21 N22 105.8(4) . . ?
N21 N22 B4 119.9(5) . . ?
C87 N22 N21 110.2(5) . . ?
C87 N22 B4 129.9(5) . . ?
N24 N23 W4 119.3(4) . . ?
C75 N23 W4 134.8(4) . . ?
C75 N23 N24 105.8(5) . . ?
N23 N24 B4 120.5(5) . . ?
C77 N24 N23 110.1(5) . . ?
C77 N24 B4 129.4(5) . . ?
N26 N25 W4 118.9(4) . . ?
C80 N25 W4 135.2(4) . . ?
C80 N25 N26 105.9(5) . . ?
N25 N26 B4 121.2(5) . . ?
C82 N26 N25 109.5(6) . . ?
C82 N26 B4 129.3(6) . . ?
Fe7 N27 Fe8 84.35(19) . . ?
Fe7 N27 Fe9 84.53(19) . . ?
Fe7 N27 Fe10 131.8(3) . . ?
Fe8 N27 Fe9 84.67(19) . . ?
Fe8 N27 Fe10 139.1(3) . . ?
Fe10 N27 Fe9 81.29(19) . . ?
Fe9 N28 Fe10 81.90(19) . . ?
Fe9 N28 Fe11 139.5(3) . . ?
Fe9 N28 Fe12 132.1(3) . . ?
Fe11 N28 Fe10 85.41(19) . . ?
Fe11 N28 Fe12 84.44(19) . . ?
Fe12 N28 Fe10 85.17(18) . . ?
H59A C59 H59B 109.5 . . ?
H59A C59 H59C 109.5 . . ?
H59B C59 H59C 109.5 . . ?
C60 C59 H59A 109.5 . . ?
C60 C59 H59B 109.5 . . ?
C60 C59 H59C 109.5 . . ?
N15 C60 C59 123.1(7) . . ?
N15 C60 C61 108.5(6) . . ?
C61 C60 C59 128.4(7) . . ?
C60 C61 H61 127.0 . . ?
C60 C61 C62 106.0(7) . . ?
C62 C61 H61 127.0 . . ?
N16 C62 C61 110.1(6) . . ?
N16 C62 C63 124.3(6) . . ?
C61 C62 C63 125.6(7) . . ?
C62 C63 H63A 109.5 . . ?
C62 C63 H63B 109.5 . . ?
C62 C63 H63C 109.5 . . ?
H63A C63 H63B 109.5 . . ?
H63A C63 H63C 109.5 . . ?
H63B C63 H63C 109.5 . . ?
H64A C64 H64B 109.5 . . ?
H64A C64 H64C 109.5 . . ?
H64B C64 H64C 109.5 . . ?
C65 C64 H64A 109.5 . . ?
C65 C64 H64B 109.5 . . ?
C65 C64 H64C 109.5 . . ?
N17 C65 C64 124.4(7) . . ?
N17 C65 C66 106.9(6) . . ?
C66 C65 C64 128.7(7) . . ?
C65 C66 H66 126.1 . . ?
C65 C66 C67 107.8(6) . . ?
C67 C66 H66 126.1 . . ?
N18 C67 C66 108.6(7) . . ?
N18 C67 C68 124.8(6) . . ?
C66 C67 C68 126.6(7) . . ?
C67 C68 H68A 109.5 . . ?
C67 C68 H68B 109.5 . . ?
C67 C68 H68C 109.5 . . ?
H68A C68 H68B 109.5 . . ?
H68A C68 H68C 109.5 . . ?
H68B C68 H68C 109.5 . . ?
H69A C69 H69B 109.5 . . ?
H69A C69 H69C 109.5 . . ?
H69B C69 H69C 109.5 . . ?
C70 C69 H69A 109.5 . . ?
C70 C69 H69B 109.5 . . ?
C70 C69 H69C 109.5 . . ?
N19 C70 C69 123.0(6) . . ?
N19 C70 C71 107.5(6) . . ?
C71 C70 C69 129.5(7) . . ?
C70 C71 H71 126.4 . . ?
C70 C71 C72 107.2(6) . . ?
C72 C71 H71 126.4 . . ?
N20 C72 C71 109.5(6) . . ?
N20 C72 C73 125.4(6) . . ?
C71 C72 C73 125.0(6) . . ?
C72 C73 H73A 109.5 . . ?
C72 C73 H73B 109.5 . . ?
C72 C73 H73C 109.5 . . ?
H73A C73 H73B 109.5 . . ?
H73A C73 H73C 109.5 . . ?
H73B C73 H73C 109.5 . . ?
H74A C74 H74B 109.5 . . ?
H74A C74 H74C 109.5 . . ?
H74B C74 H74C 109.5 . . ?
C75 C74 H74A 109.5 . . ?
C75 C74 H74B 109.5 . . ?
C75 C74 H74C 109.5 . . ?
N23 C75 C74 125.9(6) . . ?
N23 C75 C76 109.1(6) . . ?
C76 C75 C74 125.0(7) . . ?
C75 C76 H76 126.6 . . ?
C77 C76 C75 106.9(7) . . ?
C77 C76 H76 126.6 . . ?
N24 C77 C76 108.1(6) . . ?
N24 C77 C78 122.9(7) . . ?
C76 C77 C78 129.0(8) . . ?
C77 C78 H78A 109.5 . . ?
C77 C78 H78B 109.5 . . ?
C77 C78 H78C 109.5 . . ?
H78A C78 H78B 109.5 . . ?
H78A C78 H78C 109.5 . . ?
H78B C78 H78C 109.5 . . ?
H79A C79 H79B 109.5 . . ?
H79A C79 H79C 109.5 . . ?
H79B C79 H79C 109.5 . . ?
C80 C79 H79A 109.5 . . ?
C80 C79 H79B 109.5 . . ?
C80 C79 H79C 109.5 . . ?
N25 C80 C79 124.8(6) . . ?
N25 C80 C81 109.8(7) . . ?
C81 C80 C79 125.5(7) . . ?
C80 C81 H81 126.3 . . ?
C82 C81 C80 107.3(7) . . ?
C82 C81 H81 126.3 . . ?
N26 C82 C83 123.0(7) . . ?
C81 C82 N26 107.6(6) . . ?
C81 C82 C83 129.4(7) . . ?
C82 C83 H83A 109.5 . . ?
C82 C83 H83B 109.5 . . ?
C82 C83 H83C 109.5 . . ?
H83A C83 H83B 109.5 . . ?
H83A C83 H83C 109.5 . . ?
H83B C83 H83C 109.5 . . ?
H84A C84 H84B 109.5 . . ?
H84A C84 H84C 109.5 . . ?
H84B C84 H84C 109.5 . . ?
C85 C84 H84A 109.5 . . ?
C85 C84 H84B 109.5 . . ?
C85 C84 H84C 109.5 . . ?
N21 C85 C84 125.4(5) . . ?
N21 C85 C86 108.7(6) . . ?
C86 C85 C84 125.9(6) . . ?
C85 C86 H86 126.3 . . ?
C87 C86 C85 107.5(6) . . ?
C87 C86 H86 126.3 . . ?
N22 C87 C86 107.8(6) . . ?
N22 C87 C88 122.5(7) . . ?
C86 C87 C88 129.7(7) . . ?
C87 C88 H88A 109.5 . . ?
C87 C88 H88B 109.5 . . ?
C87 C88 H88C 109.5 . . ?
H88A C88 H88B 109.5 . . ?
H88A C88 H88C 109.5 . . ?
H88B C88 H88C 109.5 . . ?
C90 C89 S17 122.1(9) . . ?
C90 C89 C94 115.0(10) . . ?
C94 C89 S17 122.9(9) . . ?
C89 C90 H90 119.3 . . ?
C89 C90 C91 121.4(11) . . ?
C91 C90 H90 119.3 . . ?
C90 C91 H91 120.9 . . ?
C92 C91 C90 118.2(12) . . ?
C92 C91 H91 120.9 . . ?
C91 C92 C95 116.9(13) . . ?
C93 C92 C91 123.6(13) . . ?
C93 C92 C95 119.4(13) . . ?
C92 C93 H93 120.0 . . ?
C92 C93 C94 120.1(13) . . ?
C94 C93 H93 120.0 . . ?
C89 C94 H94 119.2 . . ?
C93 C94 C89 121.7(12) . . ?
C93 C94 H94 119.2 . . ?
C92 C95 H95A 109.5 . . ?
C92 C95 H95B 109.5 . . ?
C92 C95 H95C 109.5 . . ?
H95A C95 H95B 109.5 . . ?
H95A C95 H95C 109.5 . . ?
H95B C95 H95C 109.5 . . ?
C97 C96 S18 120.4(10) . . ?
C97 C96 C101 115.6(10) . . ?
C101 C96 S18 123.9(7) . . ?
C96 C97 H97 120.5 . . ?
C98 C97 C96 118.9(12) . . ?
C98 C97 H97 120.5 . . ?
C97 C98 H98 117.9 . . ?
C99 C98 C97 124.2(11) . . ?
C99 C98 H98 117.9 . . ?
C98 C99 C102 121.7(11) . . ?
C100 C99 C98 115.9(12) . . ?
C100 C99 C102 122.4(13) . . ?
C99 C100 H100 118.4 . . ?
C99 C100 C101 123.2(13) . . ?
C101 C100 H100 118.4 . . ?
C96 C101 H101 119.0 . . ?
C100 C101 C96 122.0(10) . . ?
C100 C101 H101 119.0 . . ?
C99 C102 H10D 109.5 . . ?
C99 C102 H10E 109.5 . . ?
C99 C102 H10F 109.5 . . ?
H10D C102 H10E 109.5 . . ?
H10D C102 H10F 109.5 . . ?
H10E C102 H10F 109.5 . . ?
C104 C103 S19 122.0(6) . . ?
C104 C103 C108 116.8(7) . . ?
C108 C103 S19 121.2(6) . . ?
C103 C104 H104 119.8 . . ?
C103 C104 C105 120.5(8) . . ?
C105 C104 H104 119.8 . . ?
C104 C105 H105 119.1 . . ?
C106 C105 C104 121.8(9) . . ?
C106 C105 H105 119.1 . . ?
C105 C106 C109 121.8(9) . . ?
C107 C106 C105 118.4(8) . . ?
C107 C106 C109 119.8(9) . . ?
C106 C107 H107 120.1 . . ?
C108 C107 C106 119.8(8) . . ?
C108 C107 H107 120.1 . . ?
C103 C108 H108 118.6 . . ?
C107 C108 C103 122.7(8) . . ?
C107 C108 H108 118.6 . . ?
C106 C109 H10G 109.5 . . ?
C106 C109 H10H 109.5 . . ?
C106 C109 H10I 109.5 . . ?
H10G C109 H10H 109.5 . . ?
H10G C109 H10I 109.5 . . ?
H10H C109 H10I 109.5 . . ?
C111 C110 S20 122.9(7) . . ?
C111 C110 C115 117.3(9) . . ?
C115 C110 S20 119.8(8) . . ?
C110 C111 H111 118.9 . . ?
C112 C111 C110 122.2(9) . . ?
C112 C111 H111 118.9 . . ?
C111 C112 H112 119.4 . . ?
C111 C112 C113 121.2(11) . . ?
C113 C112 H112 119.4 . . ?
C112 C113 C116 122.2(11) . . ?
C114 C113 C112 116.9(10) . . ?
C114 C113 C116 120.9(10) . . ?
C113 C114 H114 118.6 . . ?
C113 C114 C115 122.9(10) . . ?
C115 C114 H114 118.6 . . ?
C110 C115 H115 120.3 . . ?
C114 C115 C110 119.4(10) . . ?
C114 C115 H115 120.3 . . ?
C113 C116 H11D 109.5 . . ?
C113 C116 H11E 109.5 . . ?
C113 C116 H11F 109.5 . . ?
H11D C116 H11E 109.5 . . ?
H11D C116 H11F 109.5 . . ?
H11E C116 H11F 109.5 . . ?
N15 B3 N19 107.9(5) . . ?
N15 B3 H3A 109.7 . . ?
N17 B3 N15 110.4(6) . . ?
N17 B3 N19 109.3(6) . . ?
N17 B3 H3A 109.7 . . ?
N19 B3 H3A 109.7 . . ?
N22 B4 N24 109.0(6) . . ?
N22 B4 H4 109.1 . . ?
N24 B4 H4 109.1 . . ?
N26 B4 N22 110.9(6) . . ?
N26 B4 N24 109.7(5) . . ?
N26 B4 H4 109.1 . . ?
C161 N34 C160 117.9(14) . . ?
C162 N34 C160 115.0(19) . . ?
C162 N34 C161 127.0(19) . . ?
N34 C160 H16T 109.5 . . ?
N34 C160 H16U 109.5 . . ?
N34 C160 H16V 109.5 . . ?
H16T C160 H16U 109.5 . . ?
H16T C160 H16V 109.5 . . ?
H16U C160 H16V 109.5 . . ?
N34 C161 H16W 109.5 . . ?
N34 C161 H16X 109.5 . . ?
N34 C161 H16Y 109.5 . . ?
H16W C161 H16X 109.5 . . ?
H16W C161 H16Y 109.5 . . ?
H16X C161 H16Y 109.5 . . ?
O1 C162 H162 120.8 . . ?
N34 C162 O1 118(2) . . ?
N34 C162 H162 120.8 . . ?
C157 N33 C159 99.7(16) . . ?
C158 N33 C157 116.4(18) . . ?
C158 N33 C159 144(2) . . ?
N33 C157 H15U 109.5 . . ?
N33 C157 H15V 109.5 . . ?
N33 C157 H15W 109.5 . . ?
H15U C157 H15V 109.5 . . ?
H15U C157 H15W 109.5 . . ?
H15V C157 H15W 109.5 . . ?
N33 C158 H15X 109.5 . . ?
N33 C158 H15Y 109.5 . . ?
N33 C158 H 109.5 . . ?
H15X C158 H15Y 109.5 . . ?
H15X C158 H 109.5 . . ?
H15Y C158 H 109.5 . . ?
O2 C159 N33 106.0(19) . . ?
O2 C159 H159 127.0 . . ?
N33 C159 H159 127.0 . . ?
C117 N29 C118 111.3(12) . . ?
C117 N29 C121 110.3(12) . . ?
C119 N29 C117 111.8(12) . . ?
C119 N29 C118 111.9(12) . . ?
C119 N29 C121 112.2(12) . . ?
C121 N29 C118 98.6(10) . . ?
C122 N29 C165 96.3(16) . . ?
C124 N29 C122 113.0(18) . . ?
C124 N29 C165 109.5(18) . . ?
C166 N29 C122 112.8(19) . . ?
C166 N29 C124 112.6(19) . . ?
C166 N29 C165 111.5(19) . . ?
H12A C120 H12B 109.5 . . ?
H12A C120 H12C 109.5 . . ?
H12B C120 H12C 109.5 . . ?
H12D C120 H12E 109.5 . . ?
H12D C120 H12F 109.5 . . ?
H12E C120 H12F 109.5 . . ?
C119 C120 H12A 109.5 . . ?
C119 C120 H12B 109.5 . . ?
C119 C120 H12C 109.5 . . ?
C124 C120 H12D 109.5 . . ?
C124 C120 H12E 109.5 . . ?
C124 C120 H12F 109.5 . . ?
H12G C123 H12H 109.5 . . ?
H12G C123 H12I 109.5 . . ?
H12H C123 H12I 109.5 . . ?
H12J C123 H12K 109.5 . . ?
H12J C123 H12L 109.5 . . ?
H12K C123 H12L 109.5 . . ?
C121 C123 H12G 109.5 . . ?
C121 C123 H12H 109.5 . . ?
C121 C123 H12I 109.5 . . ?
C165 C123 H12J 109.5 . . ?
C165 C123 H12K 109.5 . . ?
C165 C123 H12L 109.5 . . ?
H16D C163 H16E 109.4 . . ?
H16D C163 H16F 109.5 . . ?
H16E C163 H16F 109.4 . . ?
H16G C163 H16H 109.5 . . ?
H16G C163 H16I 109.4 . . ?
H16H C163 H16I 109.5 . . ?
C118 C163 H16D 109.4 . . ?
C118 C163 H16E 108.5 . . ?
C118 C163 H16F 110.6 . . ?
C122 C163 H16G 110.6 . . ?
C122 C163 H16H 109.8 . . ?
C122 C163 H16I 108.0 . . ?
H16J C167 H16K 109.5 . . ?
H16J C167 H16L 109.5 . . ?
H16K C167 H16L 109.5 . . ?
H16M C167 H16N 109.5 . . ?
H16M C167 H16O 109.5 . . ?
H16N C167 H16O 109.5 . . ?
C117 C167 H16J 109.5 . . ?
C117 C167 H16K 109.5 . . ?
C117 C167 H16L 109.5 . . ?
C166 C167 H16M 109.5 . . ?
C166 C167 H16N 109.5 . . ?
C166 C167 H16O 109.5 . . ?
N29 C117 C167 117.1(14) . . ?
N29 C117 H11G 108.0 . . ?
N29 C117 H11H 108.0 . . ?
C167 C117 H11G 108.0 . . ?
C167 C117 H11H 108.0 . . ?
H11G C117 H11H 107.3 . . ?
N29 C118 C163 101.1(11) . . ?
N29 C118 H11I 111.5 . . ?
N29 C118 H11J 111.5 . . ?
C163 C118 H11I 111.5 . . ?
C163 C118 H11J 111.5 . . ?
H11I C118 H11J 109.4 . . ?
N29 C119 C120 111.8(13) . . ?
N29 C119 H11K 109.3 . . ?
N29 C119 H11L 109.3 . . ?
C120 C119 H11K 109.3 . . ?
C120 C119 H11L 109.3 . . ?
H11K C119 H11L 107.9 . . ?
N29 C121 C123 103.4(12) . . ?
N29 C121 H12M 111.1 . . ?
N29 C121 H12N 111.1 . . ?
C123 C121 H12M 111.1 . . ?
C123 C121 H12N 111.1 . . ?
H12M C121 H12N 109.0 . . ?
N29 C122 C163 96.5(17) . . ?
N29 C122 H12O 112.5 . . ?
N29 C122 H12P 112.5 . . ?
C163 C122 H12O 112.5 . . ?
C163 C122 H12P 112.5 . . ?
H12O C122 H12P 110.0 . . ?
N29 C124 C120 111(2) . . ?
N29 C124 H12Q 109.5 . . ?
N29 C124 H12R 109.5 . . ?
C120 C124 H12Q 109.5 . . ?
C120 C124 H12R 109.5 . . ?
H12Q C124 H12R 108.1 . . ?
N29 C165 H16P 111.8 . . ?
N29 C165 H16Q 111.8 . . ?
C123 C165 N29 99.8(17) . . ?
C123 C165 H16P 111.8 . . ?
C123 C165 H16Q 111.8 . . ?
H16P C165 H16Q 109.5 . . ?
N29 C166 C167 119(2) . . ?
N29 C166 H16R 107.6 . . ?
N29 C166 H16S 107.6 . . ?
C167 C166 H16R 107.6 . . ?
C167 C166 H16S 107.6 . . ?
H16R C166 H16S 107.1 . . ?
C141 N30 C145 102.7(9) . . ?
C144 N30 C141 116.0(10) . . ?
C144 N30 C145 110.1(10) . . ?
C144 N30 C148 107.8(9) . . ?
C148 N30 C141 110.7(9) . . ?
C148 N30 C145 109.3(9) . . ?
C143 N30 C142 106.1(15) . . ?
C146 N30 C142 100.0(14) . . ?
C146 N30 C143 110.8(15) . . ?
C147 N30 C142 108.7(16) . . ?
C147 N30 C143 111.4(15) . . ?
C147 N30 C146 118.5(16) . . ?
H13A C137 H13B 109.5 . . ?
H13A C137 H13C 109.5 . . ?
H13B C137 H13C 109.5 . . ?
H13D C137 H13E 109.5 . . ?
H13D C137 H13F 109.4 . . ?
H13E C137 H13F 109.5 . . ?
C141 C137 H13A 109.5 . . ?
C141 C137 H13B 109.5 . . ?
C141 C137 H13C 109.5 . . ?
C142 C137 H13D 109.7 . . ?
C142 C137 H13E 109.7 . . ?
C142 C137 H13F 109.0 . . ?
H13G C138 H13H 109.4 . . ?
H13G C138 H13I 109.4 . . ?
H13H C138 H13I 109.5 . . ?
H13J C138 H13K 109.4 . . ?
H13J C138 H13L 109.4 . . ?
H13K C138 H13L 109.5 . . ?
C144 C138 H13G 108.7 . . ?
C144 C138 H13H 110.5 . . ?
C144 C138 H13I 109.3 . . ?
C143 C138 H13J 110.5 . . ?
C143 C138 H13K 110.3 . . ?
C143 C138 H13L 107.7 . . ?
H13M C139 H13N 109.5 . . ?
H13M C139 H13O 109.5 . . ?
H13N C139 H13O 109.5 . . ?
H13P C139 H13Q 109.5 . . ?
H13P C139 H13R 109.4 . . ?
H13Q C139 H13R 109.5 . . ?
C145 C139 H13M 109.5 . . ?
C145 C139 H13N 109.5 . . ?
C145 C139 H13O 109.5 . . ?
C146 C139 H13P 111.6 . . ?
C146 C139 H13Q 107.6 . . ?
C146 C139 H13R 109.2 . . ?
H14A C140 H14B 109.5 . . ?
H14A C140 H14C 109.5 . . ?
H14B C140 H14C 109.5 . . ?
H14D C140 H14E 109.5 . . ?
H14D C140 H14F 109.5 . . ?
H14E C140 H14F 109.5 . . ?
C148 C140 H14A 109.5 . . ?
C148 C140 H14B 109.5 . . ?
C148 C140 H14C 109.5 . . ?
C147 C140 H14D 109.5 . . ?
C147 C140 H14E 109.5 . . ?
C147 C140 H14F 109.5 . . ?
N30 C141 C137 106.7(10) . . ?
N30 C141 H14G 110.4 . . ?
N30 C141 H14H 110.4 . . ?
C137 C141 H14G 110.4 . . ?
C137 C141 H14H 110.4 . . ?
H14G C141 H14H 108.6 . . ?
N30 C144 C138 112.5(11) . . ?
N30 C144 H14I 109.1 . . ?
N30 C144 H14J 109.1 . . ?
C138 C144 H14I 109.1 . . ?
C138 C144 H14J 109.1 . . ?
H14I C144 H14J 107.8 . . ?
N30 C145 C139 107.1(10) . . ?
N30 C145 H14K 110.3 . . ?
N30 C145 H14L 110.3 . . ?
C139 C145 H14K 110.3 . . ?
C139 C145 H14L 110.3 . . ?
H14K C145 H14L 108.6 . . ?
N30 C148 H14M 108.8 . . ?
N30 C148 H14N 108.8 . . ?
C140 C148 N30 113.9(10) . . ?
C140 C148 H14M 108.8 . . ?
C140 C148 H14N 108.8 . . ?
H14M C148 H14N 107.7 . . ?
N30 C142 C137 101.6(15) . . ?
N30 C142 H14O 111.5 . . ?
N30 C142 H14P 111.5 . . ?
C137 C142 H14O 111.5 . . ?
C137 C142 H14P 111.5 . . ?
H14O C142 H14P 109.3 . . ?
N30 C143 C138 108.4(16) . . ?
N30 C143 H14Q 110.0 . . ?
N30 C143 H14R 110.0 . . ?
C138 C143 H14Q 110.0 . . ?
C138 C143 H14R 110.0 . . ?
H14Q C143 H14R 108.4 . . ?
N30 C146 C139 101.2(15) . . ?
N30 C146 H14S 111.5 . . ?
N30 C146 H14T 111.5 . . ?
C139 C146 H14S 111.5 . . ?
C139 C146 H14T 111.5 . . ?
H14S C146 H14T 109.4 . . ?
N30 C147 C140 114.0(17) . . ?
N30 C147 H14U 108.8 . . ?
N30 C147 H14V 108.8 . . ?
C140 C147 H14U 108.8 . . ?
C140 C147 H14V 108.8 . . ?
H14U C147 H14V 107.7 . . ?
C150 N31 C152 111.5(7) . . ?
C150 N31 C155 109.9(7) . . ?
C152 N31 C155 106.5(6) . . ?
C153 N31 C150 106.1(7) . . ?
C153 N31 C152 111.3(7) . . ?
C153 N31 C155 111.5(7) . . ?
H14W C149 H14X 109.5 . . ?
H14W C149 H14Y 109.5 . . ?
H14X C149 H14Y 109.5 . . ?
C150 C149 H14W 109.5 . . ?
C150 C149 H14X 109.5 . . ?
C150 C149 H14Y 109.5 . . ?
N31 C150 C149 114.4(8) . . ?
N31 C150 H15D 108.7 . . ?
N31 C150 H15E 108.7 . . ?
C149 C150 H15D 108.7 . . ?
C149 C150 H15E 108.7 . . ?
H15D C150 H15E 107.6 . . ?
H15F C151 H15G 109.5 . . ?
H15F C151 H15H 109.5 . . ?
H15G C151 H15H 109.5 . . ?
C152 C151 H15F 109.5 . . ?
C152 C151 H15G 109.5 . . ?
C152 C151 H15H 109.5 . . ?
N31 C152 C151 115.7(7) . . ?
N31 C152 H15I 108.4 . . ?
N31 C152 H15J 108.4 . . ?
C151 C152 H15I 108.4 . . ?
C151 C152 H15J 108.4 . . ?
H15I C152 H15J 107.4 . . ?
N31 C153 H15K 108.7 . . ?
N31 C153 H15L 108.7 . . ?
N31 C153 C154 114.0(8) . . ?
H15K C153 H15L 107.6 . . ?
C154 C153 H15K 108.7 . . ?
C154 C153 H15L 108.7 . . ?
C153 C154 H15M 109.5 . . ?
C153 C154 H15N 109.5 . . ?
C153 C154 H15O 109.5 . . ?
H15M C154 H15N 109.5 . . ?
H15M C154 H15O 109.5 . . ?
H15N C154 H15O 109.5 . . ?
N31 C155 H15P 108.7 . . ?
N31 C155 H15Q 108.7 . . ?
H15P C155 H15Q 107.6 . . ?
C156 C155 N31 114.4(7) . . ?
C156 C155 H15P 108.7 . . ?
C156 C155 H15Q 108.7 . . ?
C155 C156 H15R 109.5 . . ?
C155 C156 H15S 109.5 . . ?
C155 C156 H15T 109.5 . . ?
H15R C156 H15S 109.5 . . ?
H15R C156 H15T 109.5 . . ?
H15S C156 H15T 109.5 . . ?
C129 N32 C132 112.3(11) . . ?
C129 N32 C133 110.3(11) . . ?
C129 N32 C136 110.1(11) . . ?
C132 N32 C136 100.5(9) . . ?
C133 N32 C132 112.1(11) . . ?
C133 N32 C136 111.3(11) . . ?
C130 N32 C131 114.7(18) . . ?
C130 N32 C135 110.3(17) . . ?
C131 N32 C135 100.5(15) . . ?
C134 N32 C130 110.8(17) . . ?
C134 N32 C131 114.9(18) . . ?
C134 N32 C135 104.6(17) . . ?
H12S C125 H12T 109.5 . . ?
H12S C125 H12U 109.5 . . ?
H12T C125 H12U 109.5 . . ?
H12V C125 H12W 109.4 . . ?
H12V C125 H12X 109.5 . . ?
H12W C125 H12X 109.5 . . ?
C129 C125 H12S 109.5 . . ?
C129 C125 H12T 109.5 . . ?
C129 C125 H12U 109.5 . . ?
C130 C125 H12V 108.9 . . ?
C130 C125 H12W 111.0 . . ?
C130 C125 H12X 108.5 . . ?
H12Y C126 HA 109.5 . . ?
H12Y C126 HB 109.5 . . ?
HA C126 HB 109.5 . . ?
HC C126 HD 109.5 . . ?
HC C126 HE 109.5 . . ?
HD C126 HE 109.5 . . ?
C132 C126 H12Y 109.5 . . ?
C132 C126 HA 109.5 . . ?
C132 C126 HB 109.5 . . ?
C131 C126 HC 112.0 . . ?
C131 C126 HD 106.8 . . ?
C131 C126 HE 109.5 . . ?
H12Z C127 HF 109.5 . . ?
H12Z C127 HG 109.5 . . ?
HF C127 HG 109.5 . . ?
HH C127 HI 109.5 . . ?
HH C127 HJ 109.5 . . ?
HI C127 HJ 109.5 . . ?
C133 C127 H12Z 109.5 . . ?
C133 C127 HF 109.5 . . ?
C133 C127 HG 109.5 . . ?
C134 C127 HH 109.5 . . ?
C134 C127 HI 109.5 . . ?
C134 C127 HJ 109.5 . . ?
H12 C128 HK 109.5 . . ?
H12 C128 HL 109.5 . . ?
HK C128 HL 109.5 . . ?
HM C128 HN 109.5 . . ?
HM C128 HO 109.5 . . ?
HN C128 HO 109.5 . . ?
C136 C128 H12 109.5 . . ?
C136 C128 HK 109.5 . . ?
C136 C128 HL 109.5 . . ?
C135 C128 HM 110.7 . . ?
C135 C128 HN 109.1 . . ?
C135 C128 HO 108.6 . . ?
N32 C129 C125 112.3(12) . . ?
N32 C129 H0AA 109.1 . . ?
N32 C129 HP 109.1 . . ?
C125 C129 H0AA 109.1 . . ?
C125 C129 HP 109.1 . . ?
H0AA C129 HP 107.9 . . ?
N32 C132 H13S 109.1 . . ?
N32 C132 H13T 109.1 . . ?
C126 C132 N32 112.3(11) . . ?
C126 C132 H13S 109.2 . . ?
C126 C132 H13T 109.2 . . ?
H13S C132 H13T 107.9 . . ?
N32 C133 C127 117.5(13) . . ?
N32 C133 H13U 107.9 . . ?
N32 C133 H13V 107.9 . . ?
C127 C133 H13U 107.9 . . ?
C127 C133 H13V 107.9 . . ?
H13U C133 H13V 107.2 . . ?
N32 C136 C128 104.9(11) . . ?
N32 C136 H13W 110.8 . . ?
N32 C136 H13X 110.8 . . ?
C128 C136 H13W 110.8 . . ?
C128 C136 H13X 110.8 . . ?
H13W C136 H13X 108.8 . . ?
N32 C130 C125 106.8(18) . . ?
N32 C130 H13Y 110.4 . . ?
N32 C130 HQ 110.4 . . ?
C125 C130 H13Y 110.4 . . ?
C125 C130 HQ 110.4 . . ?
H13Y C130 HQ 108.6 . . ?
N32 C131 C126 111.1(19) . . ?
N32 C131 H13Z 109.4 . . ?
N32 C131 HR 109.4 . . ?
C126 C131 H13Z 109.4 . . ?
C126 C131 HR 109.4 . . ?
H13Z C131 HR 108.0 . . ?
N32 C134 C127 117(2) . . ?
N32 C134 H1AA 108.1 . . ?
N32 C134 HS 108.1 . . ?
C127 C134 H1AA 108.1 . . ?
C127 C134 HS 108.1 . . ?
H1AA C134 HS 107.3 . . ?
N32 C135 C128 86.6(13) . . ?
N32 C135 H2AA 114.2 . . ?
N32 C135 HT 114.2 . . ?
C128 C135 H2AA 114.2 . . ?
C128 C135 HT 114.2 . . ?
H2AA C135 HT 111.4 . . ?

loop_
_geom_bond_atom_site_label_1
_geom_bond_atom_site_label_2
_geom_bond_distance
_geom_bond_site_symmetry_2
_geom_bond_publ_flag
W2 Fe6 2.7830(10) . ?
W2 Fe4 2.6818(9) . ?
W2 Fe5 2.7787(10) . ?
W2 S8 2.3608(17) . ?
W2 S7 2.3462(15) . ?
W2 S6 2.3614(17) . ?
W2 N7 2.259(5) . ?
W2 N9 2.281(5) . ?
W2 N11 2.264(6) . ?
W1 Fe3 2.7074(9) . ?
W1 Fe2 2.7748(9) . ?
W1 Fe1 2.7651(9) . ?
W1 S3 2.3646(14) . ?
W1 S1 2.3593(15) . ?
W1 S2 2.3528(15) . ?
W1 N4 2.266(5) . ?
W1 N2 2.281(5) . ?
W1 N6 2.285(5) . ?
Fe6 Fe4 2.5928(12) . ?
Fe6 Fe5 2.5730(14) . ?
Fe6 S8 2.284(2) . ?
Fe6 S6 2.286(2) . ?
Fe6 S9 2.284(3) . ?
Fe6 N14 1.875(5) . ?
Fe4 Fe5 2.5979(13) . ?
Fe4 Fe3 2.5050(11) . ?
Fe4 S8 2.2508(18) . ?
Fe4 S7 2.2547(18) . ?
Fe4 N14 1.979(5) . ?
Fe4 N13 1.881(5) . ?
Fe5 S7 2.2964(18) . ?
Fe5 S6 2.2948(18) . ?
Fe5 S10 2.298(2) . ?
Fe5 N14 1.886(5) . ?
Fe3 Fe2 2.5880(12) . ?
Fe3 Fe1 2.5950(11) . ?
Fe3 S3 2.2483(17) . ?
Fe3 S2 2.2520(16) . ?
Fe3 N14 1.877(5) . ?
Fe3 N13 1.937(4) . ?
Fe2 Fe1 2.5511(11) . ?
Fe2 S3 2.2806(17) . ?
Fe2 S1 2.2952(17) . ?
Fe2 S5 2.283(2) . ?
Fe2 N13 1.898(5) . ?
Fe1 S1 2.3084(18) . ?
Fe1 S2 2.2765(17) . ?
Fe1 S4 2.3079(19) . ?
Fe1 N13 1.901(5) . ?
S10 C45 1.740(9) . ?
S9 C52 1.662(8) . ?
S4 C31 1.763(8) . ?
S5 C38 1.763(7) . ?
N8 N7 1.380(7) . ?
N8 C24 1.352(8) . ?
N8 B1 1.521(10) . ?
N7 C22 1.349(9) . ?
N10 N9 1.375(7) . ?
N10 C29 1.353(9) . ?
N10 B1 1.535(10) . ?
N9 C27 1.351(8) . ?
N12 N11 1.376(7) . ?
N12 C19 1.355(9) . ?
N12 B1 1.530(11) . ?
N11 C17 1.342(9) . ?
N4 N3 1.375(7) . ?
N4 C9 1.365(8) . ?
N3 C7 1.359(8) . ?
N3 B2 1.526(9) . ?
N2 N1 1.390(7) . ?
N2 C4 1.345(8) . ?
N1 C2 1.351(8) . ?
N1 B2 1.520(9) . ?
N6 N5 1.379(6) . ?
N6 C14 1.357(8) . ?
N5 C12 1.345(8) . ?
N5 B2 1.547(9) . ?
C25 H25A 0.9600 . ?
C25 H25B 0.9600 . ?
C25 H25C 0.9600 . ?
C25 C24 1.480(10) . ?
C24 C23 1.352(11) . ?
C23 H23 0.9300 . ?
C23 C22 1.379(10) . ?
C22 C21 1.484(11) . ?
C21 H21A 0.9600 . ?
C21 H21B 0.9600 . ?
C21 H21C 0.9600 . ?
C30 H30A 0.9600 . ?
C30 H30B 0.9600 . ?
C30 H30C 0.9600 . ?
C30 C29 1.519(10) . ?
C29 C28 1.377(10) . ?
C28 H28 0.9300 . ?
C28 C27 1.380(9) . ?
C27 C26 1.482(9) . ?
C26 H26A 0.9600 . ?
C26 H26B 0.9600 . ?
C26 H26C 0.9600 . ?
C20 H20A 0.9600 . ?
C20 H20B 0.9600 . ?
C20 H20C 0.9600 . ?
C20 C19 1.515(11) . ?
C19 C18 1.350(11) . ?
C18 H18 0.9300 . ?
C18 C17 1.387(10) . ?
C17 C16 1.503(11) . ?
C16 H16A 0.9600 . ?
C16 H16B 0.9600 . ?
C16 H16C 0.9600 . ?
C10 H10A 0.9600 . ?
C10 H10B 0.9600 . ?
C10 H10C 0.9600 . ?
C10 C9 1.484(9) . ?
C9 C8 1.381(9) . ?
C8 H8 0.9300 . ?
C8 C7 1.358(9) . ?
C7 C6 1.509(9) . ?
C6 H6A 0.9600 . ?
C6 H6B 0.9600 . ?
C6 H6C 0.9600 . ?
C5 H5A 0.9600 . ?
C5 H5B 0.9600 . ?
C5 H5C 0.9600 . ?
C5 C4 1.488(9) . ?
C4 C3 1.398(9) . ?
C3 H3 0.9300 . ?
C3 C2 1.348(10) . ?
C2 C1 1.507(10) . ?
C1 H1A 0.9600 . ?
C1 H1B 0.9600 . ?
C1 H1C 0.9600 . ?
C15 H15A 0.9600 . ?
C15 H15B 0.9600 . ?
C15 H15C 0.9600 . ?
C15 C14 1.482(9) . ?
C14 C13 1.394(9) . ?
C13 H13 0.9300 . ?
C13 C12 1.364(10) . ?
C12 C11 1.516(9) . ?
C11 H11A 0.9600 . ?
C11 H11B 0.9600 . ?
C11 H11C 0.9600 . ?
C45 C46 1.399(12) . ?
C45 C50 1.389(12) . ?
C46 H46 0.9300 . ?
C46 C47 1.376(13) . ?
C47 H47 0.9300 . ?
C47 C48 1.351(14) . ?
C48 C49 1.351(14) . ?
C48 C51 1.558(14) . ?
C49 H49 0.9300 . ?
C49 C50 1.418(13) . ?
C50 H50 0.9300 . ?
C51 H51A 0.9600 . ?
C51 H51B 0.9600 . ?
C51 H51C 0.9600 . ?
C53 H53 0.9300 . ?
C53 C54 1.3900 . ?
C53 C52 1.3900 . ?
C54 H54 0.9300 . ?
C54 C55 1.3900 . ?
C55 C56 1.3900 . ?
C55 C58 1.481(16) . ?
C56 H56 0.9300 . ?
C56 C57 1.3900 . ?
C57 H57 0.9300 . ?
C57 C52 1.3900 . ?
C58 H58A 0.9601 . ?
C58 H58B 0.9601 . ?
C58 H58C 0.9601 . ?
C31 C36 1.394(10) . ?
C31 C32 1.399(9) . ?
C36 H36 0.9300 . ?
C36 C35 1.373(11) . ?
C35 H35 0.9300 . ?
C35 C34 1.377(11) . ?
C34 C33 1.367(11) . ?
C34 C37 1.534(12) . ?
C33 H33 0.9300 . ?
C33 C32 1.388(11) . ?
C32 H32 0.9300 . ?
C37 H37A 0.9600 . ?
C37 H37B 0.9600 . ?
C37 H37C 0.9600 . ?
C38 C39 1.381(11) . ?
C38 C43 1.394(11) . ?
C39 H39 0.9300 . ?
C39 C40 1.398(11) . ?
C40 H40 0.9300 . ?
C40 C41 1.356(12) . ?
C41 C42 1.350(12) . ?
C41 C44 1.535(12) . ?
C42 H42 0.9300 . ?
C42 C43 1.384(11) . ?
C43 H43 0.9300 . ?
C44 H44A 0.9600 . ?
C44 H44B 0.9599 . ?
C44 H44C 0.9599 . ?
B1 H1 0.9800 . ?
B2 H2 0.9800 . ?
W3 Fe7 2.7861(10) . ?
W3 Fe8 2.7672(10) . ?
W3 Fe9 2.7018(9) . ?
W3 S11 2.3607(15) . ?
W3 S12 2.3520(18) . ?
W3 S13 2.3592(17) . ?
W3 N16 2.275(5) . ?
W3 N18 2.260(5) . ?
W3 N20 2.274(5) . ?
W4 Fe10 2.7297(9) . ?
W4 Fe11 2.7623(9) . ?
W4 Fe12 2.7713(9) . ?
W4 S14 2.3585(15) . ?
W4 S15 2.3589(16) . ?
W4 S16 2.3559(16) . ?
W4 N21 2.276(5) . ?
W4 N23 2.285(5) . ?
W4 N25 2.282(5) . ?
Fe7 Fe8 2.5436(14) . ?
Fe7 Fe9 2.5872(13) . ?
Fe7 S11 2.2791(19) . ?
Fe7 S12 2.3012(19) . ?
Fe7 S17 2.277(2) . ?
Fe7 N27 1.891(5) . ?
Fe8 Fe9 2.5950(13) . ?
Fe8 S12 2.298(2) . ?
Fe8 S13 2.2806(19) . ?
Fe8 S18 2.290(2) . ?
Fe8 N27 1.898(5) . ?
Fe9 Fe10 2.5118(11) . ?
Fe9 S11 2.2531(18) . ?
Fe9 S13 2.2624(17) . ?
Fe9 N27 1.955(5) . ?
Fe9 N28 1.882(5) . ?
Fe10 Fe11 2.6037(13) . ?
Fe10 Fe12 2.6045(12) . ?
Fe10 S14 2.2577(17) . ?
Fe10 S15 2.2628(18) . ?
Fe10 N27 1.901(5) . ?
Fe10 N28 1.950(5) . ?
Fe11 Fe12 2.5455(12) . ?
Fe11 S15 2.2799(19) . ?
Fe11 S16 2.3068(18) . ?
Fe11 S20 2.309(2) . ?
Fe11 N28 1.889(5) . ?
Fe12 S14 2.2802(18) . ?
Fe12 S16 2.2912(17) . ?
Fe12 S19 2.284(2) . ?
Fe12 N28 1.899(5) . ?
S17 C89 1.732(10) . ?
S18 C96 1.776(11) . ?
S19 C103 1.760(8) . ?
S20 C110 1.773(10) . ?
N15 N16 1.380(7) . ?
N15 C60 1.335(8) . ?
N15 B3 1.524(9) . ?
N16 C62 1.351(8) . ?
N17 N18 1.380(7) . ?
N17 C65 1.341(8) . ?
N17 B3 1.508(9) . ?
N18 C67 1.363(8) . ?
N19 N20 1.391(6) . ?
N19 C70 1.351(8) . ?
N19 B3 1.552(9) . ?
N20 C72 1.363(8) . ?
N21 N22 1.376(6) . ?
N21 C85 1.362(8) . ?
N22 C87 1.351(8) . ?
N22 B4 1.534(9) . ?
N23 N24 1.381(6) . ?
N23 C75 1.356(8) . ?
N24 C77 1.346(9) . ?
N24 B4 1.536(9) . ?
N25 N26 1.385(7) . ?
N25 C80 1.334(8) . ?
N26 C82 1.352(8) . ?
N26 B4 1.515(10) . ?
C59 H59A 0.9600 . ?
C59 H59B 0.9600 . ?
C59 H59C 0.9600 . ?
C59 C60 1.515(9) . ?
C60 C61 1.373(10) . ?
C61 H61 0.9300 . ?
C61 C62 1.378(9) . ?
C62 C63 1.500(10) . ?
C63 H63A 0.9600 . ?
C63 H63B 0.9600 . ?
C63 H63C 0.9600 . ?
C64 H64A 0.9600 . ?
C64 H64B 0.9600 . ?
C64 H64C 0.9600 . ?
C64 C65 1.501(10) . ?
C65 C66 1.366(10) . ?
C66 H66 0.9300 . ?
C66 C67 1.394(9) . ?
C67 C68 1.485(10) . ?
C68 H68A 0.9600 . ?
C68 H68B 0.9600 . ?
C68 H68C 0.9600 . ?
C69 H69A 0.9600 . ?
C69 H69B 0.9600 . ?
C69 H69C 0.9600 . ?
C69 C70 1.498(9) . ?
C70 C71 1.378(9) . ?
C71 H71 0.9300 . ?
C71 C72 1.384(9) . ?
C72 C73 1.494(9) . ?
C73 H73A 0.9600 . ?
C73 H73B 0.9600 . ?
C73 H73C 0.9600 . ?
C74 H74A 0.9600 . ?
C74 H74B 0.9600 . ?
C74 H74C 0.9600 . ?
C74 C75 1.495(9) . ?
C75 C76 1.396(9) . ?
C76 H76 0.9300 . ?
C76 C77 1.359(10) . ?
C77 C78 1.508(9) . ?
C78 H78A 0.9600 . ?
C78 H78B 0.9600 . ?
C78 H78C 0.9600 . ?
C79 H79A 0.9600 . ?
C79 H79B 0.9600 . ?
C79 H79C 0.9600 . ?
C79 C80 1.497(10) . ?
C80 C81 1.382(9) . ?
C81 H81 0.9300 . ?
C81 C82 1.350(10) . ?
C82 C83 1.502(10) . ?
C83 H83A 0.9600 . ?
C83 H83B 0.9600 . ?
C83 H83C 0.9600 . ?
C84 H84A 0.9600 . ?
C84 H84B 0.9600 . ?
C84 H84C 0.9600 . ?
C84 C85 1.486(9) . ?
C85 C86 1.394(8) . ?
C86 H86 0.9300 . ?
C86 C87 1.352(10) . ?
C87 C88 1.497(9) . ?
C88 H88A 0.9600 . ?
C88 H88B 0.9600 . ?
C88 H88C 0.9600 . ?
C89 C90 1.389(13) . ?
C89 C94 1.401(14) . ?
C90 H90 0.9300 . ?
C90 C91 1.429(14) . ?
C91 H91 0.9300 . ?
C91 C92 1.329(15) . ?
C92 C93 1.287(15) . ?
C92 C95 1.586(15) . ?
C93 H93 0.9300 . ?
C93 C94 1.398(14) . ?
C94 H94 0.9300 . ?
C95 H95A 0.9600 . ?
C95 H95B 0.9600 . ?
C95 H95C 0.9600 . ?
C96 C97 1.402(13) . ?
C96 C101 1.406(14) . ?
C97 H97 0.9300 . ?
C97 C98 1.402(14) . ?
C98 H98 0.9300 . ?
C98 C99 1.371(15) . ?
C99 C100 1.335(13) . ?
C99 C102 1.559(15) . ?
C100 H100 0.9300 . ?
C100 C101 1.376(13) . ?
C101 H101 0.9300 . ?
C102 H10D 0.9600 . ?
C102 H10E 0.9600 . ?
C102 H10F 0.9600 . ?
C103 C104 1.373(10) . ?
C103 C108 1.389(10) . ?
C104 H104 0.9300 . ?
C104 C105 1.378(11) . ?
C105 H105 0.9300 . ?
C105 C106 1.371(12) . ?
C106 C107 1.368(11) . ?
C106 C109 1.521(12) . ?
C107 H107 0.9300 . ?
C107 C108 1.367(10) . ?
C108 H108 0.9300 . ?
C109 H10G 0.9600 . ?
C109 H10H 0.9600 . ?
C109 H10I 0.9600 . ?
C110 C111 1.388(12) . ?
C110 C115 1.397(11) . ?
C111 H111 0.9300 . ?
C111 C112 1.355(12) . ?
C112 H112 0.9300 . ?
C112 C113 1.383(13) . ?
C113 C114 1.377(14) . ?
C113 C116 1.523(14) . ?
C114 H114 0.9300 . ?
C114 C115 1.378(13) . ?
C115 H115 0.9300 . ?
C116 H11D 0.9600 . ?
C116 H11E 0.9600 . ?
C116 H11F 0.9600 . ?
B3 H3A 0.9800 . ?
B4 H4 0.9800 . ?
O1 C162 1.32(2) . ?
N34 C160 1.433(19) . ?
N34 C161 1.389(18) . ?
N34 C162 1.31(2) . ?
C160 H16T 0.9600 . ?
C160 H16U 0.9600 . ?
C160 H16V 0.9600 . ?
C161 H16W 0.9600 . ?
C161 H16X 0.9600 . ?
C161 H16Y 0.9600 . ?
C162 H162 0.9300 . ?
O2 C159 1.124(19) . ?
N33 C157 1.389(18) . ?
N33 C158 1.241(17) . ?
N33 C159 1.55(2) . ?
C157 H15U 0.9600 . ?
C157 H15V 0.9600 . ?
C157 H15W 0.9600 . ?
C158 H15X 0.9600 . ?
C158 H15Y 0.9600 . ?
C158 H 0.9600 . ?
C159 H159 0.9300 . ?
N29 C117 1.49(2) . ?
N29 C118 1.595(19) . ?
N29 C119 1.414(19) . ?
N29 C121 1.548(18) . ?
N29 C122 1.58(3) . ?
N29 C124 1.49(3) . ?
N29 C165 1.68(3) . ?
N29 C166 1.43(3) . ?
C120 H12A 0.9600 . ?
C120 H12B 0.9600 . ?
C120 H12C 0.9600 . ?
C120 H12D 0.9600 . ?
C120 H12E 0.9600 . ?
C120 H12F 0.9600 . ?
C120 C119 1.62(2) . ?
C120 C124 1.57(3) . ?
C123 H12G 0.9600 . ?
C123 H12H 0.9600 . ?
C123 H12I 0.9600 . ?
C123 H12J 0.9600 . ?
C123 H12K 0.9600 . ?
C123 H12L 0.9600 . ?
C123 C121 1.66(2) . ?
C123 C165 1.62(3) . ?
C163 H16D 0.9599 . ?
C163 H16E 0.9607 . ?
C163 H16F 0.9595 . ?
C163 H16G 0.9600 . ?
C163 H16H 0.9603 . ?
C163 H16I 0.9591 . ?
C163 C118 1.68(2) . ?
C163 C122 1.81(3) . ?
C167 H16J 0.9600 . ?
C167 H16K 0.9600 . ?
C167 H16L 0.9600 . ?
C167 H16M 0.9600 . ?
C167 H16N 0.9600 . ?
C167 H16O 0.9600 . ?
C167 C117 1.49(2) . ?
C167 C166 1.52(3) . ?
C117 H11G 0.9700 . ?
C117 H11H 0.9700 . ?
C118 H11I 0.9700 . ?
C118 H11J 0.9700 . ?
C119 H11K 0.9700 . ?
C119 H11L 0.9700 . ?
C121 H12M 0.9700 . ?
C121 H12N 0.9700 . ?
C122 H12O 0.9700 . ?
C122 H12P 0.9700 . ?
C124 H12Q 0.9700 . ?
C124 H12R 0.9700 . ?
C165 H16P 0.9700 . ?
C165 H16Q 0.9700 . ?
C166 H16R 0.9700 . ?
C166 H16S 0.9700 . ?
N30 C141 1.524(15) . ?
N30 C144 1.434(16) . ?
N30 C145 1.552(15) . ?
N30 C148 1.511(14) . ?
N30 C142 1.61(3) . ?
N30 C143 1.54(2) . ?
N30 C146 1.51(3) . ?
N30 C147 1.39(3) . ?
C137 H13A 0.9600 . ?
C137 H13B 0.9600 . ?
C137 H13C 0.9600 . ?
C137 H13D 0.9597 . ?
C137 H13E 0.9600 . ?
C137 H13F 0.9604 . ?
C137 C141 1.622(17) . ?
C137 C142 1.65(3) . ?
C138 H13G 0.9606 . ?
C138 H13H 0.9600 . ?
C138 H13I 0.9603 . ?
C138 H13J 0.9599 . ?
C138 H13K 0.9604 . ?
C138 H13L 0.9601 . ?
C138 C144 1.589(16) . ?
C138 C143 1.56(3) . ?
C139 H13M 0.9600 . ?
C139 H13N 0.9600 . ?
C139 H13O 0.9600 . ?
C139 H13P 0.9600 . ?
C139 H13Q 0.9598 . ?
C139 H13R 0.9600 . ?
C139 C145 1.576(17) . ?
C139 C146 1.74(3) . ?
C140 H14A 0.9600 . ?
C140 H14B 0.9600 . ?
C140 H14C 0.9600 . ?
C140 H14D 0.9600 . ?
C140 H14E 0.9600 . ?
C140 H14F 0.9600 . ?
C140 C148 1.509(16) . ?
C140 C147 1.62(2) . ?
C141 H14G 0.9700 . ?
C141 H14H 0.9700 . ?
C144 H14I 0.9700 . ?
C144 H14J 0.9700 . ?
C145 H14K 0.9700 . ?
C145 H14L 0.9700 . ?
C148 H14M 0.9700 . ?
C148 H14N 0.9700 . ?
C142 H14O 0.9700 . ?
C142 H14P 0.9700 . ?
C143 H14Q 0.9700 . ?
C143 H14R 0.9700 . ?
C146 H14S 0.9700 . ?
C146 H14T 0.9700 . ?
C147 H14U 0.9700 . ?
C147 H14V 0.9700 . ?
N31 C150 1.496(11) . ?
N31 C152 1.496(10) . ?
N31 C153 1.485(11) . ?
N31 C155 1.513(10) . ?
C149 H14W 0.9600 . ?
C149 H14X 0.9600 . ?
C149 H14Y 0.9600 . ?
C149 C150 1.524(14) . ?
C150 H15D 0.9700 . ?
C150 H15E 0.9700 . ?
C151 H15F 0.9600 . ?
C151 H15G 0.9600 . ?
C151 H15H 0.9600 . ?
C151 C152 1.530(11) . ?
C152 H15I 0.9700 . ?
C152 H15J 0.9700 . ?
C153 H15K 0.9700 . ?
C153 H15L 0.9700 . ?
C153 C154 1.513(13) . ?
C154 H15M 0.9600 . ?
C154 H15N 0.9600 . ?
C154 H15O 0.9600 . ?
C155 H15P 0.9700 . ?
C155 H15Q 0.9700 . ?
C155 C156 1.505(12) . ?
C156 H15R 0.9600 . ?
C156 H15S 0.9600 . ?
C156 H15T 0.9600 . ?
N32 C129 1.441(17) . ?
N32 C132 1.551(16) . ?
N32 C133 1.477(18) . ?
N32 C136 1.564(17) . ?
N32 C130 1.46(3) . ?
N32 C131 1.50(3) . ?
N32 C134 1.43(3) . ?
N32 C135 1.66(3) . ?
C125 H12S 0.9600 . ?
C125 H12T 0.9600 . ?
C125 H12U 0.9600 . ?
C125 H12V 0.9603 . ?
C125 H12W 0.9604 . ?
C125 H12X 0.9593 . ?
C125 C129 1.582(19) . ?
C125 C130 1.66(3) . ?
C126 H12Y 0.9600 . ?
C126 HA 0.9600 . ?
C126 HB 0.9600 . ?
C126 HC 0.9604 . ?
C126 HD 0.9604 . ?
C126 HE 0.9599 . ?
C126 C132 1.453(17) . ?
C126 C131 1.52(3) . ?
C127 H12Z 0.9600 . ?
C127 HF 0.9600 . ?
C127 HG 0.9600 . ?
C127 HH 0.9600 . ?
C127 HI 0.9600 . ?
C127 HJ 0.9600 . ?
C127 C133 1.488(18) . ?
C127 C134 1.55(3) . ?
C128 H12 0.9600 . ?
C128 HK 0.9600 . ?
C128 HL 0.9600 . ?
C128 HM 0.9597 . ?
C128 HN 0.9593 . ?
C128 HO 0.9597 . ?
C128 C136 1.665(18) . ?
C128 C135 2.05(3) . ?
C129 H0AA 0.9700 . ?
C129 HP 0.9700 . ?
C132 H13S 0.9700 . ?
C132 H13T 0.9700 . ?
C133 H13U 0.9700 . ?
C133 H13V 0.9700 . ?
C136 H13W 0.9700 . ?
C136 H13X 0.9700 . ?
C130 H13Y 0.9700 . ?
C130 HQ 0.9700 . ?
C131 H13Z 0.9700 . ?
C131 HR 0.9700 . ?
C134 H1AA 0.9700 . ?
C134 HS 0.9700 . ?
C135 H2AA 0.9700 . ?
C135 HT 0.9700 . ?

loop_
_geom_torsion_atom_site_label_1
_geom_torsion_atom_site_label_2
_geom_torsion_atom_site_label_3
_geom_torsion_atom_site_label_4
_geom_torsion
_geom_torsion_site_symmetry_1
_geom_torsion_site_symmetry_2
_geom_torsion_site_symmetry_3
_geom_torsion_site_symmetry_4
_geom_torsion_publ_flag
W2 Fe6 N14 Fe4 -41.43(15) . . . . ?
W2 Fe6 N14 Fe5 43.33(15) . . . . ?
W2 Fe6 N14 Fe3 -112.7(3) . . . . ?
W2 Fe4 N13 Fe3 177.6(5) . . . . ?
W2 Fe4 N13 Fe2 -107.9(6) . . . . ?
W2 Fe4 N13 Fe1 103.6(6) . . . . ?
W2 Fe5 N14 Fe6 -43.40(15) . . . . ?
W2 Fe5 N14 Fe4 41.45(14) . . . . ?
W2 Fe5 N14 Fe3 113.6(3) . . . . ?
W2 N7 C22 C23 175.4(5) . . . . ?
W2 N7 C22 C21 -2.0(13) . . . . ?
W2 N9 C27 C28 173.9(5) . . . . ?
W2 N9 C27 C26 -6.7(11) . . . . ?
W2 N11 C17 C18 170.9(5) . . . . ?
W2 N11 C17 C16 -11.0(12) . . . . ?
W1 Fe3 N14 Fe6 -103.2(6) . . . . ?
W1 Fe3 N14 Fe4 -175.8(5) . . . . ?
W1 Fe3 N14 Fe5 110.7(5) . . . . ?
W1 Fe2 N13 Fe4 -114.7(3) . . . . ?
W1 Fe2 N13 Fe3 -41.32(13) . . . . ?
W1 Fe2 N13 Fe1 44.21(13) . . . . ?
W1 N4 N3 C7 174.8(4) . . . . ?
W1 N4 N3 B2 -2.4(7) . . . . ?
W1 N4 C9 C10 5.1(10) . . . . ?
W1 N4 C9 C8 -174.4(4) . . . . ?
W1 N2 N1 C2 177.7(5) . . . . ?
W1 N2 N1 B2 -6.3(8) . . . . ?
W1 N2 C4 C5 3.3(11) . . . . ?
W1 N2 C4 C3 -176.8(5) . . . . ?
W1 N6 N5 C12 177.0(4) . . . . ?
W1 N6 N5 B2 -8.1(7) . . . . ?
W1 N6 C14 C15 3.3(10) . . . . ?
W1 N6 C14 C13 -176.5(4) . . . . ?
Fe6 Fe4 N13 Fe3 -39.3(2) . . . . ?
Fe6 Fe4 N13 Fe2 35.1(4) . . . . ?
Fe6 Fe4 N13 Fe1 -113.4(3) . . . . ?
Fe6 Fe5 N14 Fe4 84.85(18) . . . . ?
Fe6 Fe5 N14 Fe3 157.0(5) . . . . ?
Fe6 S9 C52 C53 -40.0(7) . . . . ?
Fe6 S9 C52 C57 141.6(5) . . . . ?
Fe4 Fe6 N14 Fe5 84.76(18) . . . . ?
Fe4 Fe6 N14 Fe3 -71.2(3) . . . . ?
Fe4 Fe5 N14 Fe6 -84.85(18) . . . . ?
Fe4 Fe5 N14 Fe3 72.1(3) . . . . ?
Fe4 Fe3 N14 Fe6 72.6(3) . . . . ?
Fe4 Fe3 N14 Fe5 -73.5(3) . . . . ?
Fe5 Fe6 N14 Fe4 -84.76(18) . . . . ?
Fe5 Fe6 N14 Fe3 -156.0(5) . . . . ?
Fe5 Fe4 N13 Fe3 38.3(2) . . . . ?
Fe5 Fe4 N13 Fe2 112.8(3) . . . . ?
Fe5 Fe4 N13 Fe1 -35.7(4) . . . . ?
Fe5 S10 C45 C46 -136.8(7) . . . . ?
Fe5 S10 C45 C50 48.4(9) . . . . ?
Fe3 Fe4 N13 Fe2 74.5(3) . . . . ?
Fe3 Fe4 N13 Fe1 -74.0(3) . . . . ?
Fe3 Fe2 N13 Fe4 -73.3(3) . . . . ?
Fe3 Fe2 N13 Fe1 85.53(17) . . . . ?
Fe2 Fe3 N14 Fe6 31.0(5) . . . . ?
Fe2 Fe3 N14 Fe4 -41.6(2) . . . . ?
Fe2 Fe3 N14 Fe5 -115.2(3) . . . . ?
Fe2 S5 C38 C39 69.9(7) . . . . ?
Fe2 S5 C38 C43 -112.2(6) . . . . ?
Fe1 Fe3 N14 Fe6 110.9(3) . . . . ?
Fe1 Fe3 N14 Fe4 38.3(3) . . . . ?
Fe1 Fe3 N14 Fe5 -35.3(5) . . . . ?
Fe1 Fe2 N13 Fe4 -158.9(4) . . . . ?
Fe1 Fe2 N13 Fe3 -85.53(17) . . . . ?
Fe1 S4 C31 C36 -54.8(7) . . . . ?
Fe1 S4 C31 C32 127.6(6) . . . . ?
S8 Fe6 N14 Fe4 13.35(18) . . . . ?
S8 Fe6 N14 Fe5 98.11(15) . . . . ?
S8 Fe6 N14 Fe3 -57.9(4) . . . . ?
S8 Fe4 N13 Fe3 -107.90(14) . . . . ?
S8 Fe4 N13 Fe2 -33.4(4) . . . . ?
S8 Fe4 N13 Fe1 178.1(3) . . . . ?
S7 Fe4 N13 Fe3 106.73(14) . . . . ?
S7 Fe4 N13 Fe2 -178.8(3) . . . . ?
S7 Fe4 N13 Fe1 32.7(4) . . . . ?
S7 Fe5 N14 Fe6 -97.75(14) . . . . ?
S7 Fe5 N14 Fe4 -12.91(16) . . . . ?
S7 Fe5 N14 Fe3 59.2(4) . . . . ?
S6 Fe6 N14 Fe4 -96.24(15) . . . . ?
S6 Fe6 N14 Fe5 -11.48(17) . . . . ?
S6 Fe6 N14 Fe3 -167.5(3) . . . . ?
S6 Fe5 N14 Fe6 11.41(17) . . . . ?
S6 Fe5 N14 Fe4 96.25(14) . . . . ?
S6 Fe5 N14 Fe3 168.4(3) . . . . ?
S3 Fe3 N14 Fe6 -36.5(4) . . . . ?
S3 Fe3 N14 Fe4 -109.09(14) . . . . ?
S3 Fe3 N14 Fe5 177.4(3) . . . . ?
S3 Fe2 N13 Fe4 -59.6(3) . . . . ?
S3 Fe2 N13 Fe3 13.78(15) . . . . ?
S3 Fe2 N13 Fe1 99.31(13) . . . . ?
S1 Fe2 N13 Fe4 -169.4(3) . . . . ?
S1 Fe2 N13 Fe3 -96.09(13) . . . . ?
S1 Fe2 N13 Fe1 -10.55(16) . . . . ?
S2 Fe3 N14 Fe6 -179.2(3) . . . . ?
S2 Fe3 N14 Fe4 108.15(14) . . . . ?
S2 Fe3 N14 Fe5 34.6(4) . . . . ?
S10 Fe5 N14 Fe6 145.78(13) . . . . ?
S10 Fe5 N14 Fe4 -129.37(13) . . . . ?
S10 Fe5 N14 Fe3 -57.2(4) . . . . ?
S10 C45 C46 C47 -177.0(8) . . . . ?
S10 C45 C50 C49 176.0(8) . . . . ?
S9 Fe6 N14 Fe4 133.18(15) . . . . ?
S9 Fe6 N14 Fe5 -142.06(14) . . . . ?
S9 Fe6 N14 Fe3 61.9(4) . . . . ?
S4 C31 C36 C35 -174.8(6) . . . . ?
S4 C31 C32 C33 175.5(6) . . . . ?
S5 Fe2 N13 Fe4 66.0(3) . . . . ?
S5 Fe2 N13 Fe3 139.36(12) . . . . ?
S5 Fe2 N13 Fe1 -135.11(12) . . . . ?
S5 C38 C39 C40 175.7(6) . . . . ?
S5 C38 C43 C42 -178.0(6) . . . . ?
N8 N7 C22 C23 -1.6(9) . . . . ?
N8 N7 C22 C21 -179.0(8) . . . . ?
N8 C24 C23 C22 0.1(10) . . . . ?
N7 N8 C24 C25 176.9(7) . . . . ?
N7 N8 C24 C23 -1.2(9) . . . . ?
N7 N8 B1 N10 53.4(9) . . . . ?
N7 N8 B1 N12 -65.7(8) . . . . ?
N10 N9 C27 C28 -0.7(8) . . . . ?
N10 N9 C27 C26 178.6(7) . . . . ?
N10 C29 C28 C27 -0.2(9) . . . . ?
N9 N10 C29 C30 179.2(8) . . . . ?
N9 N10 C29 C28 -0.3(9) . . . . ?
N9 N10 B1 N8 -64.4(8) . . . . ?
N9 N10 B1 N12 55.1(8) . . . . ?
N12 N11 C17 C18 0.7(8) . . . . ?
N12 N11 C17 C16 178.9(7) . . . . ?
N12 C19 C18 C17 0.0(9) . . . . ?
N11 N12 C19 C20 179.9(7) . . . . ?
N11 N12 C19 C18 0.5(8) . . . . ?
N11 N12 B1 N8 51.5(8) . . . . ?
N11 N12 B1 N10 -68.2(8) . . . . ?
N4 N3 C7 C8 1.2(7) . . . . ?
N4 N3 C7 C6 179.9(6) . . . . ?
N4 N3 B2 N1 -58.3(8) . . . . ?
N4 N3 B2 N5 61.8(7) . . . . ?
N4 C9 C8 C7 -0.1(8) . . . . ?
N3 N4 C9 C10 -179.7(6) . . . . ?
N3 N4 C9 C8 0.8(7) . . . . ?
N2 N1 C2 C3 -0.3(8) . . . . ?
N2 N1 C2 C1 -178.5(7) . . . . ?
N2 N1 B2 N3 63.4(8) . . . . ?
N2 N1 B2 N5 -56.3(8) . . . . ?
N2 C4 C3 C2 -0.4(9) . . . . ?
N1 N2 C4 C5 -179.7(7) . . . . ?
N1 N2 C4 C3 0.2(8) . . . . ?
N6 N5 C12 C13 0.2(8) . . . . ?
N6 N5 C12 C11 -178.8(6) . . . . ?
N6 N5 B2 N3 -55.1(8) . . . . ?
N6 N5 B2 N1 65.5(7) . . . . ?
N6 C14 C13 C12 0.2(8) . . . . ?
N5 N6 C14 C15 179.7(6) . . . . ?
N5 N6 C14 C13 -0.1(7) . . . . ?
N14 Fe4 N13 Fe3 -0.8(2) . . . . ?
N14 Fe4 N13 Fe2 73.7(4) . . . . ?
N14 Fe4 N13 Fe1 -74.8(4) . . . . ?
N13 Fe3 N14 Fe6 71.8(4) . . . . ?
N13 Fe3 N14 Fe4 -0.8(2) . . . . ?
N13 Fe3 N14 Fe5 -74.4(4) . . . . ?
C25 C24 C23 C22 -177.7(9) . . . . ?
C24 N8 N7 W2 -175.9(5) . . . . ?
C24 N8 N7 C22 1.7(8) . . . . ?
C24 N8 B1 N10 -118.7(8) . . . . ?
C24 N8 B1 N12 122.2(8) . . . . ?
C24 C23 C22 N7 1.0(10) . . . . ?
C24 C23 C22 C21 178.3(8) . . . . ?
C30 C29 C28 C27 -179.6(9) . . . . ?
C29 N10 N9 W2 -174.9(5) . . . . ?
C29 N10 N9 C27 0.6(8) . . . . ?
C29 N10 B1 N8 118.5(8) . . . . ?
C29 N10 B1 N12 -122.0(8) . . . . ?
C29 C28 C27 N9 0.6(9) . . . . ?
C29 C28 C27 C26 -178.8(7) . . . . ?
C20 C19 C18 C17 -179.4(8) . . . . ?
C19 N12 N11 W2 -172.8(5) . . . . ?
C19 N12 N11 C17 -0.8(8) . . . . ?
C19 N12 B1 N8 -122.3(8) . . . . ?
C19 N12 B1 N10 118.0(7) . . . . ?
C19 C18 C17 N11 -0.5(9) . . . . ?
C19 C18 C17 C16 -178.6(8) . . . . ?
C10 C9 C8 C7 -179.6(6) . . . . ?
C9 N4 N3 C7 -1.2(7) . . . . ?
C9 N4 N3 B2 -178.4(6) . . . . ?
C9 C8 C7 N3 -0.7(8) . . . . ?
C9 C8 C7 C6 -179.3(7) . . . . ?
C7 N3 B2 N1 125.2(7) . . . . ?
C7 N3 B2 N5 -114.7(7) . . . . ?
C5 C4 C3 C2 179.4(7) . . . . ?
C4 N2 N1 C2 0.1(7) . . . . ?
C4 N2 N1 B2 176.1(6) . . . . ?
C4 C3 C2 N1 0.4(9) . . . . ?
C4 C3 C2 C1 178.4(8) . . . . ?
C2 N1 B2 N3 -121.5(7) . . . . ?
C2 N1 B2 N5 118.8(7) . . . . ?
C15 C14 C13 C12 -179.6(7) . . . . ?
C14 N6 N5 C12 -0.1(7) . . . . ?
C14 N6 N5 B2 174.9(6) . . . . ?
C14 C13 C12 N5 -0.2(8) . . . . ?
C14 C13 C12 C11 178.6(8) . . . . ?
C12 N5 B2 N3 118.8(7) . . . . ?
C12 N5 B2 N1 -120.6(7) . . . . ?
C45 C46 C47 C48 2.4(17) . . . . ?
C46 C45 C50 C49 0.9(15) . . . . ?
C46 C47 C48 C49 -1.8(17) . . . . ?
C46 C47 C48 C51 176.2(10) . . . . ?
C47 C48 C49 C50 0.9(18) . . . . ?
C48 C49 C50 C45 -0.5(17) . . . . ?
C50 C45 C46 C47 -1.9(15) . . . . ?
C51 C48 C49 C50 -177.1(10) . . . . ?
C53 C54 C55 C56 0.0 . . . . ?
C53 C54 C55 C58 -175.1(13) . . . . ?
C54 C53 C52 S9 -178.4(9) . . . . ?
C54 C53 C52 C57 0.0 . . . . ?
C54 C55 C56 C57 0.0 . . . . ?
C55 C56 C57 C52 0.0 . . . . ?
C56 C57 C52 S9 178.4(9) . . . . ?
C56 C57 C52 C53 0.0 . . . . ?
C52 C53 C54 C55 0.0 . . . . ?
C58 C55 C56 C57 174.9(13) . . . . ?
C31 C36 C35 C34 -1.2(13) . . . . ?
C36 C31 C32 C33 -2.2(11) . . . . ?
C36 C35 C34 C33 -1.1(13) . . . . ?
C36 C35 C34 C37 178.4(8) . . . . ?
C35 C34 C33 C32 1.8(13) . . . . ?
C34 C33 C32 C31 -0.1(13) . . . . ?
C32 C31 C36 C35 2.8(11) . . . . ?
C37 C34 C33 C32 -177.7(9) . . . . ?
C38 C39 C40 C41 2.1(13) . . . . ?
C39 C38 C43 C42 0.0(12) . . . . ?
C39 C40 C41 C42 0.7(14) . . . . ?
C39 C40 C41 C44 179.8(8) . . . . ?
C40 C41 C42 C43 -3.0(14) . . . . ?
C41 C42 C43 C38 2.7(13) . . . . ?
C43 C38 C39 C40 -2.3(11) . . . . ?
C44 C41 C42 C43 177.8(8) . . . . ?
B1 N8 N7 W2 10.7(8) . . . . ?
B1 N8 N7 C22 -171.7(7) . . . . ?
B1 N8 C24 C25 -10.4(12) . . . . ?
B1 N8 C24 C23 171.6(7) . . . . ?
B1 N10 N9 W2 7.4(8) . . . . ?
B1 N10 N9 C27 -177.0(6) . . . . ?
B1 N10 C29 C30 -3.4(14) . . . . ?
B1 N10 C29 C28 177.1(7) . . . . ?
B1 N12 N11 W2 12.3(8) . . . . ?
B1 N12 N11 C17 -175.7(6) . . . . ?
B1 N12 C19 C20 -5.7(12) . . . . ?
B1 N12 C19 C18 174.9(7) . . . . ?
B2 N3 C7 C8 178.0(6) . . . . ?
B2 N3 C7 C6 -3.2(11) . . . . ?
B2 N1 C2 C3 -175.9(7) . . . . ?
B2 N1 C2 C1 6.0(12) . . . . ?
B2 N5 C12 C13 -174.2(6) . . . . ?
B2 N5 C12 C11 6.9(11) . . . . ?
W3 Fe7 N27 Fe8 -43.96(15) . . . . ?
W3 Fe7 N27 Fe9 41.21(14) . . . . ?
W3 Fe7 N27 Fe10 114.4(3) . . . . ?
W3 Fe8 N27 Fe7 44.39(15) . . . . ?
W3 Fe8 N27 Fe9 -40.62(15) . . . . ?
W3 Fe8 N27 Fe10 -110.8(4) . . . . ?
W3 Fe9 N28 Fe10 169.6(4) . . . . ?
W3 Fe9 N28 Fe11 -117.4(5) . . . . ?
W3 Fe9 N28 Fe12 93.7(6) . . . . ?
W3 N16 C62 C61 170.0(5) . . . . ?
W3 N16 C62 C63 -10.3(11) . . . . ?
W3 N18 C67 C66 172.0(5) . . . . ?
W3 N18 C67 C68 -7.9(12) . . . . ?
W3 N20 C72 C71 174.4(5) . . . . ?
W3 N20 C72 C73 -7.5(11) . . . . ?
W4 Fe11 N28 Fe9 -113.3(4) . . . . ?
W4 Fe11 N28 Fe10 -41.47(14) . . . . ?
W4 Fe11 N28 Fe12 44.11(14) . . . . ?
W4 Fe12 N28 Fe9 116.5(3) . . . . ?
W4 Fe12 N28 Fe10 41.96(14) . . . . ?
W4 Fe12 N28 Fe11 -43.88(14) . . . . ?
W4 N21 N22 C87 -175.7(4) . . . . ?
W4 N21 N22 B4 3.5(7) . . . . ?
W4 N21 C85 C84 -3.8(10) . . . . ?
W4 N21 C85 C86 175.2(5) . . . . ?
W4 N23 N24 C77 -177.9(5) . . . . ?
W4 N23 N24 B4 5.2(7) . . . . ?
W4 N23 C75 C74 -1.5(11) . . . . ?
W4 N23 C75 C76 177.6(5) . . . . ?
W4 N25 N26 C82 -177.4(5) . . . . ?
W4 N25 N26 B4 4.5(7) . . . . ?
W4 N25 C80 C79 -1.8(12) . . . . ?
W4 N25 C80 C81 177.3(5) . . . . ?
Fe7 Fe8 N27 Fe9 -85.01(18) . . . . ?
Fe7 Fe8 N27 Fe10 -155.2(5) . . . . ?
Fe7 Fe9 N28 Fe10 40.2(2) . . . . ?
Fe7 Fe9 N28 Fe11 113.3(4) . . . . ?
Fe7 Fe9 N28 Fe12 -35.7(4) . . . . ?
Fe7 S17 C89 C90 97.7(8) . . . . ?
Fe7 S17 C89 C94 -82.2(8) . . . . ?
Fe8 Fe7 N27 Fe9 85.17(17) . . . . ?
Fe8 Fe7 N27 Fe10 158.3(4) . . . . ?
Fe8 Fe9 N28 Fe10 -38.4(2) . . . . ?
Fe8 Fe9 N28 Fe11 34.6(5) . . . . ?
Fe8 Fe9 N28 Fe12 -114.3(3) . . . . ?
Fe8 S18 C96 C97 -177.9(8) . . . . ?
Fe8 S18 C96 C101 6.5(10) . . . . ?
Fe9 Fe7 N27 Fe8 -85.17(17) . . . . ?
Fe9 Fe7 N27 Fe10 73.2(3) . . . . ?
Fe9 Fe8 N27 Fe7 85.01(18) . . . . ?
Fe9 Fe8 N27 Fe10 -70.1(4) . . . . ?
Fe10 Fe9 N28 Fe11 73.1(4) . . . . ?
Fe10 Fe9 N28 Fe12 -75.9(3) . . . . ?
Fe10 Fe11 N28 Fe9 -71.8(4) . . . . ?
Fe10 Fe11 N28 Fe12 85.58(17) . . . . ?
Fe10 Fe12 N28 Fe9 74.5(3) . . . . ?
Fe10 Fe12 N28 Fe11 -85.84(17) . . . . ?
Fe11 Fe12 N28 Fe9 160.4(4) . . . . ?
Fe11 Fe12 N28 Fe10 85.84(17) . . . . ?
Fe11 S20 C110 C111 54.4(8) . . . . ?
Fe11 S20 C110 C115 -127.5(7) . . . . ?
Fe12 Fe11 N28 Fe9 -157.4(5) . . . . ?
Fe12 Fe11 N28 Fe10 -85.58(17) . . . . ?
Fe12 S19 C103 C104 -68.4(6) . . . . ?
Fe12 S19 C103 C108 113.2(6) . . . . ?
S11 Fe7 N27 Fe8 -98.80(14) . . . . ?
S11 Fe7 N27 Fe9 -13.63(16) . . . . ?
S11 Fe7 N27 Fe10 59.5(3) . . . . ?
S11 Fe9 N28 Fe10 106.65(14) . . . . ?
S11 Fe9 N28 Fe11 179.7(3) . . . . ?
S11 Fe9 N28 Fe12 30.7(4) . . . . ?
S12 Fe7 N27 Fe8 10.43(18) . . . . ?
S12 Fe7 N27 Fe9 95.60(14) . . . . ?
S12 Fe7 N27 Fe10 168.8(3) . . . . ?
S12 Fe8 N27 Fe7 -10.44(18) . . . . ?
S12 Fe8 N27 Fe9 -95.45(15) . . . . ?
S12 Fe8 N27 Fe10 -165.6(4) . . . . ?
S13 Fe8 N27 Fe7 99.58(15) . . . . ?
S13 Fe8 N27 Fe9 14.57(17) . . . . ?
S13 Fe8 N27 Fe10 -55.6(4) . . . . ?
S13 Fe9 N28 Fe10 -109.32(14) . . . . ?
S13 Fe9 N28 Fe11 -36.3(5) . . . . ?
S13 Fe9 N28 Fe12 174.8(2) . . . . ?
S14 Fe12 N28 Fe9 61.5(3) . . . . ?
S14 Fe12 N28 Fe10 -13.05(16) . . . . ?
S14 Fe12 N28 Fe11 -98.89(14) . . . . ?
S15 Fe11 N28 Fe9 -58.0(4) . . . . ?
S15 Fe11 N28 Fe10 13.80(16) . . . . ?
S15 Fe11 N28 Fe12 99.37(14) . . . . ?
S16 Fe11 N28 Fe9 -168.2(3) . . . . ?
S16 Fe11 N28 Fe10 -96.41(14) . . . . ?
S16 Fe11 N28 Fe12 -10.83(17) . . . . ?
S16 Fe12 N28 Fe9 171.3(3) . . . . ?
S16 Fe12 N28 Fe10 96.75(14) . . . . ?
S16 Fe12 N28 Fe11 10.91(17) . . . . ?
S17 Fe7 N27 Fe8 134.66(15) . . . . ?
S17 Fe7 N27 Fe9 -140.17(14) . . . . ?
S17 Fe7 N27 Fe10 -67.0(3) . . . . ?
S17 C89 C90 C91 -176.9(7) . . . . ?
S17 C89 C94 C93 178.3(7) . . . . ?
S18 Fe8 N27 Fe7 -136.70(13) . . . . ?
S18 Fe8 N27 Fe9 138.29(13) . . . . ?
S18 Fe8 N27 Fe10 68.1(4) . . . . ?
S18 C96 C97 C98 179.9(8) . . . . ?
S18 C96 C101 C100 178.9(8) . . . . ?
S19 Fe12 N28 Fe9 -65.6(3) . . . . ?
S19 Fe12 N28 Fe10 -140.11(12) . . . . ?
S19 Fe12 N28 Fe11 134.05(13) . . . . ?
S19 C103 C104 C105 -177.4(6) . . . . ?
S19 C103 C108 C107 178.2(6) . . . . ?
S20 Fe11 N28 Fe9 65.8(4) . . . . ?
S20 Fe11 N28 Fe10 137.61(12) . . . . ?
S20 Fe11 N28 Fe12 -136.81(12) . . . . ?
S20 C110 C111 C112 176.4(7) . . . . ?
S20 C110 C115 C114 -177.3(7) . . . . ?
N15 N16 C62 C61 -0.6(8) . . . . ?
N15 N16 C62 C63 179.1(7) . . . . ?
N15 C60 C61 C62 -1.1(8) . . . . ?
N16 N15 C60 C59 178.5(6) . . . . ?
N16 N15 C60 C61 0.7(8) . . . . ?
N16 N15 B3 N17 50.4(7) . . . . ?
N16 N15 B3 N19 -69.1(7) . . . . ?
N17 N18 C67 C66 -0.8(8) . . . . ?
N17 N18 C67 C68 179.3(8) . . . . ?
N17 C65 C66 C67 -0.1(10) . . . . ?
N18 N17 C65 C64 176.4(7) . . . . ?
N18 N17 C65 C66 -0.4(9) . . . . ?
N18 N17 B3 N15 -66.1(8) . . . . ?
N18 N17 B3 N19 52.6(8) . . . . ?
N19 N20 C72 C71 1.2(8) . . . . ?
N19 N20 C72 C73 179.3(7) . . . . ?
N19 C70 C71 C72 1.0(9) . . . . ?
N20 N19 C70 C69 178.2(7) . . . . ?
N20 N19 C70 C71 -0.3(8) . . . . ?
N20 N19 B3 N15 53.4(8) . . . . ?
N20 N19 B3 N17 -66.7(7) . . . . ?
N21 N22 C87 C86 -0.6(8) . . . . ?
N21 N22 C87 C88 -179.1(7) . . . . ?
N21 N22 B4 N24 -63.2(7) . . . . ?
N21 N22 B4 N26 57.6(7) . . . . ?
N21 C85 C86 C87 0.0(8) . . . . ?
N22 N21 C85 C84 -179.4(6) . . . . ?
N22 N21 C85 C86 -0.4(7) . . . . ?
N23 N24 C77 C76 -0.1(8) . . . . ?
N23 N24 C77 C78 179.7(7) . . . . ?
N23 N24 B4 N22 57.9(7) . . . . ?
N23 N24 B4 N26 -63.7(7) . . . . ?
N23 C75 C76 C77 -0.3(9) . . . . ?
N24 N23 C75 C74 -178.9(7) . . . . ?
N24 N23 C75 C76 0.3(8) . . . . ?
N25 N26 C82 C81 -0.7(8) . . . . ?
N25 N26 C82 C83 179.3(7) . . . . ?
N25 N26 B4 N22 -62.8(7) . . . . ?
N25 N26 B4 N24 57.7(8) . . . . ?
N25 C80 C81 C82 -0.1(9) . . . . ?
N26 N25 C80 C79 -179.4(7) . . . . ?
N26 N25 C80 C81 -0.3(8) . . . . ?
N27 Fe9 N28 Fe10 -0.6(2) . . . . ?
N27 Fe9 N28 Fe11 72.5(4) . . . . ?
N27 Fe9 N28 Fe12 -76.5(4) . . . . ?
C59 C60 C61 C62 -178.7(7) . . . . ?
C60 N15 N16 W3 -172.4(4) . . . . ?
C60 N15 N16 C62 -0.1(7) . . . . ?
C60 N15 B3 N17 -122.1(7) . . . . ?
C60 N15 B3 N19 118.5(7) . . . . ?
C60 C61 C62 N16 1.1(8) . . . . ?
C60 C61 C62 C63 -178.6(7) . . . . ?
C64 C65 C66 C67 -176.7(8) . . . . ?
C65 N17 N18 W3 -173.3(5) . . . . ?
C65 N17 N18 C67 0.8(8) . . . . ?
C65 N17 B3 N15 119.6(7) . . . . ?
C65 N17 B3 N19 -121.8(7) . . . . ?
C65 C66 C67 N18 0.6(10) . . . . ?
C65 C66 C67 C68 -179.5(8) . . . . ?
C69 C70 C71 C72 -177.3(8) . . . . ?
C70 N19 N20 W3 -175.0(4) . . . . ?
C70 N19 N20 C72 -0.6(7) . . . . ?
C70 N19 B3 N15 -118.8(7) . . . . ?
C70 N19 B3 N17 121.0(7) . . . . ?
C70 C71 C72 N20 -1.4(9) . . . . ?
C70 C71 C72 C73 -179.5(7) . . . . ?
C74 C75 C76 C77 178.8(7) . . . . ?
C75 N23 N24 C77 -0.1(7) . . . . ?
C75 N23 N24 B4 -177.0(6) . . . . ?
C75 C76 C77 N24 0.3(9) . . . . ?
C75 C76 C77 C78 -179.5(8) . . . . ?
C77 N24 B4 N22 -118.3(7) . . . . ?
C77 N24 B4 N26 120.1(7) . . . . ?
C79 C80 C81 C82 179.0(8) . . . . ?
C80 N25 N26 C82 0.6(7) . . . . ?
C80 N25 N26 B4 -177.4(6) . . . . ?
C80 C81 C82 N26 0.5(9) . . . . ?
C80 C81 C82 C83 -179.5(8) . . . . ?
C82 N26 B4 N22 119.6(7) . . . . ?
C82 N26 B4 N24 -120.0(7) . . . . ?
C84 C85 C86 C87 179.0(7) . . . . ?
C85 N21 N22 C87 0.6(7) . . . . ?
C85 N21 N22 B4 179.8(6) . . . . ?
C85 C86 C87 N22 0.3(9) . . . . ?
C85 C86 C87 C88 178.8(8) . . . . ?
C87 N22 B4 N24 115.8(7) . . . . ?
C87 N22 B4 N26 -123.3(7) . . . . ?
C89 C90 C91 C92 -2.7(15) . . . . ?
C90 C89 C94 C93 -1.6(14) . . . . ?
C90 C91 C92 C93 0.8(17) . . . . ?
C90 C91 C92 C95 177.1(9) . . . . ?
C91 C92 C93 C94 0.5(18) . . . . ?
C92 C93 C94 C89 -0.1(16) . . . . ?
C94 C89 C90 C91 3.0(14) . . . . ?
C95 C92 C93 C94 -175.7(9) . . . . ?
C96 C97 C98 C99 1.7(19) . . . . ?
C97 C96 C101 C100 3.1(16) . . . . ?
C97 C98 C99 C100 2.4(19) . . . . ?
C97 C98 C99 C102 -179.4(11) . . . . ?
C98 C99 C100 C101 -3.7(18) . . . . ?
C99 C100 C101 C96 1.0(18) . . . . ?
C101 C96 C97 C98 -4.2(16) . . . . ?
C102 C99 C100 C101 178.2(11) . . . . ?
C103 C104 C105 C106 -1.2(13) . . . . ?
C104 C103 C108 C107 -0.2(11) . . . . ?
C104 C105 C106 C107 0.3(13) . . . . ?
C104 C105 C106 C109 -179.4(8) . . . . ?
C105 C106 C107 C108 0.6(13) . . . . ?
C106 C107 C108 C103 -0.6(12) . . . . ?
C108 C103 C104 C105 1.1(11) . . . . ?
C109 C106 C107 C108 -179.7(8) . . . . ?
C110 C111 C112 C113 0.7(15) . . . . ?
C111 C110 C115 C114 0.9(13) . . . . ?
C111 C112 C113 C114 1.2(15) . . . . ?
C111 C112 C113 C116 -179.7(10) . . . . ?
C112 C113 C114 C115 -2.1(16) . . . . ?
C113 C114 C115 C110 1.0(16) . . . . ?
C115 C110 C111 C112 -1.8(13) . . . . ?
C116 C113 C114 C115 178.8(10) . . . . ?
B3 N15 N16 W3 13.9(7) . . . . ?
B3 N15 N16 C62 -173.8(6) . . . . ?
B3 N15 C60 C59 -8.4(11) . . . . ?
B3 N15 C60 C61 173.8(6) . . . . ?
B3 N17 N18 W3 11.5(8) . . . . ?
B3 N17 N18 C67 -174.5(6) . . . . ?
B3 N17 C65 C64 -8.8(12) . . . . ?
B3 N17 C65 C66 174.4(7) . . . . ?
B3 N19 N20 W3 11.3(7) . . . . ?
B3 N19 N20 C72 -174.2(6) . . . . ?
B3 N19 C70 C69 -8.9(12) . . . . ?
B3 N19 C70 C71 172.6(7) . . . . ?
B4 N22 C87 C86 -179.7(7) . . . . ?
B4 N22 C87 C88 1.8(12) . . . . ?
B4 N24 C77 C76 176.4(7) . . . . ?
B4 N24 C77 C78 -3.8(12) . . . . ?
B4 N26 C82 C81 177.1(7) . . . . ?
B4 N26 C82 C83 -2.9(12) . . . . ?
C160 N34 C162 O1 -169.2(14) . . . . ?
C161 N34 C162 O1 8(2) . . . . ?
C157 N33 C159 O2 177.5(12) . . . . ?
C158 N33 C159 O2 -7(3) . . . . ?
C117 N29 C118 C163 65.7(14) . . . . ?
C117 N29 C119 C120 -179.5(13) . . . . ?
C117 N29 C121 C123 -67.7(15) . . . . ?
C118 N29 C117 C167 52.9(18) . . . . ?
C118 N29 C119 C120 -53.8(17) . . . . ?
C118 N29 C121 C123 175.7(12) . . . . ?
C119 N29 C117 C167 178.9(15) . . . . ?
C119 N29 C118 C163 -60.3(15) . . . . ?
C119 N29 C121 C123 57.7(16) . . . . ?
C121 N29 C117 C167 -55.5(18) . . . . ?
C121 N29 C118 C163 -178.5(12) . . . . ?
C121 N29 C119 C120 55.9(17) . . . . ?
C122 N29 C124 C120 51(3) . . . . ?
C122 N29 C165 C123 -178.2(19) . . . . ?
C122 N29 C166 C167 -49(3) . . . . ?
C124 N29 C122 C163 62(2) . . . . ?
C124 N29 C165 C123 -61(2) . . . . ?
C124 N29 C166 C167 -178(2) . . . . ?
C165 N29 C122 C163 176.2(17) . . . . ?
C165 N29 C124 C120 -55(2) . . . . ?
C165 N29 C166 C167 58(3) . . . . ?
C166 N29 C122 C163 -67(2) . . . . ?
C166 N29 C124 C120 -180(2) . . . . ?
C166 N29 C165 C123 64(2) . . . . ?
C141 N30 C144 C138 51.5(14) . . . . ?
C141 N30 C145 C139 -179.0(10) . . . . ?
C141 N30 C148 C140 -53.5(14) . . . . ?
C144 N30 C141 C137 60.0(13) . . . . ?
C144 N30 C145 C139 -54.8(13) . . . . ?
C144 N30 C148 C140 178.6(12) . . . . ?
C145 N30 C141 C137 -179.8(10) . . . . ?
C145 N30 C144 C138 -64.5(14) . . . . ?
C145 N30 C148 C140 58.9(14) . . . . ?
C148 N30 C141 C137 -63.3(12) . . . . ?
C148 N30 C144 C138 176.3(11) . . . . ?
C148 N30 C145 C139 63.4(12) . . . . ?
C142 N30 C143 C138 -62(2) . . . . ?
C142 N30 C146 C139 -177.5(14) . . . . ?
C142 N30 C147 C140 61(2) . . . . ?
C143 N30 C142 C137 -61.1(18) . . . . ?
C143 N30 C146 C139 70.9(18) . . . . ?
C143 N30 C147 C140 177.4(17) . . . . ?
C146 N30 C142 C137 -176.3(15) . . . . ?
C146 N30 C143 C138 46(2) . . . . ?
C146 N30 C147 C140 -52(2) . . . . ?
C147 N30 C142 C137 58.8(18) . . . . ?
C147 N30 C143 C138 -179.9(17) . . . . ?
C147 N30 C146 C139 -59.7(19) . . . . ?
C150 N31 C152 C151 62.9(11) . . . . ?
C150 N31 C153 C154 -178.3(9) . . . . ?
C150 N31 C155 C156 -60.1(10) . . . . ?
C152 N31 C150 C149 64.1(11) . . . . ?
C152 N31 C153 C154 -56.8(11) . . . . ?
C152 N31 C155 C156 179.0(8) . . . . ?
C153 N31 C150 C149 -174.5(9) . . . . ?
C153 N31 C152 C151 -55.4(11) . . . . ?
C153 N31 C155 C156 57.4(11) . . . . ?
C155 N31 C150 C149 -53.7(11) . . . . ?
C155 N31 C152 C151 -177.2(8) . . . . ?
C155 N31 C153 C154 62.0(10) . . . . ?
C129 N32 C132 C126 63.3(16) . . . . ?
C129 N32 C133 C127 -175.9(13) . . . . ?
C129 N32 C136 C128 -60.6(14) . . . . ?
C132 N32 C129 C125 55.4(15) . . . . ?
C132 N32 C133 C127 -49.9(17) . . . . ?
C132 N32 C136 C128 -179.2(11) . . . . ?
C133 N32 C129 C125 -178.8(12) . . . . ?
C133 N32 C132 C126 -61.5(15) . . . . ?
C133 N32 C136 C128 61.9(14) . . . . ?
C136 N32 C129 C125 -55.6(16) . . . . ?
C136 N32 C132 C126 -179.8(13) . . . . ?
C136 N32 C133 C127 61.7(17) . . . . ?
C130 N32 C131 C126 -67(3) . . . . ?
C130 N32 C134 C127 177(2) . . . . ?
C130 N32 C135 C128 53.8(17) . . . . ?
C131 N32 C130 C125 -50(2) . . . . ?
C131 N32 C134 C127 45(3) . . . . ?
C131 N32 C135 C128 175.3(15) . . . . ?
C134 N32 C130 C125 177.9(18) . . . . ?
C134 N32 C131 C126 63(3) . . . . ?
C134 N32 C135 C128 -65.3(17) . . . . ?
C135 N32 C130 C125 63(2) . . . . ?
C135 N32 C131 C126 175(2) . . . . ?
C135 N32 C134 C127 -64(2) . . . . ?
